data_4310949
loop_
_publ_author_name
'Jens Niermann'
'Wolfgang Jeitschko'

_publ_contact_author
;
         Jeitschko, Wolfgang
         Institut f\"uer Anorganische und Analytische Chemie
         Universit\"at M\"unster
         Wilhelm-Klemm-Strasse 8
         48149 M\"unster
         Bundesrepublik Deutschland
;
_publ_contact_author_email jeitsch@uni-muenster.de
_publ_contact_author_fax '049 251 833-3136'
_publ_contact_author_phone '049 251 833-3120'
_publ_section_title
;
 Ternary Rare Earth Osmium Aluminides R7+xOs12Al61+y Belonging to a
 Structural Family with Layered Topology
;
_journal_name_full 'Inorganic Chemistry'
_journal_page_first 3264
_journal_page_last 3270
_journal_paper_doi 10.1021/ic0303035
_journal_volume 43
_journal_year 2004
_chemical_formula_sum 'Al61.51 Os12 Y7.86'
_chemical_formula_weight 4640.77
_chemical_name_systematic Y7+xOs12Al61+y
_space_group_IT_number 193
_symmetry_cell_setting hexagonal
_symmetry_space_group_name_Hall '-P 6c 2'
_symmetry_space_group_name_H-M 'P 63/m c m'
_atom_sites_solution_hydrogens geom
_atom_sites_solution_primary direct
_atom_sites_solution_secondary difmap
_audit_creation_method SHELXL-97
_cell_angle_alpha 90.00
_cell_angle_beta 90.00
_cell_angle_gamma 120.00
_cell_formula_units_Z 1
_cell_length_a 13.015(2)
_cell_length_b 13.015(2)
_cell_length_c 9.030(2)
_cell_measurement_temperature 293(2)
_cell_volume 1324.7(4)
_computing_structure_refinement 'SHELXL-97 (Sheldrick, 1997)'
_computing_structure_solution 'SHELXS-97 (Sheldrick, 1990)'
_diffrn_ambient_temperature 293(2)
_diffrn_measured_fraction_theta_full 0.837
_diffrn_measured_fraction_theta_max 0.837
_diffrn_radiation_monochromator graphite
_diffrn_radiation_source 'fine-focus sealed tube'
_diffrn_radiation_type MoK\a
_diffrn_radiation_wavelength 0.71073
_diffrn_reflns_av_R_equivalents 0.2188
_diffrn_reflns_av_sigmaI/netI 0.0915
_diffrn_reflns_limit_h_max 20
_diffrn_reflns_limit_h_min -20
_diffrn_reflns_limit_k_max 20
_diffrn_reflns_limit_k_min -20
_diffrn_reflns_limit_l_max 14
_diffrn_reflns_limit_l_min -8
_diffrn_reflns_number 11538
_diffrn_reflns_theta_full 34.96
_diffrn_reflns_theta_max 34.96
_diffrn_reflns_theta_min 3.13
_exptl_absorpt_coefficient_mu 38.174
_exptl_crystal_density_diffrn 5.817
_exptl_crystal_density_method 'not measured'
_exptl_crystal_F_000 2018
_refine_diff_density_max 12.004
_refine_diff_density_min -8.516
_refine_diff_density_rms 1.036
_refine_ls_extinction_coef 0.000062(7)
_refine_ls_extinction_expression Fc^*^=kFc[1+0.001xFc^2^\l^3^/sin(2\q)]^-1/4^
_refine_ls_extinction_method SHELXL
_refine_ls_goodness_of_fit_ref 1.103
_refine_ls_hydrogen_treatment mixed
_refine_ls_matrix_type full
_refine_ls_number_parameters 46
_refine_ls_number_reflns 914
_refine_ls_number_restraints 0
_refine_ls_restrained_S_all 1.103
_refine_ls_R_factor_all 0.1166
_refine_ls_R_factor_gt 0.0354
_refine_ls_shift/su_max 0.247
_refine_ls_shift/su_mean 0.058
_refine_ls_structure_factor_coef Fsqd
_refine_ls_weighting_details 'calc w=1/[\s^2^(Fo^2^)+(0.0547P)^2^+340.6468P] where P=(Fo^2^+2Fc^2^)/3'
_refine_ls_weighting_scheme calc
_refine_ls_wR_factor_gt 0.1268
_refine_ls_wR_factor_ref 0.1460
_reflns_number_gt 410
_reflns_number_total 914
_reflns_threshold_expression >2sigma(I)
_cod_data_source_file ic0303035_1.cif
_cod_data_source_block 193
_cod_depositor_comments
;
The following automatic conversions were performed:
data name '_publ_contact_autor' replaced with '_publ_contact_author'
as specified in the replacement file
'/home/antanas/src/cod-tools/trunk/data/replacement-values/replacement_tags.lst'.

Automatic conversion script
Id: cif_correct_tags 4998 2017-03-02 13:24:31Z antanas 
;
_cod_database_code 4310949

loop_
_symmetry_equiv_pos_as_xyz
'x, y, z'
'-y, x-y, z'
'-x+y, -x, z'
'-x, -y, z+1/2'
'y, -x+y, z+1/2'
'x-y, x, z+1/2'
'y, x, -z+1/2'
'x-y, -y, -z+1/2'
'-x, -x+y, -z+1/2'
'-y, -x, -z'
'-x+y, y, -z'
'x, x-y, -z'
'-x, -y, -z'
'y, -x+y, -z'
'x-y, x, -z'
'x, y, -z-1/2'
'-y, x-y, -z-1/2'
'-x+y, -x, -z-1/2'
'-y, -x, z-1/2'
'-x+y, y, z-1/2'
'x, x-y, z-1/2'
'y, x, z'
'x-y, -y, z'
'-x, -x+y, z'

loop_
_atom_site_label
_atom_site_type_symbol
_atom_site_fract_x
_atom_site_fract_y
_atom_site_fract_z
_atom_site_U_iso_or_equiv
_atom_site_adp_type
_atom_site_occupancy
_atom_site_symmetry_multiplicity
_atom_site_calc_flag
_atom_site_refinement_flags
_atom_site_disorder_assembly
_atom_site_disorder_group
Y1 Y 0.39189(4) 0.0000 0.2500 0.00840(9) Uani 1 4 d S . .
Y2 Y 0.0000 0.0000 0.2159(5) 0.008 Uiso 0.0988(16) 6 d SP . .
Y3 Y 0.0000 0.0000 0.2500 0.008 Uiso 0.738(2) 12 d SP . .
Os1 Os 0.202777(5) 0.405554(10) 0.0000 0.00579(2) Uani 1 2 d S . .
Al1 Al 0.20038(9) 0.0000 0.02840(13) 0.0131(3) Uani 1 2 d S . .
Al2 Al 0.61569(8) 0.0000 0.10392(12) 0.0102(2) Uani 1 2 d S . .
Al3 Al 0.16502(8) 0.28447(8) 0.2500 0.0074(3) Uani 1 2 d S . .
Al4 Al 0.27049(12) 0.52485(8) 0.2500 0.0124(3) Uani 1 2 d S . .
Al5 Al 0.59036(4) 0.18072(8) 0.0000 0.00358(15) Uani 1 2 d S . .
Al6 Al 0.0000 0.0000 0.0910(16) 0.009 Uiso 0.118(5) 6 d SP . .
Al7 Al 0.0000 0.0000 0.0000 0.009 Uiso 0.611(8) 12 d SP . .

loop_
_atom_site_aniso_label
_atom_site_aniso_U_11
_atom_site_aniso_U_22
_atom_site_aniso_U_33
_atom_site_aniso_U_23
_atom_site_aniso_U_13
_atom_site_aniso_U_12
Y1 0.00706(13) 0.0082(2) 0.01031(16) 0.000 0.000 0.00411(10)
Os1 0.00571(3) 0.00514(4) 0.00633(3) 0.000 0.00106(6) 0.00257(2)
Al1 0.0060(3) 0.0097(4) 0.0250(7) 0.000 0.0066(4) 0.0048(2)
Al2 0.0075(3) 0.0141(5) 0.0113(4) 0.000 0.0004(3) 0.0071(3)
Al3 0.0083(4) 0.0051(3) 0.0073(4) 0.000 0.000 0.0024(2)
Al4 0.0152(4) 0.0030(3) 0.0117(4) 0.000 0.000 0.0010(3)
Al5 0.0000(2) 0.0045(3) 0.0077(3) 0.000 0.0083(4) 0.00225(17)

loop_
_atom_type_symbol
_atom_type_description
_atom_type_scat_dispersion_real
_atom_type_scat_dispersion_imag
_atom_type_scat_source
Al Al 0.0645 0.0514 'International Tables Vol C Tables 4.2.6.8 and 6.1.1.4'
Y Y -2.7962 3.5667 'International Tables Vol C Tables 4.2.6.8 and 6.1.1.4'
Os Os -1.2165 7.6030 'International Tables Vol C Tables 4.2.6.8 and 6.1.1.4'

loop_
_geom_angle_atom_site_label_1
_geom_angle_atom_site_label_2
_geom_angle_atom_site_label_3
_geom_angle
_geom_angle_site_symmetry_1
_geom_angle_site_symmetry_3
_geom_angle_publ_flag
Al4 Y1 Al4 178.88(5) 7 3 ?
Al4 Y1 Al3 126.40(3) 7 3 ?
Al4 Y1 Al3 52.48(3) 3 3 ?
Al4 Y1 Al3 52.48(3) 7 7 ?
Al4 Y1 Al3 126.40(3) 3 7 ?
Al3 Y1 Al3 73.92(3) 3 7 ?
Al4 Y1 Al1 89.56(2) 7 16_556 ?
Al4 Y1 Al1 89.56(2) 3 16_556 ?
Al3 Y1 Al1 51.459(18) 3 16_556 ?
Al3 Y1 Al1 51.459(18) 7 16_556 ?
Al4 Y1 Al1 89.56(2) 7 . ?
Al4 Y1 Al1 89.56(2) 3 . ?
Al3 Y1 Al1 51.459(18) 3 . ?
Al3 Y1 Al1 51.458(18) 7 . ?
Al1 Y1 Al1 77.52(5) 16_556 . ?
Al4 Y1 Al2 89.983(1) 7 13_655 ?
Al4 Y1 Al2 89.983(1) 3 13_655 ?
Al3 Y1 Al2 88.589(17) 3 13_655 ?
Al3 Y1 Al2 88.589(17) 7 13_655 ?
Al1 Y1 Al2 126.99(3) 16_556 13_655 ?
Al1 Y1 Al2 49.47(3) . 13_655 ?
Al4 Y1 Al2 89.983(1) 7 4_655 ?
Al4 Y1 Al2 89.983(1) 3 4_655 ?
Al3 Y1 Al2 88.589(17) 3 4_655 ?
Al3 Y1 Al2 88.589(17) 7 4_655 ?
Al1 Y1 Al2 49.47(3) 16_556 4_655 ?
Al1 Y1 Al2 126.99(3) . 4_655 ?
Al2 Y1 Al2 176.47(4) 13_655 4_655 ?
Al4 Y1 Al2 90.51(2) 7 16_556 ?
Al4 Y1 Al2 90.51(2) 3 16_556 ?
Al3 Y1 Al2 136.708(15) 3 16_556 ?
Al3 Y1 Al2 136.709(15) 7 16_556 ?
Al1 Y1 Al2 116.88(3) 16_556 16_556 ?
Al1 Y1 Al2 165.60(3) . 16_556 ?
Al2 Y1 Al2 116.13(3) 13_655 16_556 ?
Al2 Y1 Al2 67.40(3) 4_655 16_556 ?
Al4 Y1 Al2 90.51(2) 7 . ?
Al4 Y1 Al2 90.51(2) 3 . ?
Al3 Y1 Al2 136.709(15) 3 . ?
Al3 Y1 Al2 136.710(15) 7 . ?
Al1 Y1 Al2 165.60(3) 16_556 . ?
Al1 Y1 Al2 116.88(3) . . ?
Al2 Y1 Al2 67.40(3) 13_655 . ?
Al2 Y1 Al2 116.13(3) 4_655 . ?
Al2 Y1 Al2 48.73(4) 16_556 . ?
Al4 Y1 Al5 52.857(19) 7 . ?
Al4 Y1 Al5 127.73(2) 3 . ?
Al3 Y1 Al5 134.519(12) 3 . ?
Al3 Y1 Al5 88.286(14) 7 . ?
Al1 Y1 Al5 138.535(16) 16_556 . ?
Al1 Y1 Al5 84.59(2) . . ?
Al2 Y1 Al5 48.659(16) 13_655 . ?
Al2 Y1 Al5 133.348(17) 4_655 . ?
Al2 Y1 Al5 83.99(2) 16_556 . ?
Al2 Y1 Al5 48.656(15) . . ?
Al4 Y1 Al5 52.857(19) 7 16_556 ?
Al4 Y1 Al5 127.73(2) 3 16_556 ?
Al3 Y1 Al5 134.519(12) 3 16_556 ?
Al3 Y1 Al5 88.285(14) 7 16_556 ?
Al1 Y1 Al5 84.59(2) 16_556 16_556 ?
Al1 Y1 Al5 138.534(16) . 16_556 ?
Al2 Y1 Al5 133.348(17) 13_655 16_556 ?
Al2 Y1 Al5 48.659(16) 4_655 16_556 ?
Al2 Y1 Al5 48.656(15) 16_556 16_556 ?
Al2 Y1 Al5 83.99(2) . 16_556 ?
Al5 Y1 Al5 84.72(2) . 16_556 ?
Al4 Y1 Al5 127.73(2) 7 13_655 ?
Al4 Y1 Al5 52.856(19) 3 13_655 ?
Al3 Y1 Al5 88.282(14) 3 13_655 ?
Al3 Y1 Al5 134.516(12) 7 13_655 ?
Al1 Y1 Al5 138.532(17) 16_556 13_655 ?
Al1 Y1 Al5 84.59(2) . 13_655 ?
Al2 Y1 Al5 48.658(16) 13_655 13_655 ?
Al2 Y1 Al5 133.349(17) 4_655 13_655 ?
Al2 Y1 Al5 84.00(2) 16_556 13_655 ?
Al2 Y1 Al5 48.659(15) . 13_655 ?
Al5 Y1 Al5 74.88(3) . 13_655 ?
Al5 Y1 Al5 130.332(18) 16_556 13_655 ?
Al4 Y1 Al5 127.73(2) 7 4_655 ?
Al4 Y1 Al5 52.856(19) 3 4_655 ?
Al3 Y1 Al5 88.282(14) 3 4_655 ?
Al3 Y1 Al5 134.516(12) 7 4_655 ?
Al1 Y1 Al5 84.59(2) 16_556 4_655 ?
Al1 Y1 Al5 138.532(16) . 4_655 ?
Al2 Y1 Al5 133.349(17) 13_655 4_655 ?
Al2 Y1 Al5 48.658(16) 4_655 4_655 ?
Al2 Y1 Al5 48.659(15) 16_556 4_655 ?
Al2 Y1 Al5 84.00(2) . 4_655 ?
Al5 Y1 Al5 130.332(18) . 4_655 ?
Al5 Y1 Al5 74.88(3) 16_556 4_655 ?
Al5 Y1 Al5 84.72(2) 13_655 4_655 ?
Al4 Y1 Os1 47.653(13) 7 5 ?
Al4 Y1 Os1 131.843(15) 3 5 ?
Al3 Y1 Os1 97.789(15) 3 5 ?
Al3 Y1 Os1 47.883(10) 7 5 ?
Al1 Y1 Os1 47.495(11) 16_556 5 ?
Al1 Y1 Os1 98.83(2) . 5 ?
Al2 Y1 Os1 130.656(14) 13_655 5 ?
Al2 Y1 Os1 47.766(11) 4_655 5 ?
Al2 Y1 Os1 91.826(18) 16_556 5 ?
Al2 Y1 Os1 125.324(15) . 5 ?
Al5 Y1 Os1 100.327(17) . 5 ?
Al5 Y1 Os1 44.514(8) 16_556 5 ?
Al5 Y1 Os1 173.912(16) 13_655 5 ?
Al5 Y1 Os1 95.855(18) 4_655 5 ?
Al4 Y1 Os1 47.653(13) 7 14 ?
Al4 Y1 Os1 131.843(15) 3 14 ?
Al3 Y1 Os1 97.789(15) 3 14 ?
Al3 Y1 Os1 47.883(10) 7 14 ?
Al1 Y1 Os1 98.83(2) 16_556 14 ?
Al1 Y1 Os1 47.495(11) . 14 ?
Al2 Y1 Os1 47.766(11) 13_655 14 ?
Al2 Y1 Os1 130.656(14) 4_655 14 ?
Al2 Y1 Os1 125.324(15) 16_556 14 ?
Al2 Y1 Os1 91.826(18) . 14 ?
Al5 Y1 Os1 44.515(8) . 14 ?
Al5 Y1 Os1 100.326(17) 16_556 14 ?
Al5 Y1 Os1 95.855(18) 13_655 14 ?
Al5 Y1 Os1 173.912(16) 4_655 14 ?
Os1 Y1 Os1 82.929(16) 5 14 ?
Al4 Y1 Os1 131.842(15) 7 3 ?
Al4 Y1 Os1 47.654(13) 3 3 ?
Al3 Y1 Os1 47.882(10) 3 3 ?
Al3 Y1 Os1 97.787(15) 7 3 ?
Al1 Y1 Os1 98.83(2) 16_556 3 ?
Al1 Y1 Os1 47.493(11) . 3 ?
Al2 Y1 Os1 47.766(11) 13_655 3 ?
Al2 Y1 Os1 130.656(14) 4_655 3 ?
Al2 Y1 Os1 125.325(15) 16_556 3 ?
Al2 Y1 Os1 91.828(17) . 3 ?
Al5 Y1 Os1 95.856(18) . 3 ?
Al5 Y1 Os1 173.911(16) 16_556 3 ?
Al5 Y1 Os1 44.513(8) 13_655 3 ?
Al5 Y1 Os1 100.326(17) 4_655 3 ?
Os1 Y1 Os1 140.871(16) 5 3 ?
Os1 Y1 Os1 84.193(13) 14 3 ?
Al4 Y1 Os1 131.842(15) 7 18_556 ?
Al4 Y1 Os1 47.654(13) 3 18_556 ?
Al3 Y1 Os1 47.882(10) 3 18_556 ?
Al3 Y1 Os1 97.787(15) 7 18_556 ?
Al1 Y1 Os1 47.493(11) 16_556 18_556 ?
Al1 Y1 Os1 98.82(2) . 18_556 ?
Al2 Y1 Os1 130.656(14) 13_655 18_556 ?
Al2 Y1 Os1 47.766(11) 4_655 18_556 ?
Al2 Y1 Os1 91.827(17) 16_556 18_556 ?
Al2 Y1 Os1 125.325(15) . 18_556 ?
Al5 Y1 Os1 173.911(16) . 18_556 ?
Al5 Y1 Os1 95.856(18) 16_556 18_556 ?
Al5 Y1 Os1 100.326(17) 13_655 18_556 ?
Al5 Y1 Os1 44.513(8) 4_655 18_556 ?
Os1 Y1 Os1 84.193(13) 5 18_556 ?
Os1 Y1 Os1 140.871(16) 14 18_556 ?
Os1 Y1 Os1 82.929(16) 3 18_556 ?
Al4 Y1 Al4 44.25(4) 7 9_655 ?
Al4 Y1 Al4 136.866(17) 3 9_655 ?
Al3 Y1 Al4 170.65(2) 3 9_655 ?
Al3 Y1 Al4 96.73(2) 7 9_655 ?
Al1 Y1 Al4 122.592(16) 16_556 9_655 ?
Al1 Y1 Al4 122.592(16) . 9_655 ?
Al2 Y1 Al4 91.220(14) 13_655 9_655 ?
Al2 Y1 Al4 91.220(14) 4_655 9_655 ?
Al2 Y1 Al4 51.005(17) 16_556 9_655 ?
Al2 Y1 Al4 51.004(16) . 9_655 ?
Al5 Y1 Al4 43.138(11) . 9_655 ?
Al5 Y1 Al4 43.138(11) 16_556 9_655 ?
Al5 Y1 Al4 98.597(18) 13_655 9_655 ?
Al5 Y1 Al4 98.597(18) 4_655 9_655 ?
Os1 Y1 Al4 75.320(12) 5 9_655 ?
Os1 Y1 Al4 75.320(12) 14 9_655 ?
Os1 Y1 Al4 135.730(11) 3 9_655 ?
Os1 Y1 Al4 135.730(11) 18_556 9_655 ?
Al4 Y1 Al4 136.866(17) 7 2_655 ?
Al4 Y1 Al4 44.25(4) 3 2_655 ?
Al3 Y1 Al4 96.73(2) 3 2_655 ?
Al3 Y1 Al4 170.65(2) 7 2_655 ?
Al1 Y1 Al4 122.592(16) 16_556 2_655 ?
Al1 Y1 Al4 122.592(16) . 2_655 ?
Al2 Y1 Al4 91.220(14) 13_655 2_655 ?
Al2 Y1 Al4 91.220(14) 4_655 2_655 ?
Al2 Y1 Al4 51.005(16) 16_556 2_655 ?
Al2 Y1 Al4 51.004(17) . 2_655 ?
Al5 Y1 Al4 98.594(18) . 2_655 ?
Al5 Y1 Al4 98.595(18) 16_556 2_655 ?
Al5 Y1 Al4 43.140(11) 13_655 2_655 ?
Al5 Y1 Al4 43.140(11) 4_655 2_655 ?
Os1 Y1 Al4 135.729(11) 5 2_655 ?
Os1 Y1 Al4 135.729(11) 14 2_655 ?
Os1 Y1 Al4 75.321(12) 3 2_655 ?
Os1 Y1 Al4 75.321(12) 18_556 2_655 ?
Al4 Y1 Al4 92.62(3) 9_655 2_655 ?
Al4 Y1 Al1 115.92(3) 7 14 ?
Al4 Y1 Al1 63.15(3) 3 14 ?
Al3 Y1 Al1 30.230(14) 3 14 ?
Al3 Y1 Al1 70.752(19) 7 14 ?
Al1 Y1 Al1 74.17(2) 16_556 14 ?
Al1 Y1 Al1 26.863(17) . 14 ?
Al2 Y1 Al1 58.84(2) 13_655 14 ?
Al2 Y1 Al1 118.12(2) 4_655 14 ?
Al2 Y1 Al1 152.184(15) 16_556 14 ?
Al2 Y1 Al1 118.45(2) . 14 ?
Al5 Y1 Al1 104.513(19) . 14 ?
Al5 Y1 Al1 156.510(17) 16_556 14 ?
Al5 Y1 Al1 73.158(15) 13_655 14 ?
Al5 Y1 Al1 112.136(19) 4_655 14 ?
Os1 Y1 Al1 112.042(18) 5 14 ?
Os1 Y1 Al1 73.756(16) 14 14 ?
Os1 Y1 Al1 28.892(13) 3 14 ?
Os1 Y1 Al1 77.261(19) 18_556 14 ?
Al4 Y1 Al1 146.853(15) 9_655 14 ?
Al4 Y1 Al1 101.225(19) 2_655 14 ?
Al4 Y1 Al1 63.15(3) 7 6 ?
Al4 Y1 Al1 115.92(3) 3 6 ?
Al3 Y1 Al1 70.753(19) 3 6 ?
Al3 Y1 Al1 30.229(14) 7 6 ?
Al1 Y1 Al1 26.863(17) 16_556 6 ?
Al1 Y1 Al1 74.17(2) . 6 ?
Al2 Y1 Al1 118.12(2) 13_655 6 ?
Al2 Y1 Al1 58.84(2) 4_655 6 ?
Al2 Y1 Al1 118.45(2) 16_556 6 ?
Al2 Y1 Al1 152.184(15) . 6 ?
Al5 Y1 Al1 112.138(19) . 6 ?
Al5 Y1 Al1 73.160(16) 16_556 6 ?
Al5 Y1 Al1 156.507(17) 13_655 6 ?
Al5 Y1 Al1 104.511(19) 4_655 6 ?
Os1 Y1 Al1 28.894(13) 5 6 ?
Os1 Y1 Al1 77.261(19) 14 6 ?
Os1 Y1 Al1 112.041(18) 3 6 ?
Os1 Y1 Al1 73.755(16) 18_556 6 ?
Al4 Y1 Al1 101.225(19) 9_655 6 ?
Al4 Y1 Al1 146.853(15) 2_655 6 ?
Al1 Y1 Al1 83.35(3) 14 6 ?
Al4 Y1 Al1 115.92(3) 7 5 ?
Al4 Y1 Al1 63.15(3) 3 5 ?
Al3 Y1 Al1 30.230(14) 3 5 ?
Al3 Y1 Al1 70.752(19) 7 5 ?
Al1 Y1 Al1 26.863(17) 16_556 5 ?
Al1 Y1 Al1 74.17(2) . 5 ?
Al2 Y1 Al1 118.12(2) 13_655 5 ?
Al2 Y1 Al1 58.84(2) 4_655 5 ?
Al2 Y1 Al1 118.45(2) 16_556 5 ?
Al2 Y1 Al1 152.184(15) . 5 ?
Al5 Y1 Al1 156.510(17) . 5 ?
Al5 Y1 Al1 104.513(19) 16_556 5 ?
Al5 Y1 Al1 112.136(19) 13_655 5 ?
Al5 Y1 Al1 73.158(16) 4_655 5 ?
Os1 Y1 Al1 73.756(16) 5 5 ?
Os1 Y1 Al1 112.042(18) 14 5 ?
Os1 Y1 Al1 77.261(19) 3 5 ?
Os1 Y1 Al1 28.892(13) 18_556 5 ?
Al4 Y1 Al1 146.853(15) 9_655 5 ?
Al4 Y1 Al1 101.225(19) 2_655 5 ?
Al1 Y1 Al1 59.29(3) 14 5 ?
Al1 Y1 Al1 52.77(3) 6 5 ?
Al4 Y1 Al1 63.15(3) 7 15 ?
Al4 Y1 Al1 115.92(3) 3 15 ?
Al3 Y1 Al1 70.753(19) 3 15 ?
Al3 Y1 Al1 30.229(14) 7 15 ?
Al1 Y1 Al1 74.17(2) 16_556 15 ?
Al1 Y1 Al1 26.863(16) . 15 ?
Al2 Y1 Al1 58.84(2) 13_655 15 ?
Al2 Y1 Al1 118.12(2) 4_655 15 ?
Al2 Y1 Al1 152.184(15) 16_556 15 ?
Al2 Y1 Al1 118.45(2) . 15 ?
Al5 Y1 Al1 73.161(16) . 15 ?
Al5 Y1 Al1 112.138(19) 16_556 15 ?
Al5 Y1 Al1 104.511(19) 13_655 15 ?
Al5 Y1 Al1 156.507(17) 4_655 15 ?
Os1 Y1 Al1 77.261(19) 5 15 ?
Os1 Y1 Al1 28.894(13) 14 15 ?
Os1 Y1 Al1 73.755(16) 3 15 ?
Os1 Y1 Al1 112.041(18) 18_556 15 ?
Al4 Y1 Al1 101.225(19) 9_655 15 ?
Al4 Y1 Al1 146.853(15) 2_655 15 ?
Al1 Y1 Al1 52.77(3) 14 15 ?
Al1 Y1 Al1 59.29(3) 6 15 ?
Al1 Y1 Al1 83.35(3) 5 15 ?
Al4 Y1 Os1 117.13(2) 7 17_656 ?
Al4 Y1 Os1 63.84(2) 3 17_656 ?
Al3 Y1 Os1 110.523(13) 3 17_656 ?
Al3 Y1 Os1 152.867(7) 7 17_656 ?
Al1 Y1 Os1 109.15(2) 16_556 17_656 ?
Al1 Y1 Os1 151.965(7) . 17_656 ?
Al2 Y1 Os1 117.82(2) 13_655 17_656 ?
Al2 Y1 Os1 65.237(19) 4_655 17_656 ?
Al2 Y1 Os1 27.141(4) 16_556 17_656 ?
Al2 Y1 Os1 58.37(2) . 17_656 ?
Al5 Y1 Os1 104.188(14) . 17_656 ?
Al5 Y1 Os1 69.398(14) 16_556 17_656 ?
Al5 Y1 Os1 72.532(15) 13_655 17_656 ?
Al5 Y1 Os1 26.211(5) 4_655 17_656 ?
Os1 Y1 Os1 105.502(13) 5 17_656 ?
Os1 Y1 Os1 148.643(11) 14 17_656 ?
Os1 Y1 Os1 104.633(9) 3 17_656 ?
Os1 Y1 Os1 70.485(8) 18_556 17_656 ?
Al4 Y1 Os1 77.764(16) 9_655 17_656 ?
Al4 Y1 Os1 30.624(10) 2_655 17_656 ?
Al1 Y1 Os1 126.843(13) 14 17_656 ?
Al1 Y1 Os1 124.057(17) 6 17_656 ?
Al1 Y1 Os1 99.289(15) 5 17_656 ?
Al1 Y1 Os1 176.590(13) 15 17_656 ?
Al4 Y1 Os1 117.13(2) 7 2_655 ?
Al4 Y1 Os1 63.84(2) 3 2_655 ?
Al3 Y1 Os1 110.523(13) 3 2_655 ?
Al3 Y1 Os1 152.867(7) 7 2_655 ?
Al1 Y1 Os1 151.965(7) 16_556 2_655 ?
Al1 Y1 Os1 109.15(2) . 2_655 ?
Al2 Y1 Os1 65.237(19) 13_655 2_655 ?
Al2 Y1 Os1 117.82(2) 4_655 2_655 ?
Al2 Y1 Os1 58.37(2) 16_556 2_655 ?
Al2 Y1 Os1 27.141(4) . 2_655 ?
Al5 Y1 Os1 69.398(14) . 2_655 ?
Al5 Y1 Os1 104.189(14) 16_556 2_655 ?
Al5 Y1 Os1 26.211(5) 13_655 2_655 ?
Al5 Y1 Os1 72.532(15) 4_655 2_655 ?
Os1 Y1 Os1 148.643(11) 5 2_655 ?
Os1 Y1 Os1 105.502(13) 14 2_655 ?
Os1 Y1 Os1 70.485(8) 3 2_655 ?
Os1 Y1 Os1 104.633(9) 18_556 2_655 ?
Al4 Y1 Os1 77.764(16) 9_655 2_655 ?
Al4 Y1 Os1 30.624(10) 2_655 2_655 ?
Al1 Y1 Os1 99.289(15) 14 2_655 ?
Al1 Y1 Os1 176.590(13) 6 2_655 ?
Al1 Y1 Os1 126.843(13) 5 2_655 ?
Al1 Y1 Os1 124.057(17) 15 2_655 ?
Os1 Y1 Os1 52.591(13) 17_656 2_655 ?
Al4 Y1 Os1 63.84(2) 7 6_655 ?
Al4 Y1 Os1 117.13(2) 3 6_655 ?
Al3 Y1 Os1 152.867(7) 3 6_655 ?
Al3 Y1 Os1 110.525(13) 7 6_655 ?
Al1 Y1 Os1 109.15(2) 16_556 6_655 ?
Al1 Y1 Os1 151.966(7) . 6_655 ?
Al2 Y1 Os1 117.82(2) 13_655 6_655 ?
Al2 Y1 Os1 65.238(19) 4_655 6_655 ?
Al2 Y1 Os1 27.140(4) 16_556 6_655 ?
Al2 Y1 Os1 58.37(2) . 6_655 ?
Al5 Y1 Os1 72.530(15) . 6_655 ?
Al5 Y1 Os1 26.209(5) 16_556 6_655 ?
Al5 Y1 Os1 104.190(14) 13_655 6_655 ?
Al5 Y1 Os1 69.400(14) 4_655 6_655 ?
Os1 Y1 Os1 70.485(8) 5 6_655 ?
Os1 Y1 Os1 104.632(8) 14 6_655 ?
Os1 Y1 Os1 148.644(11) 3 6_655 ?
Os1 Y1 Os1 105.503(13) 18_556 6_655 ?
Al4 Y1 Os1 30.624(10) 9_655 6_655 ?
Al4 Y1 Os1 77.764(16) 2_655 6_655 ?
Al1 Y1 Os1 176.590(13) 14 6_655 ?
Al1 Y1 Os1 99.290(15) 6 6_655 ?
Al1 Y1 Os1 124.057(17) 5 6_655 ?
Al1 Y1 Os1 126.844(13) 15 6_655 ?
Os1 Y1 Os1 53.295(5) 17_656 6_655 ?
Os1 Y1 Os1 78.159(11) 2_655 6_655 ?
Al4 Y1 Os1 63.84(2) 7 15_655 ?
Al4 Y1 Os1 117.13(2) 3 15_655 ?
Al3 Y1 Os1 152.867(7) 3 15_655 ?
Al3 Y1 Os1 110.525(13) 7 15_655 ?
Al1 Y1 Os1 151.965(7) 16_556 15_655 ?
Al1 Y1 Os1 109.15(2) . 15_655 ?
Al2 Y1 Os1 65.238(19) 13_655 15_655 ?
Al2 Y1 Os1 117.82(2) 4_655 15_655 ?
Al2 Y1 Os1 58.37(2) 16_556 15_655 ?
Al2 Y1 Os1 27.140(4) . 15_655 ?
Al5 Y1 Os1 26.209(5) . 15_655 ?
Al5 Y1 Os1 72.530(15) 16_556 15_655 ?
Al5 Y1 Os1 69.400(14) 13_655 15_655 ?
Al5 Y1 Os1 104.190(14) 4_655 15_655 ?
Os1 Y1 Os1 104.632(9) 5 15_655 ?
Os1 Y1 Os1 70.485(8) 14 15_655 ?
Os1 Y1 Os1 105.503(13) 3 15_655 ?
Os1 Y1 Os1 148.644(11) 18_556 15_655 ?
Al4 Y1 Os1 30.624(10) 9_655 15_655 ?
Al4 Y1 Os1 77.764(16) 2_655 15_655 ?
Al1 Y1 Os1 124.057(17) 14 15_655 ?
Al1 Y1 Os1 126.844(13) 6 15_655 ?
Al1 Y1 Os1 176.590(13) 5 15_655 ?
Al1 Y1 Os1 99.290(15) 15 15_655 ?
Os1 Y1 Os1 78.159(10) 17_656 15_655 ?
Os1 Y1 Os1 53.295(5) 2_655 15_655 ?
Os1 Y1 Os1 52.590(13) 6_655 15_655 ?
Al4 Y1 Y3 89.44(3) 7 . ?
Al4 Y1 Y3 89.44(3) 3 . ?
Al3 Y1 Y3 36.962(15) 3 . ?
Al3 Y1 Y3 36.961(15) 7 . ?
Al1 Y1 Y3 38.76(2) 16_556 . ?
Al1 Y1 Y3 38.76(2) . . ?
Al2 Y1 Y3 88.23(2) 13_655 . ?
Al2 Y1 Y3 88.23(2) 4_655 . ?
Al2 Y1 Y3 155.64(2) 16_556 . ?
Al2 Y1 Y3 155.64(2) . . ?
Al5 Y1 Y3 114.835(9) . . ?
Al5 Y1 Y3 114.835(9) 16_556 . ?
Al5 Y1 Y3 114.833(9) 13_655 . ?
Al5 Y1 Y3 114.833(9) 4_655 . ?
Os1 Y1 Y3 70.436(8) 5 . ?
Os1 Y1 Y3 70.436(8) 14 . ?
Os1 Y1 Y3 70.435(8) 3 . ?
Os1 Y1 Y3 70.435(8) 18_556 . ?
Al4 Y1 Y3 133.692(17) 9_655 . ?
Al4 Y1 Y3 133.692(17) 2_655 . ?
Al1 Y1 Y3 41.675(14) 14 . ?
Al1 Y1 Y3 41.675(14) 6 . ?
Al1 Y1 Y3 41.675(14) 5 . ?
Al1 Y1 Y3 41.675(14) 15 . ?
Os1 Y1 Y3 140.920(5) 17_656 . ?
Os1 Y1 Y3 140.920(5) 2_655 . ?
Os1 Y1 Y3 140.921(5) 6_655 . ?
Os1 Y1 Y3 140.921(5) 15_655 . ?
Al4 Y1 Y2 89.44(3) 7 . ?
Al4 Y1 Y2 89.44(3) 3 . ?
Al3 Y1 Y2 37.100(16) 3 . ?
Al3 Y1 Y2 37.099(16) 7 . ?
Al1 Y1 Y2 42.22(5) 16_556 . ?
Al1 Y1 Y2 35.30(5) . . ?
Al2 Y1 Y2 84.78(5) 13_655 . ?
Al2 Y1 Y2 91.69(5) 4_655 . ?
Al2 Y1 Y2 159.09(5) 16_556 . ?
Al2 Y1 Y2 152.18(5) . . ?
Al5 Y1 Y2 112.25(4) . . ?
Al5 Y1 Y2 117.38(4) 16_556 . ?
Al5 Y1 Y2 112.25(4) 13_655 . ?
Al5 Y1 Y2 117.38(4) 4_655 . ?
Os1 Y1 Y2 72.88(3) 5 . ?
Os1 Y1 Y2 68.03(3) 14 . ?
Os1 Y1 Y2 68.03(3) 3 . ?
Os1 Y1 Y2 72.88(3) 18_556 . ?
Al4 Y1 Y2 133.592(17) 9_655 . ?
Al4 Y1 Y2 133.592(17) 2_655 . ?
Al1 Y1 Y2 39.16(4) 14 . ?
Al1 Y1 Y2 44.29(4) 6 . ?
Al1 Y1 Y2 44.29(4) 5 . ?
Al1 Y1 Y2 39.16(4) 15 . ?
Os1 Y1 Y2 143.28(3) 17_656 . ?
Os1 Y1 Y2 138.43(4) 2_655 . ?
Os1 Y1 Y2 143.28(3) 6_655 . ?
Os1 Y1 Y2 138.43(4) 15_655 . ?
Y3 Y1 Y2 3.46(5) . . ?
Y2 Y2 Al6 180.000(3) 16_556 . ?
Y2 Y2 Al6 0.000(1) 16_556 16_556 ?
Al6 Y2 Al6 180.000(1) . 16_556 ?
Y2 Y2 Al7 180.000(1) 16_556 . ?
Al6 Y2 Al7 0.0 . . ?
Al6 Y2 Al7 180.000(1) 16_556 . ?
Y2 Y2 Al7 0.000(1) 16_556 4 ?
Al6 Y2 Al7 180.0 . 4 ?
Al6 Y2 Al7 0.000(1) 16_556 4 ?
Al7 Y2 Al7 180.0 . 4 ?
Y2 Y2 Al6 180.000(2) 16_556 13 ?
Al6 Y2 Al6 0.0 . 13 ?
Al6 Y2 Al6 180.000(2) 16_556 13 ?
Al7 Y2 Al6 0.0 . 13 ?
Al7 Y2 Al6 180.000(1) 4 13 ?
Y2 Y2 Al1 122.99(7) 16_556 . ?
Al6 Y2 Al1 57.01(7) . . ?
Al6 Y2 Al1 122.99(7) 16_556 . ?
Al7 Y2 Al1 57.01(7) . . ?
Al7 Y2 Al1 122.99(7) 4 . ?
Al6 Y2 Al1 57.01(7) 13 . ?
Y2 Y2 Al1 122.99(7) 16_556 3 ?
Al6 Y2 Al1 57.01(7) . 3 ?
Al6 Y2 Al1 122.99(7) 16_556 3 ?
Al7 Y2 Al1 57.01(7) . 3 ?
Al7 Y2 Al1 122.99(7) 4 3 ?
Al6 Y2 Al1 57.01(7) 13 3 ?
Al1 Y2 Al1 93.17(9) . 3 ?
Y2 Y2 Al1 122.99(7) 16_556 2 ?
Al6 Y2 Al1 57.01(7) . 2 ?
Al6 Y2 Al1 122.99(7) 16_556 2 ?
Al7 Y2 Al1 57.01(7) . 2 ?
Al7 Y2 Al1 122.99(7) 4 2 ?
Al6 Y2 Al1 57.01(7) 13 2 ?
Al1 Y2 Al1 93.17(9) . 2 ?
Al1 Y2 Al1 93.17(9) 3 2 ?
Y2 Y2 Al3 84.54(7) 16_556 8 ?
Al6 Y2 Al3 95.46(7) . 8 ?
Al6 Y2 Al3 84.54(7) 16_556 8 ?
Al7 Y2 Al3 95.46(7) . 8 ?
Al7 Y2 Al3 84.54(7) 4 8 ?
Al6 Y2 Al3 95.46(7) 13 8 ?
Al1 Y2 Al3 88.57(4) . 8 ?
Al1 Y2 Al3 50.97(3) 3 8 ?
Al1 Y2 Al3 144.12(11) 2 8 ?
Y2 Y2 Al3 84.54(7) 16_556 2 ?
Al6 Y2 Al3 95.46(7) . 2 ?
Al6 Y2 Al3 84.54(7) 16_556 2 ?
Al7 Y2 Al3 95.46(7) . 2 ?
Al7 Y2 Al3 84.54(7) 4 2 ?
Al6 Y2 Al3 95.46(7) 13 2 ?
Al1 Y2 Al3 144.12(11) . 2 ?
Al1 Y2 Al3 50.97(3) 3 2 ?
Al1 Y2 Al3 88.57(4) 2 2 ?
Al3 Y2 Al3 70.20(4) 8 2 ?
Y2 Y2 Al3 84.54(7) 16_556 7 ?
Al6 Y2 Al3 95.46(7) . 7 ?
Al6 Y2 Al3 84.54(7) 16_556 7 ?
Al7 Y2 Al3 95.46(7) . 7 ?
Al7 Y2 Al3 84.54(7) 4 7 ?
Al6 Y2 Al3 95.46(7) 13 7 ?
Al1 Y2 Al3 50.97(3) . 7 ?
Al1 Y2 Al3 144.12(11) 3 7 ?
Al1 Y2 Al3 88.56(4) 2 7 ?
Al3 Y2 Al3 119.11(2) 8 7 ?
Al3 Y2 Al3 164.81(11) 2 7 ?
Y2 Y2 Al3 84.54(7) 16_556 . ?
Al6 Y2 Al3 95.46(7) . . ?
Al6 Y2 Al3 84.54(7) 16_556 . ?
Al7 Y2 Al3 95.46(7) . . ?
Al7 Y2 Al3 84.54(7) 4 . ?
Al6 Y2 Al3 95.46(7) 13 . ?
Al1 Y2 Al3 88.56(4) . . ?
Al1 Y2 Al3 144.12(11) 3 . ?
Al1 Y2 Al3 50.97(3) 2 . ?
Al3 Y2 Al3 164.81(11) 8 . ?
Al3 Y2 Al3 119.11(2) 2 . ?
Al3 Y2 Al3 49.19(4) 7 . ?
Y2 Y2 Al3 84.54(7) 16_556 9 ?
Al6 Y2 Al3 95.46(7) . 9 ?
Al6 Y2 Al3 84.54(7) 16_556 9 ?
Al7 Y2 Al3 95.46(7) . 9 ?
Al7 Y2 Al3 84.54(7) 4 9 ?
Al6 Y2 Al3 95.46(7) 13 9 ?
Al1 Y2 Al3 144.12(11) . 9 ?
Al1 Y2 Al3 88.56(4) 3 9 ?
Al1 Y2 Al3 50.97(3) 2 9 ?
Al3 Y2 Al3 119.10(2) 8 9 ?
Al3 Y2 Al3 49.19(4) 2 9 ?
Al3 Y2 Al3 119.10(2) 7 9 ?
Al3 Y2 Al3 70.20(4) . 9 ?
Y2 Y2 Al3 84.54(7) 16_556 3 ?
Al6 Y2 Al3 95.46(7) . 3 ?
Al6 Y2 Al3 84.54(7) 16_556 3 ?
Al7 Y2 Al3 95.46(7) . 3 ?
Al7 Y2 Al3 84.54(7) 4 3 ?
Al6 Y2 Al3 95.46(7) 13 3 ?
Al1 Y2 Al3 50.97(3) . 3 ?
Al1 Y2 Al3 88.56(4) 3 3 ?
Al1 Y2 Al3 144.12(11) 2 3 ?
Al3 Y2 Al3 49.19(4) 8 3 ?
Al3 Y2 Al3 119.10(2) 2 3 ?
Al3 Y2 Al3 70.20(4) 7 3 ?
Al3 Y2 Al3 119.10(2) . 3 ?
Al3 Y2 Al3 164.81(11) 9 3 ?
Y2 Y2 Al6 0.000(2) 16_556 4 ?
Al6 Y2 Al6 180.000(1) . 4 ?
Al6 Y2 Al6 0.000(1) 16_556 4 ?
Al7 Y2 Al6 180.000(1) . 4 ?
Al7 Y2 Al6 0.0 4 4 ?
Al6 Y2 Al6 180.000(1) 13 4 ?
Al1 Y2 Al6 122.99(7) . 4 ?
Al1 Y2 Al6 122.99(7) 3 4 ?
Al1 Y2 Al6 122.99(7) 2 4 ?
Al3 Y2 Al6 84.54(7) 8 4 ?
Al3 Y2 Al6 84.54(7) 2 4 ?
Al3 Y2 Al6 84.54(7) 7 4 ?
Al3 Y2 Al6 84.54(7) . 4 ?
Al3 Y2 Al6 84.54(7) 9 4 ?
Al3 Y2 Al6 84.54(7) 3 4 ?
Y2 Y2 Al1 130.23(6) 16_556 14 ?
Al6 Y2 Al1 49.77(6) . 14 ?
Al6 Y2 Al1 130.23(6) 16_556 14 ?
Al7 Y2 Al1 49.77(6) . 14 ?
Al7 Y2 Al1 130.23(6) 4 14 ?
Al6 Y2 Al1 49.77(6) 13 14 ?
Al1 Y2 Al1 47.79(4) . 14 ?
Al1 Y2 Al1 47.79(4) 3 14 ?
Al1 Y2 Al1 106.78(12) 2 14 ?
Al3 Y2 Al1 51.03(3) 8 14 ?
Al3 Y2 Al1 97.55(5) 2 14 ?
Al3 Y2 Al1 97.56(5) 7 14 ?
Al3 Y2 Al1 132.99(9) . 14 ?
Al3 Y2 Al1 132.99(9) 9 14 ?
Al3 Y2 Al1 51.03(3) 3 14 ?
Al6 Y2 Al1 130.23(6) 4 14 ?
Y2 Y2 Al1 130.23(6) 16_556 13 ?
Al6 Y2 Al1 49.77(6) . 13 ?
Al6 Y2 Al1 130.23(6) 16_556 13 ?
Al7 Y2 Al1 49.77(6) . 13 ?
Al7 Y2 Al1 130.23(6) 4 13 ?
Al6 Y2 Al1 49.77(6) 13 13 ?
Al1 Y2 Al1 106.78(12) . 13 ?
Al1 Y2 Al1 47.79(4) 3 13 ?
Al1 Y2 Al1 47.79(4) 2 13 ?
Al3 Y2 Al1 97.55(5) 8 13 ?
Al3 Y2 Al1 51.03(3) 2 13 ?
Al3 Y2 Al1 132.99(9) 7 13 ?
Al3 Y2 Al1 97.55(5) . 13 ?
Al3 Y2 Al1 51.03(3) 9 13 ?
Al3 Y2 Al1 132.99(9) 3 13 ?
Al6 Y2 Al1 130.23(6) 4 13 ?
Al1 Y2 Al1 82.78(9) 14 13 ?
Y2 Y2 Al1 130.23(6) 16_556 15 ?
Al6 Y2 Al1 49.77(6) . 15 ?
Al6 Y2 Al1 130.23(6) 16_556 15 ?
Al7 Y2 Al1 49.77(6) . 15 ?
Al7 Y2 Al1 130.23(6) 4 15 ?
Al6 Y2 Al1 49.77(6) 13 15 ?
Al1 Y2 Al1 47.79(4) . 15 ?
Al1 Y2 Al1 106.78(12) 3 15 ?
Al1 Y2 Al1 47.79(4) 2 15 ?
Al3 Y2 Al1 132.99(9) 8 15 ?
Al3 Y2 Al1 132.99(9) 2 15 ?
Al3 Y2 Al1 51.03(3) 7 15 ?
Al3 Y2 Al1 51.03(3) . 15 ?
Al3 Y2 Al1 97.55(5) 9 15 ?
Al3 Y2 Al1 97.55(5) 3 15 ?
Al6 Y2 Al1 130.23(6) 4 15 ?
Al1 Y2 Al1 82.78(9) 14 15 ?
Al1 Y2 Al1 82.78(9) 13 15 ?
Y2 Y2 Al1 48.48(6) 16_556 17_556 ?
Al6 Y2 Al1 131.52(6) . 17_556 ?
Al6 Y2 Al1 48.48(6) 16_556 17_556 ?
Al7 Y2 Al1 131.52(6) . 17_556 ?
Al7 Y2 Al1 48.48(6) 4 17_556 ?
Al6 Y2 Al1 131.52(6) 13 17_556 ?
Al1 Y2 Al1 132.45(3) . 17_556 ?
Al1 Y2 Al1 132.45(3) 3 17_556 ?
Al1 Y2 Al1 74.51(5) 2 17_556 ?
Al3 Y2 Al1 127.87(11) 8 17_556 ?
Al3 Y2 Al1 82.43(5) 2 17_556 ?
Al3 Y2 Al1 82.43(5) 7 17_556 ?
Al3 Y2 Al1 47.82(3) . 17_556 ?
Al3 Y2 Al1 47.82(3) 9 17_556 ?
Al3 Y2 Al1 127.87(11) 3 17_556 ?
Al6 Y2 Al1 48.48(6) 4 17_556 ?
Al1 Y2 Al1 178.70(11) 14 17_556 ?
Al1 Y2 Al1 98.18(2) 13 17_556 ?
Al1 Y2 Al1 98.18(2) 15 17_556 ?
Y2 Y2 Al1 48.48(6) 16_556 16_556 ?
Al6 Y2 Al1 131.52(6) . 16_556 ?
Al6 Y2 Al1 48.48(6) 16_556 16_556 ?
Al7 Y2 Al1 131.52(6) . 16_556 ?
Al7 Y2 Al1 48.48(6) 4 16_556 ?
Al6 Y2 Al1 131.52(6) 13 16_556 ?
Al1 Y2 Al1 74.51(5) . 16_556 ?
Al1 Y2 Al1 132.45(3) 3 16_556 ?
Al1 Y2 Al1 132.45(3) 2 16_556 ?
Al3 Y2 Al1 82.43(5) 8 16_556 ?
Al3 Y2 Al1 127.87(11) 2 16_556 ?
Al3 Y2 Al1 47.82(3) 7 16_556 ?
Al3 Y2 Al1 82.43(5) . 16_556 ?
Al3 Y2 Al1 127.87(11) 9 16_556 ?
Al3 Y2 Al1 47.82(3) 3 16_556 ?
Al6 Y2 Al1 48.48(6) 4 16_556 ?
Al1 Y2 Al1 98.18(2) 14 16_556 ?
Al1 Y2 Al1 178.70(11) 13 16_556 ?
Al1 Y2 Al1 98.18(2) 15 16_556 ?
Al1 Y2 Al1 80.84(8) 17_556 16_556 ?
Y2 Y2 Al1 48.48(6) 16_556 18_556 ?
Al6 Y2 Al1 131.52(6) . 18_556 ?
Al6 Y2 Al1 48.48(6) 16_556 18_556 ?
Al7 Y2 Al1 131.52(6) . 18_556 ?
Al7 Y2 Al1 48.48(6) 4 18_556 ?
Al6 Y2 Al1 131.52(6) 13 18_556 ?
Al1 Y2 Al1 132.45(3) . 18_556 ?
Al1 Y2 Al1 74.51(5) 3 18_556 ?
Al1 Y2 Al1 132.45(3) 2 18_556 ?
Al3 Y2 Al1 47.82(3) 8 18_556 ?
Al3 Y2 Al1 47.82(3) 2 18_556 ?
Al3 Y2 Al1 127.87(11) 7 18_556 ?
Al3 Y2 Al1 127.87(11) . 18_556 ?
Al3 Y2 Al1 82.43(5) 9 18_556 ?
Al3 Y2 Al1 82.43(5) 3 18_556 ?
Al6 Y2 Al1 48.48(6) 4 18_556 ?
Al1 Y2 Al1 98.18(2) 14 18_556 ?
Al1 Y2 Al1 98.18(2) 13 18_556 ?
Al1 Y2 Al1 178.70(11) 15 18_556 ?
Al1 Y2 Al1 80.84(8) 17_556 18_556 ?
Al1 Y2 Al1 80.84(8) 16_556 18_556 ?
Y2 Y2 Al1 42.74(5) 16_556 6 ?
Al6 Y2 Al1 137.26(5) . 6 ?
Al6 Y2 Al1 42.74(5) 16_556 6 ?
Al7 Y2 Al1 137.26(5) . 6 ?
Al7 Y2 Al1 42.74(5) 4 6 ?
Al6 Y2 Al1 137.26(5) 13 6 ?
Al1 Y2 Al1 96.62(3) . 6 ?
Al1 Y2 Al1 165.74(11) 3 6 ?
Al1 Y2 Al1 96.62(3) 2 6 ?
Al3 Y2 Al1 118.79(10) 8 6 ?
Al3 Y2 Al1 118.79(10) 2 6 ?
Al3 Y2 Al1 46.87(4) 7 6 ?
Al3 Y2 Al1 46.87(4) . 6 ?
Al3 Y2 Al1 89.56(6) 9 6 ?
Al3 Y2 Al1 89.56(6) 3 6 ?
Al6 Y2 Al1 42.74(5) 4 6 ?
Al1 Y2 Al1 137.17(2) 14 6 ?
Al1 Y2 Al1 137.17(2) 13 6 ?
Al1 Y2 Al1 87.48(4) 15 6 ?
Al1 Y2 Al1 42.19(4) 17_556 6 ?
Al1 Y2 Al1 42.19(4) 16_556 6 ?
Al1 Y2 Al1 91.22(10) 18_556 6 ?
Y2 Y2 Al1 42.74(5) 16_556 5 ?
Al6 Y2 Al1 137.26(5) . 5 ?
Al6 Y2 Al1 42.74(5) 16_556 5 ?
Al7 Y2 Al1 137.26(5) . 5 ?
Al7 Y2 Al1 42.74(5) 4 5 ?
Al6 Y2 Al1 137.26(5) 13 5 ?
Al1 Y2 Al1 96.62(3) . 5 ?
Al1 Y2 Al1 96.62(3) 3 5 ?
Al1 Y2 Al1 165.74(11) 2 5 ?
Al3 Y2 Al1 46.87(4) 8 5 ?
Al3 Y2 Al1 89.56(6) 2 5 ?
Al3 Y2 Al1 89.56(6) 7 5 ?
Al3 Y2 Al1 118.79(10) . 5 ?
Al3 Y2 Al1 118.79(10) 9 5 ?
Al3 Y2 Al1 46.87(4) 3 5 ?
Al6 Y2 Al1 42.74(5) 4 5 ?
Al1 Y2 Al1 87.48(4) 14 5 ?
Al1 Y2 Al1 137.17(2) 13 5 ?
Al1 Y2 Al1 137.17(2) 15 5 ?
Al1 Y2 Al1 91.22(10) 17_556 5 ?
Al1 Y2 Al1 42.19(4) 16_556 5 ?
Al1 Y2 Al1 42.19(4) 18_556 5 ?
Al1 Y2 Al1 72.00(7) 6 5 ?
Y2 Y2 Al1 42.74(5) 16_556 4 ?
Al6 Y2 Al1 137.26(5) . 4 ?
Al6 Y2 Al1 42.74(5) 16_556 4 ?
Al7 Y2 Al1 137.26(5) . 4 ?
Al7 Y2 Al1 42.74(5) 4 4 ?
Al6 Y2 Al1 137.26(5) 13 4 ?
Al1 Y2 Al1 165.74(11) . 4 ?
Al1 Y2 Al1 96.62(3) 3 4 ?
Al1 Y2 Al1 96.62(3) 2 4 ?
Al3 Y2 Al1 89.56(6) 8 4 ?
Al3 Y2 Al1 46.87(4) 2 4 ?
Al3 Y2 Al1 118.79(10) 7 4 ?
Al3 Y2 Al1 89.56(6) . 4 ?
Al3 Y2 Al1 46.87(4) 9 4 ?
Al3 Y2 Al1 118.79(10) 3 4 ?
Al6 Y2 Al1 42.74(5) 4 4 ?
Al1 Y2 Al1 137.17(2) 14 4 ?
Al1 Y2 Al1 87.48(4) 13 4 ?
Al1 Y2 Al1 137.17(2) 15 4 ?
Al1 Y2 Al1 42.19(4) 17_556 4 ?
Al1 Y2 Al1 91.22(10) 16_556 4 ?
Al1 Y2 Al1 42.19(4) 18_556 4 ?
Al1 Y2 Al1 72.00(7) 6 4 ?
Al1 Y2 Al1 72.00(7) 5 4 ?
Y2 Y2 Y2 180.0 16_556 13 ?
Al6 Y2 Y2 0.0 . 13 ?
Al6 Y2 Y2 180.000(1) 16_556 13 ?
Al7 Y2 Y2 0.0 . 13 ?
Al7 Y2 Y2 180.0 4 13 ?
Al6 Y2 Y2 0.0 13 13 ?
Al1 Y2 Y2 57.01(7) . 13 ?
Al1 Y2 Y2 57.01(7) 3 13 ?
Al1 Y2 Y2 57.01(7) 2 13 ?
Al3 Y2 Y2 95.46(7) 8 13 ?
Al3 Y2 Y2 95.46(7) 2 13 ?
Al3 Y2 Y2 95.46(7) 7 13 ?
Al3 Y2 Y2 95.46(7) . 13 ?
Al3 Y2 Y2 95.46(7) 9 13 ?
Al3 Y2 Y2 95.46(7) 3 13 ?
Al6 Y2 Y2 180.000(1) 4 13 ?
Al1 Y2 Y2 49.77(6) 14 13 ?
Al1 Y2 Y2 49.77(6) 13 13 ?
Al1 Y2 Y2 49.77(6) 15 13 ?
Al1 Y2 Y2 131.52(6) 17_556 13 ?
Al1 Y2 Y2 131.52(6) 16_556 13 ?
Al1 Y2 Y2 131.52(6) 18_556 13 ?
Al1 Y2 Y2 137.26(5) 6 13 ?
Al1 Y2 Y2 137.26(5) 5 13 ?
Al1 Y2 Y2 137.26(5) 4 13 ?
Y2 Y2 Y3 180.000(1) 16_556 13 ?
Al6 Y2 Y3 0.0 . 13 ?
Al6 Y2 Y3 180.000(1) 16_556 13 ?
Al7 Y2 Y3 0.0 . 13 ?
Al7 Y2 Y3 180.0 4 13 ?
Al6 Y2 Y3 0.0 13 13 ?
Al1 Y2 Y3 57.01(7) . 13 ?
Al1 Y2 Y3 57.01(7) 3 13 ?
Al1 Y2 Y3 57.01(7) 2 13 ?
Al3 Y2 Y3 95.46(7) 8 13 ?
Al3 Y2 Y3 95.46(7) 2 13 ?
Al3 Y2 Y3 95.46(7) 7 13 ?
Al3 Y2 Y3 95.46(7) . 13 ?
Al3 Y2 Y3 95.46(7) 9 13 ?
Al3 Y2 Y3 95.46(7) 3 13 ?
Al6 Y2 Y3 180.000(1) 4 13 ?
Al1 Y2 Y3 49.77(6) 14 13 ?
Al1 Y2 Y3 49.77(6) 13 13 ?
Al1 Y2 Y3 49.77(6) 15 13 ?
Al1 Y2 Y3 131.52(6) 17_556 13 ?
Al1 Y2 Y3 131.52(6) 16_556 13 ?
Al1 Y2 Y3 131.52(6) 18_556 13 ?
Al1 Y2 Y3 137.26(5) 6 13 ?
Al1 Y2 Y3 137.26(5) 5 13 ?
Al1 Y2 Y3 137.26(5) 4 13 ?
Y2 Y2 Y3 0.0 13 13 ?
Y2 Y2 Y2 0.0 16_556 4 ?
Al6 Y2 Y2 180.000(1) . 4 ?
Al6 Y2 Y2 0.000(1) 16_556 4 ?
Al7 Y2 Y2 180.0 . 4 ?
Al7 Y2 Y2 0.0 4 4 ?
Al6 Y2 Y2 180.0 13 4 ?
Al1 Y2 Y2 122.99(7) . 4 ?
Al1 Y2 Y2 122.99(7) 3 4 ?
Al1 Y2 Y2 122.99(7) 2 4 ?
Al3 Y2 Y2 84.54(7) 8 4 ?
Al3 Y2 Y2 84.54(7) 2 4 ?
Al3 Y2 Y2 84.54(7) 7 4 ?
Al3 Y2 Y2 84.54(7) . 4 ?
Al3 Y2 Y2 84.54(7) 9 4 ?
Al3 Y2 Y2 84.54(7) 3 4 ?
Al6 Y2 Y2 0.000(1) 4 4 ?
Al1 Y2 Y2 130.23(6) 14 4 ?
Al1 Y2 Y2 130.23(6) 13 4 ?
Al1 Y2 Y2 130.23(6) 15 4 ?
Al1 Y2 Y2 48.48(6) 17_556 4 ?
Al1 Y2 Y2 48.48(6) 16_556 4 ?
Al1 Y2 Y2 48.48(6) 18_556 4 ?
Al1 Y2 Y2 42.74(5) 6 4 ?
Al1 Y2 Y2 42.74(5) 5 4 ?
Al1 Y2 Y2 42.74(5) 4 4 ?
Y2 Y2 Y2 180.0 13 4 ?
Y3 Y2 Y2 180.0 13 4 ?
Y2 Y2 Y2 180.000(2) 16_556 4_554 ?
Al6 Y2 Y2 0.0 . 4_554 ?
Al6 Y2 Y2 180.000(1) 16_556 4_554 ?
Al7 Y2 Y2 0.0 . 4_554 ?
Al7 Y2 Y2 180.0 4 4_554 ?
Al6 Y2 Y2 0.0 13 4_554 ?
Al1 Y2 Y2 57.01(7) . 4_554 ?
Al1 Y2 Y2 57.01(7) 3 4_554 ?
Al1 Y2 Y2 57.01(7) 2 4_554 ?
Al3 Y2 Y2 95.46(7) 8 4_554 ?
Al3 Y2 Y2 95.46(7) 2 4_554 ?
Al3 Y2 Y2 95.46(7) 7 4_554 ?
Al3 Y2 Y2 95.46(7) . 4_554 ?
Al3 Y2 Y2 95.46(7) 9 4_554 ?
Al3 Y2 Y2 95.46(7) 3 4_554 ?
Al6 Y2 Y2 180.000(1) 4 4_554 ?
Al1 Y2 Y2 49.77(6) 14 4_554 ?
Al1 Y2 Y2 49.77(6) 13 4_554 ?
Al1 Y2 Y2 49.77(6) 15 4_554 ?
Al1 Y2 Y2 131.52(6) 17_556 4_554 ?
Al1 Y2 Y2 131.52(6) 16_556 4_554 ?
Al1 Y2 Y2 131.52(6) 18_556 4_554 ?
Al1 Y2 Y2 137.26(5) 6 4_554 ?
Al1 Y2 Y2 137.26(5) 5 4_554 ?
Al1 Y2 Y2 137.26(5) 4 4_554 ?
Y2 Y2 Y2 0.0 13 4_554 ?
Y3 Y2 Y2 0.0 13 4_554 ?
Y2 Y2 Y2 180.0 4 4_554 ?
Y2 Y2 Y3 0.000(1) 16_556 13_556 ?
Al6 Y2 Y3 180.0 . 13_556 ?
Al6 Y2 Y3 0.000(1) 16_556 13_556 ?
Al7 Y2 Y3 180.0 . 13_556 ?
Al7 Y2 Y3 0.0 4 13_556 ?
Al6 Y2 Y3 180.0 13 13_556 ?
Al1 Y2 Y3 122.99(7) . 13_556 ?
Al1 Y2 Y3 122.99(7) 3 13_556 ?
Al1 Y2 Y3 122.99(7) 2 13_556 ?
Al3 Y2 Y3 84.54(7) 8 13_556 ?
Al3 Y2 Y3 84.54(7) 2 13_556 ?
Al3 Y2 Y3 84.54(7) 7 13_556 ?
Al3 Y2 Y3 84.54(7) . 13_556 ?
Al3 Y2 Y3 84.54(7) 9 13_556 ?
Al3 Y2 Y3 84.54(7) 3 13_556 ?
Al6 Y2 Y3 0.000(1) 4 13_556 ?
Al1 Y2 Y3 130.23(6) 14 13_556 ?
Al1 Y2 Y3 130.23(6) 13 13_556 ?
Al1 Y2 Y3 130.23(6) 15 13_556 ?
Al1 Y2 Y3 48.48(6) 17_556 13_556 ?
Al1 Y2 Y3 48.48(6) 16_556 13_556 ?
Al1 Y2 Y3 48.48(6) 18_556 13_556 ?
Al1 Y2 Y3 42.74(5) 6 13_556 ?
Al1 Y2 Y3 42.74(5) 5 13_556 ?
Al1 Y2 Y3 42.74(5) 4 13_556 ?
Y2 Y2 Y3 180.0 13 13_556 ?
Y3 Y2 Y3 180.0 13 13_556 ?
Y2 Y2 Y3 0.0 4 13_556 ?
Y2 Y2 Y3 180.0 4_554 13_556 ?
Y2 Y3 Al6 180.000(6) 16_556 . ?
Y2 Y3 Al6 0.000(4) 16_556 16_556 ?
Al6 Y3 Al6 180.000(2) . 16_556 ?
Y2 Y3 Al7 0.000(2) 16_556 4 ?
Al6 Y3 Al7 180.0 . 4 ?
Al6 Y3 Al7 0.000(2) 16_556 4 ?
Y2 Y3 Al7 180.000(2) 16_556 . ?
Al6 Y3 Al7 0.0 . . ?
Al6 Y3 Al7 180.000(2) 16_556 . ?
Al7 Y3 Al7 180.0 4 . ?
Y2 Y3 Al6 0.000(4) 16_556 4 ?
Al6 Y3 Al6 180.000(2) . 4 ?
Al6 Y3 Al6 0.000(1) 16_556 4 ?
Al7 Y3 Al6 0.0 4 4 ?
Al7 Y3 Al6 180.000(1) . 4 ?
Y2 Y3 Al6 180.000(5) 16_556 13 ?
Al6 Y3 Al6 0.0 . 13 ?
Al6 Y3 Al6 180.000(3) 16_556 13 ?
Al7 Y3 Al6 180.000(1) 4 13 ?
Al7 Y3 Al6 0.0 . 13 ?
Al6 Y3 Al6 180.0 4 13 ?
Y2 Y3 Al3 90.000(1) 16_556 8 ?
Al6 Y3 Al3 90.000(1) . 8 ?
Al6 Y3 Al3 90.000(1) 16_556 8 ?
Al7 Y3 Al3 90.0 4 8 ?
Al7 Y3 Al3 90.0 . 8 ?
Al6 Y3 Al3 90.0 4 8 ?
Al6 Y3 Al3 90.0 13 8 ?
Y2 Y3 Al3 90.000(1) 16_556 2 ?
Al6 Y3 Al3 90.000(1) . 2 ?
Al6 Y3 Al3 90.000(1) 16_556 2 ?
Al7 Y3 Al3 90.0 4 2 ?
Al7 Y3 Al3 90.0 . 2 ?
Al6 Y3 Al3 90.0 4 2 ?
Al6 Y3 Al3 90.0 13 2 ?
Al3 Y3 Al3 70.57(4) 8 2 ?
Y2 Y3 Al3 90.000(1) 16_556 7 ?
Al6 Y3 Al3 90.000(1) . 7 ?
Al6 Y3 Al3 90.000(1) 16_556 7 ?
Al7 Y3 Al3 90.0 4 7 ?
Al7 Y3 Al3 90.0 . 7 ?
Al6 Y3 Al3 90.0 4 7 ?
Al6 Y3 Al3 90.0 13 7 ?
Al3 Y3 Al3 120.0 8 7 ?
Al3 Y3 Al3 169.43(4) 2 7 ?
Y2 Y3 Al3 90.000(1) 16_556 . ?
Al6 Y3 Al3 90.000(1) . . ?
Al6 Y3 Al3 90.000(1) 16_556 . ?
Al7 Y3 Al3 90.0 4 . ?
Al7 Y3 Al3 90.0 . . ?
Al6 Y3 Al3 90.0 4 . ?
Al6 Y3 Al3 90.0 13 . ?
Al3 Y3 Al3 169.43(4) 8 . ?
Al3 Y3 Al3 120.0 2 . ?
Al3 Y3 Al3 49.43(4) 7 . ?
Y2 Y3 Al3 90.0 16_556 9 ?
Al6 Y3 Al3 90.0 . 9 ?
Al6 Y3 Al3 90.0 16_556 9 ?
Al7 Y3 Al3 90.0 4 9 ?
Al7 Y3 Al3 90.0 . 9 ?
Al6 Y3 Al3 90.0 4 9 ?
Al6 Y3 Al3 90.0 13 9 ?
Al3 Y3 Al3 120.0 8 9 ?
Al3 Y3 Al3 49.43(4) 2 9 ?
Al3 Y3 Al3 120.0 7 9 ?
Al3 Y3 Al3 70.57(4) . 9 ?
Y2 Y3 Al3 90.0 16_556 3 ?
Al6 Y3 Al3 90.0 . 3 ?
Al6 Y3 Al3 90.0 16_556 3 ?
Al7 Y3 Al3 90.0 4 3 ?
Al7 Y3 Al3 90.0 . 3 ?
Al6 Y3 Al3 90.0 4 3 ?
Al6 Y3 Al3 90.0 13 3 ?
Al3 Y3 Al3 49.43(4) 8 3 ?
Al3 Y3 Al3 120.0 2 3 ?
Al3 Y3 Al3 70.57(4) 7 3 ?
Al3 Y3 Al3 120.0 . 3 ?
Al3 Y3 Al3 169.43(4) 9 3 ?
Y2 Y3 Al1 127.50(2) 16_556 . ?
Al6 Y3 Al1 52.50(2) . . ?
Al6 Y3 Al1 127.50(2) 16_556 . ?
Al7 Y3 Al1 127.50(2) 4 . ?
Al7 Y3 Al1 52.50(2) . . ?
Al6 Y3 Al1 127.50(2) 4 . ?
Al6 Y3 Al1 52.50(2) 13 . ?
Al3 Y3 Al1 85.811(17) 8 . ?
Al3 Y3 Al1 136.11(2) 2 . ?
Al3 Y3 Al1 49.638(19) 7 . ?
Al3 Y3 Al1 85.810(17) . . ?
Al3 Y3 Al1 136.11(2) 9 . ?
Al3 Y3 Al1 49.637(19) 3 . ?
Y2 Y3 Al1 127.50(2) 16_556 3 ?
Al6 Y3 Al1 52.50(2) . 3 ?
Al6 Y3 Al1 127.50(2) 16_556 3 ?
Al7 Y3 Al1 127.50(2) 4 3 ?
Al7 Y3 Al1 52.50(2) . 3 ?
Al6 Y3 Al1 127.50(2) 4 3 ?
Al6 Y3 Al1 52.50(2) 13 3 ?
Al3 Y3 Al1 49.637(19) 8 3 ?
Al3 Y3 Al1 49.637(19) 2 3 ?
Al3 Y3 Al1 136.11(2) 7 3 ?
Al3 Y3 Al1 136.11(2) . 3 ?
Al3 Y3 Al1 85.810(17) 9 3 ?
Al3 Y3 Al1 85.810(17) 3 3 ?
Al1 Y3 Al1 86.80(3) . 3 ?
Y2 Y3 Al1 52.50(2) 16_556 17_556 ?
Al6 Y3 Al1 127.50(2) . 17_556 ?
Al6 Y3 Al1 52.50(2) 16_556 17_556 ?
Al7 Y3 Al1 52.50(2) 4 17_556 ?
Al7 Y3 Al1 127.50(2) . 17_556 ?
Al6 Y3 Al1 52.50(2) 4 17_556 ?
Al6 Y3 Al1 127.50(2) 13 17_556 ?
Al3 Y3 Al1 136.11(2) 8 17_556 ?
Al3 Y3 Al1 85.811(17) 2 17_556 ?
Al3 Y3 Al1 85.810(17) 7 17_556 ?
Al3 Y3 Al1 49.637(19) . 17_556 ?
Al3 Y3 Al1 49.637(19) 9 17_556 ?
Al3 Y3 Al1 136.11(2) 3 17_556 ?
Al1 Y3 Al1 133.258(15) . 17_556 ?
Al1 Y3 Al1 133.258(15) 3 17_556 ?
Y2 Y3 Al1 52.50(2) 16_556 16_556 ?
Al6 Y3 Al1 127.50(2) . 16_556 ?
Al6 Y3 Al1 52.50(2) 16_556 16_556 ?
Al7 Y3 Al1 52.50(2) 4 16_556 ?
Al7 Y3 Al1 127.50(2) . 16_556 ?
Al6 Y3 Al1 52.50(2) 4 16_556 ?
Al6 Y3 Al1 127.50(2) 13 16_556 ?
Al3 Y3 Al1 85.811(17) 8 16_556 ?
Al3 Y3 Al1 136.11(2) 2 16_556 ?
Al3 Y3 Al1 49.638(19) 7 16_556 ?
Al3 Y3 Al1 85.810(17) . 16_556 ?
Al3 Y3 Al1 136.11(2) 9 16_556 ?
Al3 Y3 Al1 49.637(19) 3 16_556 ?
Al1 Y3 Al1 75.00(4) . 16_556 ?
Al1 Y3 Al1 133.258(15) 3 16_556 ?
Al1 Y3 Al1 86.80(3) 17_556 16_556 ?
Y2 Y3 Al1 52.50(2) 16_556 18_556 ?
Al6 Y3 Al1 127.50(2) . 18_556 ?
Al6 Y3 Al1 52.50(2) 16_556 18_556 ?
Al7 Y3 Al1 52.50(2) 4 18_556 ?
Al7 Y3 Al1 127.50(2) . 18_556 ?
Al6 Y3 Al1 52.50(2) 4 18_556 ?
Al6 Y3 Al1 127.50(2) 13 18_556 ?
Al3 Y3 Al1 49.637(19) 8 18_556 ?
Al3 Y3 Al1 49.637(19) 2 18_556 ?
Al3 Y3 Al1 136.11(2) 7 18_556 ?
Al3 Y3 Al1 136.11(2) . 18_556 ?
Al3 Y3 Al1 85.810(17) 9 18_556 ?
Al3 Y3 Al1 85.810(17) 3 18_556 ?
Al1 Y3 Al1 133.258(15) . 18_556 ?
Al1 Y3 Al1 75.00(4) 3 18_556 ?
Al1 Y3 Al1 86.80(3) 17_556 18_556 ?
Al1 Y3 Al1 86.80(3) 16_556 18_556 ?
Y2 Y3 Al1 127.50(2) 16_556 2 ?
Al6 Y3 Al1 52.50(2) . 2 ?
Al6 Y3 Al1 127.50(2) 16_556 2 ?
Al7 Y3 Al1 127.50(2) 4 2 ?
Al7 Y3 Al1 52.50(2) . 2 ?
Al6 Y3 Al1 127.50(2) 4 2 ?
Al6 Y3 Al1 52.50(2) 13 2 ?
Al3 Y3 Al1 136.11(2) 8 2 ?
Al3 Y3 Al1 85.811(17) 2 2 ?
Al3 Y3 Al1 85.810(17) 7 2 ?
Al3 Y3 Al1 49.637(19) . 2 ?
Al3 Y3 Al1 49.637(19) 9 2 ?
Al3 Y3 Al1 136.11(2) 3 2 ?
Al1 Y3 Al1 86.80(3) . 2 ?
Al1 Y3 Al1 86.80(3) 3 2 ?
Al1 Y3 Al1 75.00(4) 17_556 2 ?
Al1 Y3 Al1 133.258(15) 16_556 2 ?
Al1 Y3 Al1 133.258(15) 18_556 2 ?
Y2 Y3 Al1 46.05(2) 16_556 6 ?
Al6 Y3 Al1 133.95(2) . 6 ?
Al6 Y3 Al1 46.05(2) 16_556 6 ?
Al7 Y3 Al1 46.05(2) 4 6 ?
Al7 Y3 Al1 133.95(2) . 6 ?
Al6 Y3 Al1 46.05(2) 4 6 ?
Al6 Y3 Al1 133.95(2) 13 6 ?
Al3 Y3 Al1 125.995(18) 8 6 ?
Al3 Y3 Al1 125.995(18) 2 6 ?
Al3 Y3 Al1 49.155(19) 7 6 ?
Al3 Y3 Al1 49.155(19) . 6 ?
Al3 Y3 Al1 93.802(16) 9 6 ?
Al3 Y3 Al1 93.802(16) 3 6 ?
Al1 Y3 Al1 97.87(2) . 6 ?
Al1 Y3 Al1 173.55(3) 3 6 ?
Al1 Y3 Al1 44.922(11) 17_556 6 ?
Al1 Y3 Al1 44.922(11) 16_556 6 ?
Al1 Y3 Al1 98.55(3) 18_556 6 ?
Al1 Y3 Al1 97.87(2) 2 6 ?
Y2 Y3 Al1 133.95(2) 16_556 14 ?
Al6 Y3 Al1 46.05(2) . 14 ?
Al6 Y3 Al1 133.95(2) 16_556 14 ?
Al7 Y3 Al1 133.95(2) 4 14 ?
Al7 Y3 Al1 46.05(2) . 14 ?
Al6 Y3 Al1 133.95(2) 4 14 ?
Al6 Y3 Al1 46.05(2) 13 14 ?
Al3 Y3 Al1 49.155(19) 8 14 ?
Al3 Y3 Al1 93.801(16) 2 14 ?
Al3 Y3 Al1 93.802(16) 7 14 ?
Al3 Y3 Al1 125.995(18) . 14 ?
Al3 Y3 Al1 125.995(18) 9 14 ?
Al3 Y3 Al1 49.155(19) 3 14 ?
Al1 Y3 Al1 44.922(11) . 14 ?
Al1 Y3 Al1 44.922(11) 3 14 ?
Al1 Y3 Al1 173.55(3) 17_556 14 ?
Al1 Y3 Al1 97.87(2) 16_556 14 ?
Al1 Y3 Al1 97.87(2) 18_556 14 ?
Al1 Y3 Al1 98.55(3) 2 14 ?
Al1 Y3 Al1 137.802(15) 6 14 ?
Y2 Y3 Al1 133.95(2) 16_556 13 ?
Al6 Y3 Al1 46.05(2) . 13 ?
Al6 Y3 Al1 133.95(2) 16_556 13 ?
Al7 Y3 Al1 133.95(2) 4 13 ?
Al7 Y3 Al1 46.05(2) . 13 ?
Al6 Y3 Al1 133.95(2) 4 13 ?
Al6 Y3 Al1 46.05(2) 13 13 ?
Al3 Y3 Al1 93.801(16) 8 13 ?
Al3 Y3 Al1 49.155(19) 2 13 ?
Al3 Y3 Al1 125.994(18) 7 13 ?
Al3 Y3 Al1 93.802(16) . 13 ?
Al3 Y3 Al1 49.155(19) 9 13 ?
Al3 Y3 Al1 125.995(18) 3 13 ?
Al1 Y3 Al1 98.55(3) . 13 ?
Al1 Y3 Al1 44.922(11) 3 13 ?
Al1 Y3 Al1 97.87(2) 17_556 13 ?
Al1 Y3 Al1 173.55(3) 16_556 13 ?
Al1 Y3 Al1 97.87(2) 18_556 13 ?
Al1 Y3 Al1 44.922(11) 2 13 ?
Al1 Y3 Al1 137.802(15) 6 13 ?
Al1 Y3 Al1 77.15(3) 14 13 ?
Y2 Y3 Al1 133.95(2) 16_556 15 ?
Al6 Y3 Al1 46.05(2) . 15 ?
Al6 Y3 Al1 133.95(2) 16_556 15 ?
Al7 Y3 Al1 133.95(2) 4 15 ?
Al7 Y3 Al1 46.05(2) . 15 ?
Al6 Y3 Al1 133.95(2) 4 15 ?
Al6 Y3 Al1 46.05(2) 13 15 ?
Al3 Y3 Al1 125.995(18) 8 15 ?
Al3 Y3 Al1 125.995(18) 2 15 ?
Al3 Y3 Al1 49.155(19) 7 15 ?
Al3 Y3 Al1 49.155(19) . 15 ?
Al3 Y3 Al1 93.802(16) 9 15 ?
Al3 Y3 Al1 93.802(16) 3 15 ?
Al1 Y3 Al1 44.922(11) . 15 ?
Al1 Y3 Al1 98.55(3) 3 15 ?
Al1 Y3 Al1 97.87(2) 17_556 15 ?
Al1 Y3 Al1 97.87(2) 16_556 15 ?
Al1 Y3 Al1 173.55(3) 18_556 15 ?
Al1 Y3 Al1 44.922(11) 2 15 ?
Al1 Y3 Al1 87.90(4) 6 15 ?
Al1 Y3 Al1 77.15(3) 14 15 ?
Al1 Y3 Al1 77.15(3) 13 15 ?
Y2 Y3 Al1 46.05(2) 16_556 5 ?
Al6 Y3 Al1 133.95(2) . 5 ?
Al6 Y3 Al1 46.05(2) 16_556 5 ?
Al7 Y3 Al1 46.05(2) 4 5 ?
Al7 Y3 Al1 133.95(2) . 5 ?
Al6 Y3 Al1 46.05(2) 4 5 ?
Al6 Y3 Al1 133.95(2) 13 5 ?
Al3 Y3 Al1 49.156(19) 8 5 ?
Al3 Y3 Al1 93.801(16) 2 5 ?
Al3 Y3 Al1 93.802(16) 7 5 ?
Al3 Y3 Al1 125.995(18) . 5 ?
Al3 Y3 Al1 125.995(18) 9 5 ?
Al3 Y3 Al1 49.155(19) 3 5 ?
Al1 Y3 Al1 97.87(2) . 5 ?
Al1 Y3 Al1 97.87(2) 3 5 ?
Al1 Y3 Al1 98.55(3) 17_556 5 ?
Al1 Y3 Al1 44.922(11) 16_556 5 ?
Al1 Y3 Al1 44.922(11) 18_556 5 ?
Al1 Y3 Al1 173.55(3) 2 5 ?
Al1 Y3 Al1 77.15(3) 6 5 ?
Al1 Y3 Al1 87.90(4) 14 5 ?
Al1 Y3 Al1 137.802(15) 13 5 ?
Al1 Y3 Al1 137.802(15) 15 5 ?
Y2 Y3 Al1 46.05(2) 16_556 4 ?
Al6 Y3 Al1 133.95(2) . 4 ?
Al6 Y3 Al1 46.05(2) 16_556 4 ?
Al7 Y3 Al1 46.05(2) 4 4 ?
Al7 Y3 Al1 133.95(2) . 4 ?
Al6 Y3 Al1 46.05(2) 4 4 ?
Al6 Y3 Al1 133.95(2) 13 4 ?
Al3 Y3 Al1 93.801(16) 8 4 ?
Al3 Y3 Al1 49.156(19) 2 4 ?
Al3 Y3 Al1 125.994(18) 7 4 ?
Al3 Y3 Al1 93.802(16) . 4 ?
Al3 Y3 Al1 49.155(19) 9 4 ?
Al3 Y3 Al1 125.995(18) 3 4 ?
Al1 Y3 Al1 173.55(3) . 4 ?
Al1 Y3 Al1 97.87(2) 3 4 ?
Al1 Y3 Al1 44.922(11) 17_556 4 ?
Al1 Y3 Al1 98.55(3) 16_556 4 ?
Al1 Y3 Al1 44.922(11) 18_556 4 ?
Al1 Y3 Al1 97.87(2) 2 4 ?
Al1 Y3 Al1 77.15(3) 6 4 ?
Al1 Y3 Al1 137.802(15) 14 4 ?
Al1 Y3 Al1 87.90(4) 13 4 ?
Al1 Y3 Al1 137.802(15) 15 4 ?
Al1 Y3 Al1 77.15(3) 5 4 ?
Y2 Y3 Y2 0.0 16_556 4 ?
Al6 Y3 Y2 180.000(1) . 4 ?
Al6 Y3 Y2 0.000(2) 16_556 4 ?
Al7 Y3 Y2 0.0 4 4 ?
Al7 Y3 Y2 180.0 . 4 ?
Al6 Y3 Y2 0.000(1) 4 4 ?
Al6 Y3 Y2 180.0 13 4 ?
Al3 Y3 Y2 90.0 8 4 ?
Al3 Y3 Y2 90.0 2 4 ?
Al3 Y3 Y2 90.0 7 4 ?
Al3 Y3 Y2 90.0 . 4 ?
Al3 Y3 Y2 90.0 9 4 ?
Al3 Y3 Y2 90.0 3 4 ?
Al1 Y3 Y2 127.50(2) . 4 ?
Al1 Y3 Y2 127.50(2) 3 4 ?
Al1 Y3 Y2 52.50(2) 17_556 4 ?
Al1 Y3 Y2 52.50(2) 16_556 4 ?
Al1 Y3 Y2 52.50(2) 18_556 4 ?
Al1 Y3 Y2 127.50(2) 2 4 ?
Al1 Y3 Y2 46.05(2) 6 4 ?
Al1 Y3 Y2 133.95(2) 14 4 ?
Al1 Y3 Y2 133.95(2) 13 4 ?
Al1 Y3 Y2 133.95(2) 15 4 ?
Al1 Y3 Y2 46.05(2) 5 4 ?
Al1 Y3 Y2 46.05(2) 4 4 ?
Y2 Y3 Y2 180.000(3) 16_556 13 ?
Al6 Y3 Y2 0.0 . 13 ?
Al6 Y3 Y2 180.000(2) 16_556 13 ?
Al7 Y3 Y2 180.0 4 13 ?
Al7 Y3 Y2 0.0 . 13 ?
Al6 Y3 Y2 180.000(1) 4 13 ?
Al6 Y3 Y2 0.0 13 13 ?
Al3 Y3 Y2 90.0 8 13 ?
Al3 Y3 Y2 90.0 2 13 ?
Al3 Y3 Y2 90.0 7 13 ?
Al3 Y3 Y2 90.0 . 13 ?
Al3 Y3 Y2 90.0 9 13 ?
Al3 Y3 Y2 90.0 3 13 ?
Al1 Y3 Y2 52.50(2) . 13 ?
Al1 Y3 Y2 52.50(2) 3 13 ?
Al1 Y3 Y2 127.50(2) 17_556 13 ?
Al1 Y3 Y2 127.50(2) 16_556 13 ?
Al1 Y3 Y2 127.50(2) 18_556 13 ?
Al1 Y3 Y2 52.50(2) 2 13 ?
Al1 Y3 Y2 133.95(2) 6 13 ?
Al1 Y3 Y2 46.05(2) 14 13 ?
Al1 Y3 Y2 46.05(2) 13 13 ?
Al1 Y3 Y2 46.05(2) 15 13 ?
Al1 Y3 Y2 133.95(2) 5 13 ?
Al1 Y3 Y2 133.95(2) 4 13 ?
Y2 Y3 Y2 180.0 4 13 ?
Y2 Y3 Y3 0.000(2) 16_556 13_556 ?
Al6 Y3 Y3 180.0 . 13_556 ?
Al6 Y3 Y3 0.000(2) 16_556 13_556 ?
Al7 Y3 Y3 0.0 4 13_556 ?
Al7 Y3 Y3 180.0 . 13_556 ?
Al6 Y3 Y3 0.000(1) 4 13_556 ?
Al6 Y3 Y3 180.0 13 13_556 ?
Al3 Y3 Y3 90.0 8 13_556 ?
Al3 Y3 Y3 90.0 2 13_556 ?
Al3 Y3 Y3 90.0 7 13_556 ?
Al3 Y3 Y3 90.0 . 13_556 ?
Al3 Y3 Y3 90.0 9 13_556 ?
Al3 Y3 Y3 90.0 3 13_556 ?
Al1 Y3 Y3 127.50(2) . 13_556 ?
Al1 Y3 Y3 127.50(2) 3 13_556 ?
Al1 Y3 Y3 52.50(2) 17_556 13_556 ?
Al1 Y3 Y3 52.50(2) 16_556 13_556 ?
Al1 Y3 Y3 52.50(2) 18_556 13_556 ?
Al1 Y3 Y3 127.50(2) 2 13_556 ?
Al1 Y3 Y3 46.05(2) 6 13_556 ?
Al1 Y3 Y3 133.95(2) 14 13_556 ?
Al1 Y3 Y3 133.95(2) 13 13_556 ?
Al1 Y3 Y3 133.95(2) 15 13_556 ?
Al1 Y3 Y3 46.05(2) 5 13_556 ?
Al1 Y3 Y3 46.05(2) 4 13_556 ?
Y2 Y3 Y3 0.0 4 13_556 ?
Y2 Y3 Y3 180.0 13 13_556 ?
Y2 Y3 Y3 180.000(2) 16_556 13 ?
Al6 Y3 Y3 0.0 . 13 ?
Al6 Y3 Y3 180.000(2) 16_556 13 ?
Al7 Y3 Y3 180.0 4 13 ?
Al7 Y3 Y3 0.0 . 13 ?
Al6 Y3 Y3 180.000(1) 4 13 ?
Al6 Y3 Y3 0.0 13 13 ?
Al3 Y3 Y3 90.0 8 13 ?
Al3 Y3 Y3 90.0 2 13 ?
Al3 Y3 Y3 90.0 7 13 ?
Al3 Y3 Y3 90.0 . 13 ?
Al3 Y3 Y3 90.0 9 13 ?
Al3 Y3 Y3 90.0 3 13 ?
Al1 Y3 Y3 52.50(2) . 13 ?
Al1 Y3 Y3 52.50(2) 3 13 ?
Al1 Y3 Y3 127.50(2) 17_556 13 ?
Al1 Y3 Y3 127.50(2) 16_556 13 ?
Al1 Y3 Y3 127.50(2) 18_556 13 ?
Al1 Y3 Y3 52.50(2) 2 13 ?
Al1 Y3 Y3 133.95(2) 6 13 ?
Al1 Y3 Y3 46.05(2) 14 13 ?
Al1 Y3 Y3 46.05(2) 13 13 ?
Al1 Y3 Y3 46.05(2) 15 13 ?
Al1 Y3 Y3 133.95(2) 5 13 ?
Al1 Y3 Y3 133.95(2) 4 13 ?
Y2 Y3 Y3 180.0 4 13 ?
Y2 Y3 Y3 0.0 13 13 ?
Y3 Y3 Y3 180.0 13_556 13 ?
Y2 Y3 Y2 180.0 16_556 4_554 ?
Al6 Y3 Y2 0.0 . 4_554 ?
Al6 Y3 Y2 180.000(2) 16_556 4_554 ?
Al7 Y3 Y2 180.0 4 4_554 ?
Al7 Y3 Y2 0.0 . 4_554 ?
Al6 Y3 Y2 180.000(1) 4 4_554 ?
Al6 Y3 Y2 0.0 13 4_554 ?
Al3 Y3 Y2 90.0 8 4_554 ?
Al3 Y3 Y2 90.0 2 4_554 ?
Al3 Y3 Y2 90.0 7 4_554 ?
Al3 Y3 Y2 90.0 . 4_554 ?
Al3 Y3 Y2 90.0 9 4_554 ?
Al3 Y3 Y2 90.0 3 4_554 ?
Al1 Y3 Y2 52.50(2) . 4_554 ?
Al1 Y3 Y2 52.50(2) 3 4_554 ?
Al1 Y3 Y2 127.50(2) 17_556 4_554 ?
Al1 Y3 Y2 127.50(2) 16_556 4_554 ?
Al1 Y3 Y2 127.50(2) 18_556 4_554 ?
Al1 Y3 Y2 52.50(2) 2 4_554 ?
Al1 Y3 Y2 133.95(2) 6 4_554 ?
Al1 Y3 Y2 46.05(2) 14 4_554 ?
Al1 Y3 Y2 46.05(2) 13 4_554 ?
Al1 Y3 Y2 46.05(2) 15 4_554 ?
Al1 Y3 Y2 133.95(2) 5 4_554 ?
Al1 Y3 Y2 133.95(2) 4 4_554 ?
Y2 Y3 Y2 180.0 4 4_554 ?
Y2 Y3 Y2 0.0 13 4_554 ?
Y3 Y3 Y2 180.0 13_556 4_554 ?
Y3 Y3 Y2 0.0 13 4_554 ?
Al5 Os1 Al5 71.15(4) 15 14_565 ?
Al5 Os1 Al4 63.95(2) 15 . ?
Al5 Os1 Al4 66.88(3) 14_565 . ?
Al5 Os1 Al4 66.88(3) 15 20 ?
Al5 Os1 Al4 63.95(2) 14_565 20 ?
Al4 Os1 Al4 118.50(4) . 20 ?
Al5 Os1 Al3 110.681(19) 15 . ?
Al5 Os1 Al3 118.89(3) 14_565 . ?
Al4 Os1 Al3 61.86(3) . . ?
Al4 Os1 Al3 175.86(4) 20 . ?
Al5 Os1 Al3 118.89(3) 15 20 ?
Al5 Os1 Al3 110.682(19) 14_565 20 ?
Al4 Os1 Al3 175.86(4) . 20 ?
Al4 Os1 Al3 61.86(3) 20 20 ?
Al3 Os1 Al3 118.12(4) . 20 ?
Al5 Os1 Al1 114.88(3) 15 15 ?
Al5 Os1 Al1 171.74(3) 14_565 15 ?
Al4 Os1 Al1 120.42(4) . 15 ?
Al4 Os1 Al1 112.35(3) 20 15 ?
Al3 Os1 Al1 65.25(4) . 15 ?
Al3 Os1 Al1 61.78(3) 20 15 ?
Al5 Os1 Al1 171.74(3) 15 2 ?
Al5 Os1 Al1 114.88(3) 14_565 2 ?
Al4 Os1 Al1 112.35(3) . 2 ?
Al4 Os1 Al1 120.42(4) 20 2 ?
Al3 Os1 Al1 61.78(3) . 2 ?
Al3 Os1 Al1 65.25(4) 20 2 ?
Al1 Os1 Al1 59.77(4) 15 2 ?
Al5 Os1 Al2 61.97(3) 15 3_665 ?
Al5 Os1 Al2 127.96(3) 14_565 3_665 ?
Al4 Os1 Al2 73.02(4) . 3_665 ?
Al4 Os1 Al2 112.54(4) 20 3_665 ?
Al3 Os1 Al2 63.41(3) . 3_665 ?
Al3 Os1 Al2 110.84(3) 20 3_665 ?
Al1 Os1 Al2 60.02(3) 15 3_665 ?
Al1 Os1 Al2 110.17(3) 2 3_665 ?
Al5 Os1 Al2 127.96(3) 15 14_565 ?
Al5 Os1 Al2 61.97(3) 14_565 14_565 ?
Al4 Os1 Al2 112.54(4) . 14_565 ?
Al4 Os1 Al2 73.02(4) 20 14_565 ?
Al3 Os1 Al2 110.84(3) . 14_565 ?
Al3 Os1 Al2 63.41(3) 20 14_565 ?
Al1 Os1 Al2 110.17(3) 15 14_565 ?
Al1 Os1 Al2 60.02(3) 2 14_565 ?
Al2 Os1 Al2 169.76(4) 3_665 14_565 ?
Al5 Os1 Y1 66.521(16) 15 15 ?
Al5 Os1 Y1 118.159(15) 14_565 15 ?
Al4 Os1 Y1 124.17(4) . 15 ?
Al4 Os1 Y1 58.97(3) 20 15 ?
Al3 Os1 Y1 117.15(3) . 15 ?
Al3 Os1 Y1 59.82(3) 20 15 ?
Al1 Os1 Y1 62.06(2) 15 15 ?
Al1 Os1 Y1 112.97(3) 2 15 ?
Al2 Os1 Y1 61.97(3) 3_665 15 ?
Al2 Os1 Y1 117.50(3) 14_565 15 ?
Al5 Os1 Y1 118.158(15) 15 2 ?
Al5 Os1 Y1 66.521(16) 14_565 2 ?
Al4 Os1 Y1 58.97(3) . 2 ?
Al4 Os1 Y1 124.17(4) 20 2 ?
Al3 Os1 Y1 59.82(3) . 2 ?
Al3 Os1 Y1 117.15(3) 20 2 ?
Al1 Os1 Y1 112.97(3) 15 2 ?
Al1 Os1 Y1 62.06(2) 2 2 ?
Al2 Os1 Y1 117.50(3) 3_665 2 ?
Al2 Os1 Y1 61.97(3) 14_565 2 ?
Y1 Os1 Y1 174.821(14) 15 2 ?
Al5 Os1 Al2 73.243(18) 15 18_666 ?
Al5 Os1 Al2 112.175(14) 14_565 18_666 ?
Al4 Os1 Al2 45.79(4) . 18_666 ?
Al4 Os1 Al2 138.88(4) 20 18_666 ?
Al3 Os1 Al2 38.00(2) . 18_666 ?
Al3 Os1 Al2 137.02(2) 20 18_666 ?
Al1 Os1 Al2 75.61(3) 15 18_666 ?
Al1 Os1 Al2 98.83(3) 2 18_666 ?
Al2 Os1 Al2 34.43(3) 3_665 18_666 ?
Al2 Os1 Al2 144.59(3) 14_565 18_666 ?
Y1 Os1 Al2 96.394(18) 15 18_666 ?
Y1 Os1 Al2 83.321(19) 2 18_666 ?
Al5 Os1 Al2 112.174(14) 15 5_564 ?
Al5 Os1 Al2 73.243(18) 14_565 5_564 ?
Al4 Os1 Al2 138.88(4) . 5_564 ?
Al4 Os1 Al2 45.79(4) 20 5_564 ?
Al3 Os1 Al2 137.02(2) . 5_564 ?
Al3 Os1 Al2 38.00(2) 20 5_564 ?
Al1 Os1 Al2 98.83(3) 15 5_564 ?
Al1 Os1 Al2 75.61(3) 2 5_564 ?
Al2 Os1 Al2 144.59(3) 3_665 5_564 ?
Al2 Os1 Al2 34.43(3) 14_565 5_564 ?
Y1 Os1 Al2 83.321(19) 15 5_564 ?
Y1 Os1 Al2 96.394(18) 2 5_564 ?
Al2 Os1 Al2 173.72(3) 18_666 5_564 ?
Al5 Os1 Al3 98.84(2) 15 7 ?
Al5 Os1 Al3 148.081(11) 14_565 7 ?
Al4 Os1 Al3 81.41(3) . 7 ?
Al4 Os1 Al3 141.21(3) 20 7 ?
Al3 Os1 Al3 34.92(4) . 7 ?
Al3 Os1 Al3 100.74(2) 20 7 ?
Al1 Os1 Al3 39.01(3) 15 7 ?
Al1 Os1 Al3 73.05(2) 2 7 ?
Al2 Os1 Al3 37.65(2) 3_665 7 ?
Al2 Os1 Al3 132.97(2) 14_565 7 ?
Y1 Os1 Al3 82.243(16) 15 7 ?
Y1 Os1 Al3 94.548(17) 2 7 ?
Al2 Os1 Al3 37.297(13) 18_666 7 ?
Al2 Os1 Al3 136.718(16) 5_564 7 ?
Al5 Os1 Al3 148.081(11) 15 15 ?
Al5 Os1 Al3 98.84(2) 14_565 15 ?
Al4 Os1 Al3 141.21(3) . 15 ?
Al4 Os1 Al3 81.42(3) 20 15 ?
Al3 Os1 Al3 100.74(3) . 15 ?
Al3 Os1 Al3 34.92(4) 20 15 ?
Al1 Os1 Al3 73.05(2) 15 15 ?
Al1 Os1 Al3 39.01(3) 2 15 ?
Al2 Os1 Al3 132.98(2) 3_665 15 ?
Al2 Os1 Al3 37.65(2) 14_565 15 ?
Y1 Os1 Al3 94.549(17) 15 15 ?
Y1 Os1 Al3 82.242(16) 2 15 ?
Al2 Os1 Al3 136.718(16) 18_666 15 ?
Al2 Os1 Al3 37.297(13) 5_564 15 ?
Al3 Os1 Al3 103.918(19) 7 15 ?
Al5 Os1 Os1 90.0 15 16_556 ?
Al5 Os1 Os1 90.0 14_565 16_556 ?
Al4 Os1 Os1 30.854(19) . 16_556 ?
Al4 Os1 Os1 149.144(19) 20 16_556 ?
Al3 Os1 Os1 31.74(2) . 16_556 ?
Al3 Os1 Os1 148.26(2) 20 16_556 ?
Al1 Os1 Os1 95.52(3) 15 16_556 ?
Al1 Os1 Os1 84.48(3) 2 16_556 ?
Al2 Os1 Os1 69.52(2) 3_665 16_556 ?
Al2 Os1 Os1 110.48(2) 14_565 16_556 ?
Y1 Os1 Os1 131.465(8) 15 16_556 ?
Y1 Os1 Os1 48.535(8) 2 16_556 ?
Al2 Os1 Os1 35.086(12) 18_666 16_556 ?
Al2 Os1 Os1 144.914(12) 5_564 16_556 ?
Al3 Os1 Os1 59.128(11) 7 16_556 ?
Al3 Os1 Os1 120.872(11) 15 16_556 ?
Al5 Os1 Os1 90.0 15 16 ?
Al5 Os1 Os1 90.0 14_565 16 ?
Al4 Os1 Os1 149.145(19) . 16 ?
Al4 Os1 Os1 30.855(19) 20 16 ?
Al3 Os1 Os1 148.26(2) . 16 ?
Al3 Os1 Os1 31.74(2) 20 16 ?
Al1 Os1 Os1 84.48(3) 15 16 ?
Al1 Os1 Os1 95.52(3) 2 16 ?
Al2 Os1 Os1 110.48(2) 3_665 16 ?
Al2 Os1 Os1 69.52(2) 14_565 16 ?
Y1 Os1 Os1 48.537(8) 15 16 ?
Y1 Os1 Os1 131.463(8) 2 16 ?
Al2 Os1 Os1 144.915(12) 18_666 16 ?
Al2 Os1 Os1 35.085(12) 5_564 16 ?
Al3 Os1 Os1 120.873(11) 7 16 ?
Al3 Os1 Os1 59.128(11) 15 16 ?
Os1 Os1 Os1 180.0 16_556 16 ?
Al5 Os1 Al4 32.787(13) 15 19_665 ?
Al5 Os1 Al4 61.88(3) 14_565 19_665 ?
Al4 Os1 Al4 90.173(18) . 19_665 ?
Al4 Os1 Al4 34.12(4) 20 19_665 ?
Al3 Os1 Al4 143.447(19) . 19_665 ?
Al3 Os1 Al4 91.49(3) 20 19_665 ?
Al1 Os1 Al4 119.75(3) 15 19_665 ?
Al1 Os1 Al4 154.48(3) 2 19_665 ?
Al2 Os1 Al4 87.16(3) 3_665 19_665 ?
Al2 Os1 Al4 101.16(3) 14_565 19_665 ?
Y1 Os1 Al4 57.92(2) 15 19_665 ?
Y1 Os1 Al4 127.16(2) 2 19_665 ?
Al2 Os1 Al4 105.70(2) 18_666 19_665 ?
Al2 Os1 Al4 79.498(16) 5_564 19_665 ?
Al3 Os1 Al4 124.28(2) 7 19_665 ?
Al3 Os1 Al4 115.518(16) 15 19_665 ?
Os1 Os1 Al4 119.913(10) 16_556 19_665 ?
Os1 Os1 Al4 60.087(10) 16 19_665 ?
Al5 Os1 Al4 61.87(3) 15 3_565 ?
Al5 Os1 Al4 32.787(13) 14_565 3_565 ?
Al4 Os1 Al4 34.12(4) . 3_565 ?
Al4 Os1 Al4 90.172(19) 20 3_565 ?
Al3 Os1 Al4 91.49(3) . 3_565 ?
Al3 Os1 Al4 143.448(19) 20 3_565 ?
Al1 Os1 Al4 154.48(3) 15 3_565 ?
Al1 Os1 Al4 119.75(3) 2 3_565 ?
Al2 Os1 Al4 101.16(3) 3_665 3_565 ?
Al2 Os1 Al4 87.16(3) 14_565 3_565 ?
Y1 Os1 Al4 127.16(2) 15 3_565 ?
Y1 Os1 Al4 57.92(2) 2 3_565 ?
Al2 Os1 Al4 79.498(16) 18_666 3_565 ?
Al2 Os1 Al4 105.70(2) 5_564 3_565 ?
Al3 Os1 Al4 115.517(16) 7 3_565 ?
Al3 Os1 Al4 124.28(2) 15 3_565 ?
Os1 Os1 Al4 60.086(9) 16_556 3_565 ?
Os1 Os1 Al4 119.912(10) 16 3_565 ?
Al4 Os1 Al4 72.47(3) 19_665 3_565 ?
Al5 Os1 Os1 155.57(2) 15 15 ?
Al5 Os1 Os1 84.43(2) 14_565 15 ?
Al4 Os1 Os1 106.87(3) . 15 ?
Al4 Os1 Os1 102.77(4) 20 15 ?
Al3 Os1 Os1 80.77(2) . 15 ?
Al3 Os1 Os1 69.28(3) 20 15 ?
Al1 Os1 Os1 89.42(2) 15 15 ?
Al1 Os1 Os1 31.03(2) 2 15 ?
Al2 Os1 Os1 139.72(2) 3_665 15 ?
Al2 Os1 Os1 31.55(2) 14_565 15 ?
Y1 Os1 Os1 128.697(9) 15 15 ?
Y1 Os1 Os1 47.904(7) 2 15 ?
Al2 Os1 Os1 117.913(15) 18_666 15 ?
Al2 Os1 Os1 58.472(10) 5_564 15 ?
Al3 Os1 Os1 102.081(11) 7 15 ?
Al3 Os1 Os1 34.357(12) 15 15 ?
Os1 Os1 Os1 90.0 16_556 15 ?
Os1 Os1 Os1 90.0 16 15 ?
Al4 Os1 Os1 132.701(16) 19_665 15 ?
Al4 Os1 Os1 97.38(2) 3_565 15 ?
Al5 Os1 Al7 144.43(2) 15 . ?
Al5 Os1 Al7 144.43(2) 14_565 . ?
Al4 Os1 Al7 120.751(19) . . ?
Al4 Os1 Al7 120.75(2) 20 . ?
Al3 Os1 Al7 59.062(18) . . ?
Al3 Os1 Al7 59.062(18) 20 . ?
Al1 Os1 Al7 29.88(2) 15 . ?
Al1 Os1 Al7 29.88(2) 2 . ?
Al2 Os1 Al7 84.88(2) 3_665 . ?
Al2 Os1 Al7 84.88(2) 14_565 . ?
Y1 Os1 Al7 87.410(7) 15 . ?
Y1 Os1 Al7 87.410(7) 2 . ?
Al2 Os1 Al7 86.860(13) 18_666 . ?
Al2 Os1 Al7 86.860(13) 5_564 . ?
Al3 Os1 Al7 51.958(10) 7 . ?
Al3 Os1 Al7 51.959(10) 15 . ?
Os1 Os1 Al7 90.0 16_556 . ?
Os1 Os1 Al7 90.0 16 . ?
Al4 Os1 Al7 143.764(17) 19_665 . ?
Al4 Os1 Al7 143.764(17) 3_565 . ?
Os1 Os1 Al7 60.0 15 . ?
Al5 Os1 Os1 84.43(2) 15 14 ?
Al5 Os1 Os1 155.57(2) 14_565 14 ?
Al4 Os1 Os1 102.77(4) . 14 ?
Al4 Os1 Os1 106.87(3) 20 14 ?
Al3 Os1 Os1 69.28(3) . 14 ?
Al3 Os1 Os1 80.77(2) 20 14 ?
Al1 Os1 Os1 31.03(2) 15 14 ?
Al1 Os1 Os1 89.42(2) 2 14 ?
Al2 Os1 Os1 31.54(2) 3_665 14 ?
Al2 Os1 Os1 139.73(2) 14_565 14 ?
Y1 Os1 Os1 47.903(7) 15 14 ?
Y1 Os1 Os1 128.697(8) 2 14 ?
Al2 Os1 Os1 58.472(10) 18_666 14 ?
Al2 Os1 Os1 117.913(15) 5_564 14 ?
Al3 Os1 Os1 34.358(12) 7 14 ?
Al3 Os1 Os1 102.082(11) 15 14 ?
Os1 Os1 Os1 90.001(1) 16_556 14 ?
Os1 Os1 Os1 90.0 16 14 ?
Al4 Os1 Os1 97.38(2) 19_665 14 ?
Al4 Os1 Os1 132.700(16) 3_565 14 ?
Os1 Os1 Os1 120.0 15 14 ?
Al7 Os1 Os1 60.0 . 14 ?
Al5 Os1 Al4 33.043(13) 15 2_665 ?
Al5 Os1 Al4 59.70(2) 14_565 2_665 ?
Al4 Os1 Al4 31.69(2) . 2_665 ?
Al4 Os1 Al4 90.38(2) 20 2_665 ?
Al3 Os1 Al4 88.79(2) . 2_665 ?
Al3 Os1 Al4 150.44(2) 20 2_665 ?
Al1 Os1 Al4 128.48(3) 15 2_665 ?
Al1 Os1 Al4 144.02(3) 2 2_665 ?
Al2 Os1 Al4 68.66(3) 3_665 2_665 ?
Al2 Os1 Al4 120.75(3) 14_565 2_665 ?
Y1 Os1 Al4 98.318(15) 15 2_665 ?
Y1 Os1 Al4 85.982(14) 2 2_665 ?
Al2 Os1 Al4 58.89(2) 18_666 2_665 ?
Al2 Os1 Al4 127.38(2) 5_564 2_665 ?
Al3 Os1 Al4 95.04(2) 7 2_665 ?
Al3 Os1 Al4 158.35(2) 15 2_665 ?
Os1 Os1 Al4 60.912(11) 16_556 2_665 ?
Os1 Os1 Al4 119.087(11) 16 2_665 ?
Al4 Os1 Al4 59.042(16) 19_665 2_665 ?
Al4 Os1 Al4 35.193(17) 3_565 2_665 ?
Os1 Os1 Al4 131.385(12) 15 2_665 ?
Al7 Os1 Al4 145.637(16) . 2_665 ?
Os1 Os1 Al4 99.460(16) 14 2_665 ?
Al5 Os1 Al4 59.70(2) 15 21_565 ?
Al5 Os1 Al4 33.044(13) 14_565 21_565 ?
Al4 Os1 Al4 90.39(2) . 21_565 ?
Al4 Os1 Al4 31.69(2) 20 21_565 ?
Al3 Os1 Al4 150.44(2) . 21_565 ?
Al3 Os1 Al4 88.79(2) 20 21_565 ?
Al1 Os1 Al4 144.02(3) 15 21_565 ?
Al1 Os1 Al4 128.48(3) 2 21_565 ?
Al2 Os1 Al4 120.75(3) 3_665 21_565 ?
Al2 Os1 Al4 68.66(3) 14_565 21_565 ?
Y1 Os1 Al4 85.982(14) 15 21_565 ?
Y1 Os1 Al4 98.318(15) 2 21_565 ?
Al2 Os1 Al4 127.38(2) 18_666 21_565 ?
Al2 Os1 Al4 58.89(2) 5_564 21_565 ?
Al3 Os1 Al4 158.36(2) 7 21_565 ?
Al3 Os1 Al4 95.04(2) 15 21_565 ?
Os1 Os1 Al4 119.087(11) 16_556 21_565 ?
Os1 Os1 Al4 60.912(11) 16 21_565 ?
Al4 Os1 Al4 35.193(17) 19_665 21_565 ?
Al4 Os1 Al4 59.042(16) 3_565 21_565 ?
Os1 Os1 Al4 99.461(16) 15 21_565 ?
Al7 Os1 Al4 145.637(15) . 21_565 ?
Os1 Os1 Al4 131.385(12) 14 21_565 ?
Al4 Os1 Al4 68.73(3) 2_665 21_565 ?
Al5 Os1 Al6 143.18(5) 15 13 ?
Al5 Os1 Al6 143.18(5) 14_565 13 ?
Al4 Os1 Al6 130.93(17) . 13 ?
Al4 Os1 Al6 110.57(17) 20 13 ?
Al3 Os1 Al6 69.18(17) . 13 ?
Al3 Os1 Al6 48.96(17) 20 13 ?
Al1 Os1 Al6 29.50(3) 15 13 ?
Al1 Os1 Al6 33.25(8) 2 13 ?
Al2 Os1 Al6 88.51(7) 3_665 13 ?
Al2 Os1 Al6 81.38(6) 14_565 13 ?
Y1 Os1 Al6 80.70(11) 15 13 ?
Y1 Os1 Al6 94.17(11) 2 13 ?
Al2 Os1 Al6 95.22(14) 18_666 13 ?
Al2 Os1 Al6 78.54(14) 5_564 13 ?
Al3 Os1 Al6 58.96(12) 7 13 ?
Al3 Os1 Al6 45.79(10) 15 13 ?
Os1 Os1 Al6 100.20(17) 16_556 13 ?
Os1 Os1 Al6 79.80(17) 16 13 ?
Al4 Os1 Al6 134.88(16) 19_665 13 ?
Al4 Os1 Al6 151.90(13) 3_565 13 ?
Os1 Os1 Al6 60.520(18) 15 13 ?
Al7 Os1 Al6 10.20(17) . 13 ?
Os1 Os1 Al6 60.521(18) 14 13 ?
Al4 Os1 Al6 153.96(13) 2_665 13 ?
Al4 Os1 Al6 136.58(16) 21_565 13 ?
Al5 Os1 Al6 143.18(5) 15 . ?
Al5 Os1 Al6 143.18(5) 14_565 . ?
Al4 Os1 Al6 110.56(17) . . ?
Al4 Os1 Al6 130.94(17) 20 . ?
Al3 Os1 Al6 48.96(17) . . ?
Al3 Os1 Al6 69.18(17) 20 . ?
Al1 Os1 Al6 33.25(8) 15 . ?
Al1 Os1 Al6 29.50(3) 2 . ?
Al2 Os1 Al6 81.38(6) 3_665 . ?
Al2 Os1 Al6 88.51(7) 14_565 . ?
Y1 Os1 Al6 94.17(11) 15 . ?
Y1 Os1 Al6 80.70(11) 2 . ?
Al2 Os1 Al6 78.53(14) 18_666 . ?
Al2 Os1 Al6 95.22(14) 5_564 . ?
Al3 Os1 Al6 45.79(10) 7 . ?
Al3 Os1 Al6 58.96(12) 15 . ?
Os1 Os1 Al6 79.80(17) 16_556 . ?
Os1 Os1 Al6 100.20(17) 16 . ?
Al4 Os1 Al6 151.90(13) 19_665 . ?
Al4 Os1 Al6 134.88(16) 3_565 . ?
Os1 Os1 Al6 60.521(18) 15 . ?
Al7 Os1 Al6 10.20(17) . . ?
Os1 Os1 Al6 60.521(18) 14 . ?
Al4 Os1 Al6 136.58(16) 2_665 . ?
Al4 Os1 Al6 153.96(13) 21_565 . ?
Al6 Os1 Al6 20.4(3) 13 . ?
Al5 Os1 Al5 35.58(2) 15 13_665 ?
Al5 Os1 Al5 35.57(2) 14_565 13_665 ?
Al4 Os1 Al5 59.25(2) . 13_665 ?
Al4 Os1 Al5 59.25(2) 20 13_665 ?
Al3 Os1 Al5 120.938(18) . 13_665 ?
Al3 Os1 Al5 120.938(18) 20 13_665 ?
Al1 Os1 Al5 150.12(2) 15 13_665 ?
Al1 Os1 Al5 150.11(2) 2 13_665 ?
Al2 Os1 Al5 95.12(2) 3_665 13_665 ?
Al2 Os1 Al5 95.12(2) 14_565 13_665 ?
Y1 Os1 Al5 92.590(7) 15 13_665 ?
Y1 Os1 Al5 92.589(7) 2 13_665 ?
Al2 Os1 Al5 93.141(13) 18_666 13_665 ?
Al2 Os1 Al5 93.140(13) 5_564 13_665 ?
Al3 Os1 Al5 128.042(10) 7 13_665 ?
Al3 Os1 Al5 128.040(10) 15 13_665 ?
Os1 Os1 Al5 90.0 16_556 13_665 ?
Os1 Os1 Al5 90.0 16 13_665 ?
Al4 Os1 Al5 36.237(17) 19_665 13_665 ?
Al4 Os1 Al5 36.236(17) 3_565 13_665 ?
Os1 Os1 Al5 120.0 15 13_665 ?
Al7 Os1 Al5 180.0 . 13_665 ?
Os1 Os1 Al5 120.0 14 13_665 ?
Al4 Os1 Al5 34.364(16) 2_665 13_665 ?
Al4 Os1 Al5 34.363(15) 21_565 13_665 ?
Al6 Os1 Al5 169.80(17) 13 13_665 ?
Al6 Os1 Al5 169.80(17) . 13_665 ?
Al5 Os1 Al2 26.28(2) 15 15 ?
Al5 Os1 Al2 94.89(2) 14_565 15 ?
Al4 Os1 Al2 83.16(3) . 15 ?
Al4 Os1 Al2 66.98(4) 20 15 ?
Al3 Os1 Al2 109.29(2) . 15 ?
Al3 Os1 Al2 100.52(3) 20 15 ?
Al1 Os1 Al2 90.05(2) 15 15 ?
Al1 Os1 Al2 149.78(2) 2 15 ?
Al2 Os1 Al2 47.68(3) 3_665 15 ?
Al2 Os1 Al2 139.67(3) 14_565 15 ?
Y1 Os1 Al2 42.308(14) 15 15 ?
Y1 Os1 Al2 141.685(13) 2 15 ?
Al2 Os1 Al2 72.915(16) 18_666 15 ?
Al2 Os1 Al2 110.392(11) 5_564 15 ?
Al3 Os1 Al2 84.528(14) 7 15 ?
Al3 Os1 Al2 135.249(19) 15 15 ?
Os1 Os1 Al2 101.399(13) 16_556 15 ?
Os1 Os1 Al2 78.601(13) 16 15 ?
Al4 Os1 Al2 39.76(2) 19_665 15 ?
Al4 Os1 Al2 87.94(2) 3_565 15 ?
Os1 Os1 Al2 168.586(13) 15 15 ?
Al7 Os1 Al2 119.923(7) . 15 ?
Os1 Os1 Al2 61.224(6) 14 15 ?
Al4 Os1 Al2 56.102(16) 2_665 15 ?
Al4 Os1 Al2 74.583(17) 21_565 15 ?
Al6 Os1 Al2 117.13(6) 13 15 ?
Al6 Os1 Al2 121.73(2) . 15 ?
Al5 Os1 Al2 60.078(7) 13_665 15 ?
Al5 Os1 Al2 94.89(2) 15 2 ?
Al5 Os1 Al2 26.28(2) 14_565 2 ?
Al4 Os1 Al2 66.98(4) . 2 ?
Al4 Os1 Al2 83.16(3) 20 2 ?
Al3 Os1 Al2 100.52(3) . 2 ?
Al3 Os1 Al2 109.29(2) 20 2 ?
Al1 Os1 Al2 149.78(2) 15 2 ?
Al1 Os1 Al2 90.06(2) 2 2 ?
Al2 Os1 Al2 139.67(3) 3_665 2 ?
Al2 Os1 Al2 47.68(3) 14_565 2 ?
Y1 Os1 Al2 141.685(13) 15 2 ?
Y1 Os1 Al2 42.308(14) 2 2 ?
Al2 Os1 Al2 110.392(11) 18_666 2 ?
Al2 Os1 Al2 72.915(15) 5_564 2 ?
Al3 Os1 Al2 135.248(19) 7 2 ?
Al3 Os1 Al2 84.527(14) 15 2 ?
Os1 Os1 Al2 78.600(13) 16_556 2 ?
Os1 Os1 Al2 101.398(13) 16 2 ?
Al4 Os1 Al2 87.94(2) 19_665 2 ?
Al4 Os1 Al2 39.76(2) 3_565 2 ?
Os1 Os1 Al2 61.225(6) 15 2 ?
Al7 Os1 Al2 119.923(7) . 2 ?
Os1 Os1 Al2 168.586(13) 14 2 ?
Al4 Os1 Al2 74.583(17) 2_665 2 ?
Al4 Os1 Al2 56.102(16) 21_565 2 ?
Al6 Os1 Al2 121.73(2) 13 2 ?
Al6 Os1 Al2 117.13(6) . 2 ?
Al5 Os1 Al2 60.076(7) 13_665 2 ?
Al2 Os1 Al2 120.153(14) 15 2 ?
Al7 Al1 Os1 119.64(2) . 3 ?
Al7 Al1 Os1 119.64(2) . 14 ?
Os1 Al1 Os1 117.94(4) 3 14 ?
Al7 Al1 Al2 147.86(6) . 13_655 ?
Os1 Al1 Al2 60.26(2) 3 13_655 ?
Os1 Al1 Al2 60.26(2) 14 13_655 ?
Al7 Al1 Al1 59.528(4) . 14 ?
Os1 Al1 Al1 60.12(2) 3 14 ?
Os1 Al1 Al1 163.35(8) 14 14 ?
Al2 Al1 Al1 110.66(4) 13_655 14 ?
Al7 Al1 Al1 59.528(5) . 15 ?
Os1 Al1 Al1 163.35(8) 3 15 ?
Os1 Al1 Al1 60.12(2) 14 15 ?
Al2 Al1 Al1 110.66(4) 13_655 15 ?
Al1 Al1 Al1 116.37(3) 14 15 ?
Al7 Al1 Al6 17.9(3) . . ?
Os1 Al1 Al6 121.02(2) 3 . ?
Os1 Al1 Al6 121.02(2) 14 . ?
Al2 Al1 Al6 165.7(3) 13_655 . ?
Al1 Al1 Al6 63.99(10) 14 . ?
Al1 Al1 Al6 63.99(10) 15 . ?
Al7 Al1 Al3 94.54(4) . 7 ?
Os1 Al1 Al3 130.54(5) 3 7 ?
Os1 Al1 Al3 58.88(2) 14 7 ?
Al2 Al1 Al3 108.68(4) 13_655 7 ?
Al1 Al1 Al3 136.35(6) 14 7 ?
Al1 Al1 Al3 64.31(4) 15 7 ?
Al6 Al1 Al3 81.5(2) . 7 ?
Al7 Al1 Al3 94.54(4) . 3 ?
Os1 Al1 Al3 58.88(2) 3 3 ?
Os1 Al1 Al3 130.54(5) 14 3 ?
Al2 Al1 Al3 108.68(4) 13_655 3 ?
Al1 Al1 Al3 64.31(4) 14 3 ?
Al1 Al1 Al3 136.35(6) 15 3 ?
Al6 Al1 Al3 81.5(2) . 3 ?
Al3 Al1 Al3 85.81(5) 7 3 ?
Al7 Al1 Al6 16.9(3) . 13 ?
Os1 Al1 Al6 115.55(9) 3 13 ?
Os1 Al1 Al6 115.55(9) 14 13 ?
Al2 Al1 Al6 131.0(3) 13_655 13 ?
Al1 Al1 Al6 58.191(17) 14 13 ?
Al1 Al1 Al6 58.191(17) 15 13 ?
Al6 Al1 Al6 34.7(6) . 13 ?
Al3 Al1 Al6 106.67(19) 7 13 ?
Al3 Al1 Al6 106.67(19) 3 13 ?
Al7 Al1 Al3 91.39(4) . 14 ?
Os1 Al1 Al3 105.18(4) 3 14 ?
Os1 Al1 Al3 57.16(3) 14 14 ?
Al2 Al1 Al3 60.65(4) 13_655 14 ?
Al1 Al1 Al3 106.49(7) 14 14 ?
Al1 Al1 Al3 59.10(5) 15 14 ?
Al6 Al1 Al3 107.1(3) . 14 ?
Al3 Al1 Al3 108.75(3) 7 14 ?
Al3 Al1 Al3 163.81(4) 3 14 ?
Al6 Al1 Al3 76.5(2) 13 14 ?
Al7 Al1 Al3 91.39(4) . 21 ?
Os1 Al1 Al3 57.16(3) 3 21 ?
Os1 Al1 Al3 105.18(4) 14 21 ?
Al2 Al1 Al3 60.65(3) 13_655 21 ?
Al1 Al1 Al3 59.10(5) 14 21 ?
Al1 Al1 Al3 106.50(7) 15 21 ?
Al6 Al1 Al3 107.1(3) . 21 ?
Al3 Al1 Al3 163.81(4) 7 21 ?
Al3 Al1 Al3 108.75(3) 3 21 ?
Al6 Al1 Al3 76.5(2) 13 21 ?
Al3 Al1 Al3 55.97(5) 14 21 ?
Al7 Al1 Y2 38.61(7) . . ?
Os1 Al1 Y2 118.50(3) 3 . ?
Os1 Al1 Y2 118.50(3) 14 . ?
Al2 Al1 Y2 173.53(8) 13_655 . ?
Al1 Al1 Y2 72.16(4) 14 . ?
Al1 Al1 Y2 72.16(4) 15 . ?
Al6 Al1 Y2 20.8(3) . . ?
Al3 Al1 Y2 66.89(5) 7 . ?
Al3 Al1 Y2 66.89(5) 3 . ?
Al6 Al1 Y2 55.5(3) 13 . ?
Al3 Al1 Y2 124.73(7) 14 . ?
Al3 Al1 Y2 124.74(7) 21 . ?
Al7 Al1 Y1 146.86(5) . . ?
Os1 Al1 Y1 70.44(2) 3 . ?
Os1 Al1 Y1 70.44(2) 14 . ?
Al2 Al1 Y1 65.28(4) 13_655 . ?
Al1 Al1 Y1 120.22(4) 14 . ?
Al1 Al1 Y1 120.22(4) 15 . ?
Al6 Al1 Y1 129.0(3) . . ?
Al3 Al1 Y1 62.33(4) 7 . ?
Al3 Al1 Y1 62.33(4) 3 . ?
Al6 Al1 Y1 163.7(3) 13 . ?
Al3 Al1 Y1 117.54(4) 14 . ?
Al3 Al1 Y1 117.54(4) 21 . ?
Y2 Al1 Y1 108.25(8) . . ?
Al7 Al1 Y3 43.11(2) . . ?
Os1 Al1 Y3 117.41(2) 3 . ?
Os1 Al1 Y3 117.41(2) 14 . ?
Al2 Al1 Y3 169.02(5) 13_655 . ?
Al1 Al1 Y3 74.23(3) 14 . ?
Al1 Al1 Y3 74.23(3) 15 . ?
Al6 Al1 Y3 25.3(3) . . ?
Al3 Al1 Y3 63.90(3) 7 . ?
Al3 Al1 Y3 63.90(3) 3 . ?
Al6 Al1 Y3 60.0(3) 13 . ?
Al3 Al1 Y3 128.39(4) 14 . ?
Al3 Al1 Y3 128.39(4) 21 . ?
Y2 Al1 Y3 4.51(6) . . ?
Y1 Al1 Y3 103.74(4) . . ?
Al7 Al1 Y2 34.61(6) . 13 ?
Os1 Al1 Y2 108.94(4) 3 13 ?
Os1 Al1 Y2 108.94(4) 14 13 ?
Al2 Al1 Y2 113.25(7) 13_655 13 ?
Al1 Al1 Y2 60.05(3) 14 13 ?
Al1 Al1 Y2 60.05(3) 15 13 ?
Al6 Al1 Y2 52.5(3) . 13 ?
Al3 Al1 Y2 118.60(5) 7 13 ?
Al3 Al1 Y2 118.61(5) 3 13 ?
Al6 Al1 Y2 17.8(3) 13 13 ?
Al3 Al1 Y2 61.22(5) 14 13 ?
Al3 Al1 Y2 61.22(5) 21 13 ?
Y2 Al1 Y2 73.22(12) . 13 ?
Y1 Al1 Y2 178.53(7) . 13 ?
Y3 Al1 Y2 77.73(6) . 13 ?
Al7 Al1 Y2 47.14(6) . 16_556 ?
Os1 Al1 Y2 116.29(3) 3 16_556 ?
Os1 Al1 Y2 116.29(3) 14 16_556 ?
Al2 Al1 Y2 165.00(7) 13_655 16_556 ?
Al1 Al1 Y2 76.15(4) 14 16_556 ?
Al1 Al1 Y2 76.15(4) 15 16_556 ?
Al6 Al1 Y2 29.3(3) . 16_556 ?
Al3 Al1 Y2 61.32(4) 7 16_556 ?
Al3 Al1 Y2 61.32(4) 3 16_556 ?
Al6 Al1 Y2 64.0(3) 13 16_556 ?
Al3 Al1 Y2 131.57(5) 14 16_556 ?
Al3 Al1 Y2 131.57(5) 21 16_556 ?
Y2 Al1 Y2 8.53(12) . 16_556 ?
Y1 Al1 Y2 99.72(6) . 16_556 ?
Y3 Al1 Y2 4.02(5) . 16_556 ?
Y2 Al1 Y2 81.75(3) 13 16_556 ?
Al7 Al1 Y3 38.333(17) . 13 ?
Os1 Al1 Y3 107.33(3) 3 13 ?
Os1 Al1 Y3 107.33(3) 14 13 ?
Al2 Al1 Y3 109.53(5) 13_655 13 ?
Al1 Al1 Y3 60.85(3) 14 13 ?
Al1 Al1 Y3 60.85(3) 15 13 ?
Al6 Al1 Y3 56.2(3) . 13 ?
Al3 Al1 Y3 120.91(4) 7 13 ?
Al3 Al1 Y3 120.91(4) 3 13 ?
Al6 Al1 Y3 21.5(3) 13 13 ?
Al3 Al1 Y3 58.10(3) 14 13 ?
Al3 Al1 Y3 58.10(3) 21 13 ?
Y2 Al1 Y3 76.94(7) . 13 ?
Y1 Al1 Y3 174.81(4) . 13 ?
Y3 Al1 Y3 81.45(3) . 13 ?
Y2 Al1 Y3 3.72(5) 13 13 ?
Y2 Al1 Y3 85.47(6) 16_556 13 ?
Al7 Al1 Y2 41.64(5) . 4_554 ?
Os1 Al1 Y2 105.85(3) 3 4_554 ?
Os1 Al1 Y2 105.85(3) 14 4_554 ?
Al2 Al1 Y2 106.22(6) 13_655 4_554 ?
Al1 Al1 Y2 61.66(4) 14 4_554 ?
Al1 Al1 Y2 61.66(4) 15 4_554 ?
Al6 Al1 Y2 59.5(3) . 4_554 ?
Al3 Al1 Y2 122.89(5) 7 4_554 ?
Al3 Al1 Y2 122.89(5) 3 4_554 ?
Al6 Al1 Y2 24.8(3) 13 4_554 ?
Al3 Al1 Y2 55.36(4) 14 4_554 ?
Al3 Al1 Y2 55.36(4) 21 4_554 ?
Y2 Al1 Y2 80.25(4) . 4_554 ?
Y1 Al1 Y2 171.50(6) . 4_554 ?
Y3 Al1 Y2 84.76(5) . 4_554 ?
Y2 Al1 Y2 7.03(10) 13 4_554 ?
Y2 Al1 Y2 88.78(10) 16_556 4_554 ?
Y3 Al1 Y2 3.31(4) 13 4_554 ?
Al7 Al1 Al1 95.62(3) . 16_556 ?
Os1 Al1 Al1 95.52(3) 3 16_556 ?
Os1 Al1 Al1 95.52(3) 14 16_556 ?
Al2 Al1 Al1 116.52(4) 13_655 16_556 ?
Al1 Al1 Al1 101.13(5) 14 16_556 ?
Al1 Al1 Al1 101.13(5) 15 16_556 ?
Al6 Al1 Al1 77.8(3) . 16_556 ?
Al3 Al1 Al1 42.91(2) 7 16_556 ?
Al3 Al1 Al1 42.91(2) 3 16_556 ?
Al6 Al1 Al1 112.5(3) 13 16_556 ?
Al3 Al1 Al1 151.18(3) 14 16_556 ?
Al3 Al1 Al1 151.18(3) 21 16_556 ?
Y2 Al1 Al1 57.01(7) . 16_556 ?
Y1 Al1 Al1 51.24(2) . 16_556 ?
Y3 Al1 Al1 52.50(2) . 16_556 ?
Y2 Al1 Al1 130.23(6) 13 16_556 ?
Y2 Al1 Al1 48.48(6) 16_556 16_556 ?
Y3 Al1 Al1 133.95(2) 13 16_556 ?
Y2 Al1 Al1 137.26(5) 4_554 16_556 ?
Al7 Al1 Al6 58.42(12) . 16_556 ?
Os1 Al1 Al6 112.50(5) 3 16_556 ?
Os1 Al1 Al6 112.50(5) 14 16_556 ?
Al2 Al1 Al6 153.72(12) 13_655 16_556 ?
Al1 Al1 Al6 81.79(7) 14 16_556 ?
Al1 Al1 Al6 81.79(7) 15 16_556 ?
Al6 Al1 Al6 40.6(4) . 16_556 ?
Al3 Al1 Al6 54.63(7) 7 16_556 ?
Al3 Al1 Al6 54.63(7) 3 16_556 ?
Al6 Al1 Al6 75.27(15) 13 16_556 ?
Al3 Al1 Al6 139.88(9) 14 16_556 ?
Al3 Al1 Al6 139.88(9) 21 16_556 ?
Y2 Al1 Al6 19.81(13) . 16_556 ?
Y1 Al1 Al6 88.44(12) . 16_556 ?
Y3 Al1 Al6 15.31(11) . 16_556 ?
Y2 Al1 Al6 93.03(13) 13 16_556 ?
Y2 Al1 Al6 11.28(13) 16_556 16_556 ?
Y3 Al1 Al6 96.75(12) 13 16_556 ?
Y2 Al1 Al6 100.06(12) 4_554 16_556 ?
Al1 Al1 Al6 37.20(12) 16_556 16_556 ?
Al7 Al1 Al2 89.480(17) . 3_665 ?
Os1 Al1 Al2 150.87(4) 3 3_665 ?
Os1 Al1 Al2 35.024(12) 14 3_665 ?
Al2 Al1 Al2 95.24(2) 13_655 3_665 ?
Al1 Al1 Al2 149.003(17) 14 3_665 ?
Al1 Al1 Al2 34.80(3) 15 3_665 ?
Al6 Al1 Al2 86.74(5) . 3_665 ?
Al3 Al1 Al2 38.19(2) 7 3_665 ?
Al3 Al1 Al2 123.96(4) 3 3_665 ?
Al6 Al1 Al2 92.11(4) 13 3_665 ?
Al3 Al1 Al2 71.07(3) 14 3_665 ?
Al3 Al1 Al2 127.04(4) 21 3_665 ?
Y2 Al1 Al2 83.97(2) . 3_665 ?
Y1 Al1 Al2 85.509(19) . 3_665 ?
Y3 Al1 Al2 83.454(19) . 3_665 ?
Y2 Al1 Al2 94.69(2) 13 3_665 ?
Y2 Al1 Al2 83.03(2) 16_556 3_665 ?
Y3 Al1 Al2 95.183(19) 13 3_665 ?
Y2 Al1 Al2 95.60(2) 4_554 3_665 ?
Al1 Al1 Al2 81.06(2) 16_556 3_665 ?
Al6 Al1 Al2 82.03(2) 16_556 3_665 ?
Al7 Al1 Al2 89.480(17) . 2_545 ?
Os1 Al1 Al2 35.023(12) 3 2_545 ?
Os1 Al1 Al2 150.87(4) 14 2_545 ?
Al2 Al1 Al2 95.24(2) 13_655 2_545 ?
Al1 Al1 Al2 34.80(3) 14 2_545 ?
Al1 Al1 Al2 149.003(17) 15 2_545 ?
Al6 Al1 Al2 86.74(5) . 2_545 ?
Al3 Al1 Al2 123.96(4) 7 2_545 ?
Al3 Al1 Al2 38.19(2) 3 2_545 ?
Al6 Al1 Al2 92.11(4) 13 2_545 ?
Al3 Al1 Al2 127.04(4) 14 2_545 ?
Al3 Al1 Al2 71.07(3) 21 2_545 ?
Y2 Al1 Al2 83.97(2) . 2_545 ?
Y1 Al1 Al2 85.509(19) . 2_545 ?
Y3 Al1 Al2 83.454(19) . 2_545 ?
Y2 Al1 Al2 94.69(2) 13 2_545 ?
Y2 Al1 Al2 83.03(2) 16_556 2_545 ?
Y3 Al1 Al2 95.183(19) 13 2_545 ?
Y2 Al1 Al2 95.60(2) 4_554 2_545 ?
Al1 Al1 Al2 81.06(2) 16_556 2_545 ?
Al6 Al1 Al2 82.03(2) 16_556 2_545 ?
Al2 Al1 Al2 161.89(4) 3_665 2_545 ?
Al7 Al1 Al5 151.038(17) . . ?
Os1 Al1 Al5 86.69(3) 3 . ?
Os1 Al1 Al5 31.813(18) 14 . ?
Al2 Al1 Al5 35.14(2) 13_655 . ?
Al1 Al1 Al5 144.65(3) 14 . ?
Al1 Al1 Al5 91.728(14) 15 . ?
Al6 Al1 Al5 151.29(8) . . ?
Al3 Al1 Al5 73.82(3) 7 . ?
Al3 Al1 Al5 110.52(4) 3 . ?
Al6 Al1 Al5 142.70(17) 13 . ?
Al3 Al1 Al5 68.55(3) 14 . ?
Al3 Al1 Al5 93.90(3) 21 . ?
Y2 Al1 Al5 140.70(5) . . ?
Y1 Al1 Al5 49.187(17) . . ?
Y3 Al1 Al5 137.51(3) . . ?
Y2 Al1 Al5 129.65(5) 13 . ?
Y2 Al1 Al5 134.51(5) 16_556 . ?
Y3 Al1 Al5 126.63(3) 13 . ?
Y2 Al1 Al5 123.91(4) 4_554 . ?
Al1 Al1 Al5 93.335(16) 16_556 . ?
Al6 Al1 Al5 125.54(10) 16_556 . ?
Al2 Al1 Al5 64.800(15) 3_665 . ?
Al2 Al1 Al5 119.15(3) 2_545 . ?
Al7 Al1 Al5 151.037(17) . 13_655 ?
Os1 Al1 Al5 31.813(18) 3 13_655 ?
Os1 Al1 Al5 86.69(3) 14 13_655 ?
Al2 Al1 Al5 35.14(2) 13_655 13_655 ?
Al1 Al1 Al5 91.727(14) 14 13_655 ?
Al1 Al1 Al5 144.65(3) 15 13_655 ?
Al6 Al1 Al5 151.29(8) . 13_655 ?
Al3 Al1 Al5 110.52(4) 7 13_655 ?
Al3 Al1 Al5 73.81(3) 3 13_655 ?
Al6 Al1 Al5 142.70(17) 13 13_655 ?
Al3 Al1 Al5 93.91(3) 14 13_655 ?
Al3 Al1 Al5 68.55(3) 21 13_655 ?
Y2 Al1 Al5 140.70(5) . 13_655 ?
Y1 Al1 Al5 49.188(17) . 13_655 ?
Y3 Al1 Al5 137.51(3) . 13_655 ?
Y2 Al1 Al5 129.64(5) 13 13_655 ?
Y2 Al1 Al5 134.51(5) 16_556 13_655 ?
Y3 Al1 Al5 126.63(3) 13 13_655 ?
Y2 Al1 Al5 123.91(4) 4_554 13_655 ?
Al1 Al1 Al5 93.335(16) 16_556 13_655 ?
Al6 Al1 Al5 125.54(10) 16_556 13_655 ?
Al2 Al1 Al5 119.15(3) 3_665 13_655 ?
Al2 Al1 Al5 64.799(15) 2_545 13_655 ?
Al5 Al1 Al5 55.06(3) . 13_655 ?
Al7 Al1 Al4 126.97(3) . 7 ?
Os1 Al1 Al4 110.73(4) 3 7 ?
Os1 Al1 Al4 33.551(18) 14 7 ?
Al2 Al1 Al4 72.68(3) 13_655 7 ?
Al1 Al1 Al4 162.00(6) 14 7 ?
Al1 Al1 Al4 76.91(3) 15 7 ?
Al6 Al1 Al4 116.78(19) . 7 ?
Al3 Al1 Al4 36.01(3) 7 7 ?
Al3 Al1 Al4 97.72(4) 3 7 ?
Al6 Al1 Al4 133.71(8) 13 7 ?
Al3 Al1 Al4 90.66(3) 14 7 ?
Al3 Al1 Al4 131.42(4) 21 7 ?
Y2 Al1 Al4 102.81(5) . 7 ?
Y1 Al1 Al4 43.86(2) . 7 ?
Y3 Al1 Al4 99.62(3) . 7 ?
Y2 Al1 Al4 136.13(2) 13 7 ?
Y2 Al1 Al4 96.75(5) 16_556 7 ?
Y3 Al1 Al4 135.93(2) 13 7 ?
Y2 Al1 Al4 135.54(2) 4_554 7 ?
Al1 Al1 Al4 62.952(17) 16_556 7 ?
Al6 Al1 Al4 88.63(9) 16_556 7 ?
Al2 Al1 Al4 42.16(2) 3_665 7 ?
Al2 Al1 Al4 128.84(3) 2_545 7 ?
Al5 Al1 Al4 37.911(18) . 7 ?
Al5 Al1 Al4 81.46(3) 13_655 7 ?
Al7 Al1 Al4 126.97(3) . 3 ?
Os1 Al1 Al4 33.551(18) 3 3 ?
Os1 Al1 Al4 110.73(4) 14 3 ?
Al2 Al1 Al4 72.68(3) 13_655 3 ?
Al1 Al1 Al4 76.91(3) 14 3 ?
Al1 Al1 Al4 162.00(6) 15 3 ?
Al6 Al1 Al4 116.78(19) . 3 ?
Al3 Al1 Al4 97.72(4) 7 3 ?
Al3 Al1 Al4 36.00(3) 3 3 ?
Al6 Al1 Al4 133.71(8) 13 3 ?
Al3 Al1 Al4 131.43(4) 14 3 ?
Al3 Al1 Al4 90.65(3) 21 3 ?
Y2 Al1 Al4 102.81(5) . 3 ?
Y1 Al1 Al4 43.86(2) . 3 ?
Y3 Al1 Al4 99.62(3) . 3 ?
Y2 Al1 Al4 136.13(2) 13 3 ?
Y2 Al1 Al4 96.75(5) 16_556 3 ?
Y3 Al1 Al4 135.93(2) 13 3 ?
Y2 Al1 Al4 135.54(2) 4_554 3 ?
Al1 Al1 Al4 62.952(17) 16_556 3 ?
Al6 Al1 Al4 88.63(9) 16_556 3 ?
Al2 Al1 Al4 128.84(3) 3_665 3 ?
Al2 Al1 Al4 42.16(2) 2_545 3 ?
Al5 Al1 Al4 81.46(3) . 3 ?
Al5 Al1 Al4 37.910(18) 13_655 3 ?
Al4 Al1 Al4 87.71(5) 7 3 ?
Al7 Al1 Al3 61.64(2) . . ?
Os1 Al1 Al3 158.10(4) 3 . ?
Os1 Al1 Al3 71.789(16) 14 . ?
Al2 Al1 Al3 131.953(18) 13_655 . ?
Al1 Al1 Al3 116.50(3) 14 . ?
Al1 Al1 Al3 38.39(4) 15 . ?
Al6 Al1 Al3 52.73(13) . . ?
Al3 Al1 Al3 34.95(4) 7 . ?
Al3 Al1 Al3 99.55(4) 3 . ?
Al6 Al1 Al3 71.97(17) 13 . ?
Al3 Al1 Al3 96.53(3) 14 . ?
Al3 Al1 Al3 142.47(4) 21 . ?
Y2 Al1 Al3 46.879(17) . . ?
Y1 Al1 Al3 97.13(3) . . ?
Y3 Al1 Al3 46.459(15) . . ?
Y2 Al1 Al3 83.88(4) 13 . ?
Y2 Al1 Al3 46.367(14) 16_556 . ?
Y3 Al1 Al3 86.44(2) 13 . ?
Y2 Al1 Al3 88.72(4) 4_554 . ?
Al1 Al1 Al3 63.149(17) 16_556 . ?
Al6 Al1 Al3 47.53(3) 16_556 . ?
Al2 Al1 Al3 37.092(15) 3_665 . ?
Al2 Al1 Al3 129.18(3) 2_545 . ?
Al5 Al1 Al3 98.827(17) . . ?
Al5 Al1 Al3 145.33(3) 13_655 . ?
Al4 Al1 Al3 65.49(3) 7 . ?
Al4 Al1 Al3 126.02(3) 3 . ?
Al7 Al1 Al3 61.64(2) . 8 ?
Os1 Al1 Al3 71.789(16) 3 8 ?
Os1 Al1 Al3 158.10(4) 14 8 ?
Al2 Al1 Al3 131.953(18) 13_655 8 ?
Al1 Al1 Al3 38.39(4) 14 8 ?
Al1 Al1 Al3 116.50(3) 15 8 ?
Al6 Al1 Al3 52.73(13) . 8 ?
Al3 Al1 Al3 99.55(4) 7 8 ?
Al3 Al1 Al3 34.96(4) 3 8 ?
Al6 Al1 Al3 71.97(17) 13 8 ?
Al3 Al1 Al3 142.47(4) 14 8 ?
Al3 Al1 Al3 96.53(3) 21 8 ?
Y2 Al1 Al3 46.878(17) . 8 ?
Y1 Al1 Al3 97.13(3) . 8 ?
Y3 Al1 Al3 46.458(15) . 8 ?
Y2 Al1 Al3 83.88(4) 13 8 ?
Y2 Al1 Al3 46.367(14) 16_556 8 ?
Y3 Al1 Al3 86.44(2) 13 8 ?
Y2 Al1 Al3 88.72(4) 4_554 8 ?
Al1 Al1 Al3 63.149(17) 16_556 8 ?
Al6 Al1 Al3 47.53(3) 16_556 8 ?
Al2 Al1 Al3 129.18(3) 3_665 8 ?
Al2 Al1 Al3 37.092(15) 2_545 8 ?
Al5 Al1 Al3 145.33(3) . 8 ?
Al5 Al1 Al3 98.826(17) 13_655 8 ?
Al4 Al1 Al3 126.02(3) 7 8 ?
Al4 Al1 Al3 65.49(3) 3 8 ?
Al3 Al1 Al3 92.73(3) . 8 ?
Al7 Al1 Al2 116.37(4) . 4_654 ?
Os1 Al1 Al2 69.52(2) 3 4_654 ?
Os1 Al1 Al2 69.52(2) 14 4_654 ?
Al2 Al1 Al2 31.49(3) 13_655 4_654 ?
Al1 Al1 Al2 95.52(5) 14 4_654 ?
Al1 Al1 Al2 95.52(5) 15 4_654 ?
Al6 Al1 Al2 134.2(3) . 4_654 ?
Al3 Al1 Al2 128.11(3) 7 4_654 ?
Al3 Al1 Al2 128.11(3) 3 4_654 ?
Al6 Al1 Al2 99.5(3) 13 4_654 ?
Al3 Al1 Al2 36.71(3) 14 4_654 ?
Al3 Al1 Al2 36.71(3) 21 4_654 ?
Y2 Al1 Al2 154.98(8) . 4_654 ?
Y1 Al1 Al2 96.77(3) . 4_654 ?
Y3 Al1 Al2 159.49(4) . 4_654 ?
Y2 Al1 Al2 81.76(6) 13 4_654 ?
Y2 Al1 Al2 163.51(6) 16_556 4_654 ?
Y3 Al1 Al2 78.04(3) 13 4_654 ?
Y2 Al1 Al2 74.73(5) 4_554 4_654 ?
Al1 Al1 Al2 148.01(2) 16_556 4_654 ?
Al6 Al1 Al2 174.79(12) 16_556 4_654 ?
Al2 Al1 Al2 98.33(2) 3_665 4_654 ?
Al2 Al1 Al2 98.33(2) 2_545 4_654 ?
Al5 Al1 Al2 58.796(19) . 4_654 ?
Al5 Al1 Al2 58.796(19) 13_655 4_654 ?
Al4 Al1 Al2 95.12(3) 7 4_654 ?
Al4 Al1 Al2 95.12(3) 3 4_654 ?
Al3 Al1 Al2 131.259(16) . 4_654 ?
Al3 Al1 Al2 131.260(16) 8 4_654 ?
Al2 Al2 Al1 116.53(4) 16_556 13_655 ?
Al2 Al2 Os1 110.48(2) 16_556 2_655 ?
Al1 Al2 Os1 59.72(2) 13_655 2_655 ?
Al2 Al2 Os1 110.48(2) 16_556 15_655 ?
Al1 Al2 Os1 59.72(2) 13_655 15_655 ?
Os1 Al2 Os1 116.91(4) 2_655 15_655 ?
Al2 Al2 Al5 110.33(2) 16_556 . ?
Al1 Al2 Al5 110.10(3) 13_655 . ?
Os1 Al2 Al5 137.55(4) 2_655 . ?
Os1 Al2 Al5 56.813(14) 15_655 . ?
Al2 Al2 Al5 110.33(2) 16_556 13_655 ?
Al1 Al2 Al5 110.10(3) 13_655 13_655 ?
Os1 Al2 Al5 56.813(14) 2_655 13_655 ?
Os1 Al2 Al5 137.55(4) 15_655 13_655 ?
Al5 Al2 Al5 97.88(4) . 13_655 ?
Al2 Al2 Al3 61.94(2) 16_556 9_655 ?
Al1 Al2 Al3 63.10(4) 13_655 9_655 ?
Os1 Al2 Al3 106.60(4) 2_655 9_655 ?
Os1 Al2 Al3 57.82(3) 15_655 9_655 ?
Al5 Al2 Al3 102.36(3) . 9_655 ?
Al5 Al2 Al3 159.75(4) 13_655 9_655 ?
Al2 Al2 Al3 61.94(2) 16_556 2_655 ?
Al1 Al2 Al3 63.10(4) 13_655 2_655 ?
Os1 Al2 Al3 57.82(3) 2_655 2_655 ?
Os1 Al2 Al3 106.60(4) 15_655 2_655 ?
Al5 Al2 Al3 159.74(4) . 2_655 ?
Al5 Al2 Al3 102.37(3) 13_655 2_655 ?
Al3 Al2 Al3 57.38(5) 9_655 2_655 ?
Al2 Al2 Al4 65.33(2) 16_556 9_655 ?
Al1 Al2 Al4 103.63(3) 13_655 9_655 ?
Os1 Al2 Al4 160.13(4) 2_655 9_655 ?
Os1 Al2 Al4 52.73(2) 15_655 9_655 ?
Al5 Al2 Al4 55.273(19) . 9_655 ?
Al5 Al2 Al4 142.97(4) 13_655 9_655 ?
Al3 Al2 Al4 53.77(3) 9_655 9_655 ?
Al3 Al2 Al4 106.25(4) 2_655 9_655 ?
Al2 Al2 Al4 65.33(2) 16_556 2_655 ?
Al1 Al2 Al4 103.63(3) 13_655 2_655 ?
Os1 Al2 Al4 52.73(2) 2_655 2_655 ?
Os1 Al2 Al4 160.13(4) 15_655 2_655 ?
Al5 Al2 Al4 142.97(4) . 2_655 ?
Al5 Al2 Al4 55.27(2) 13_655 2_655 ?
Al3 Al2 Al4 106.26(4) 9_655 2_655 ?
Al3 Al2 Al4 53.77(3) 2_655 2_655 ?
Al4 Al2 Al4 130.21(5) 9_655 2_655 ?
Al2 Al2 Y1 178.23(2) 16_556 13_655 ?
Al1 Al2 Y1 65.24(4) 13_655 13_655 ?
Os1 Al2 Y1 70.26(2) 2_655 13_655 ?
Os1 Al2 Y1 70.26(2) 15_655 13_655 ?
Al5 Al2 Y1 68.63(2) . 13_655 ?
Al5 Al2 Y1 68.63(2) 13_655 13_655 ?
Al3 Al2 Y1 119.54(3) 9_655 13_655 ?
Al3 Al2 Y1 119.54(3) 2_655 13_655 ?
Al4 Al2 Y1 114.55(2) 9_655 13_655 ?
Al4 Al2 Y1 114.55(2) 2_655 13_655 ?
Al2 Al2 Y1 65.64(2) 16_556 . ?
Al1 Al2 Y1 177.84(5) 13_655 . ?
Os1 Al2 Y1 119.91(2) 2_655 . ?
Os1 Al2 Y1 119.91(2) 15_655 . ?
Al5 Al2 Y1 68.63(2) . . ?
Al5 Al2 Y1 68.62(2) 13_655 . ?
Al3 Al2 Y1 118.72(4) 9_655 . ?
Al3 Al2 Y1 118.72(4) 2_655 . ?
Al4 Al2 Y1 77.16(3) 9_655 . ?
Al4 Al2 Y1 77.16(3) 2_655 . ?
Y1 Al2 Y1 112.60(3) 13_655 . ?
Al2 Al2 Al2 121.93(4) 16_556 13_655 ?
Al1 Al2 Al2 121.54(6) 13_655 13_655 ?
Os1 Al2 Al2 98.34(3) 2_655 13_655 ?
Os1 Al2 Al2 98.34(3) 15_655 13_655 ?
Al5 Al2 Al2 48.94(2) . 13_655 ?
Al5 Al2 Al2 48.94(2) 13_655 13_655 ?
Al3 Al2 Al2 151.30(3) 9_655 13_655 ?
Al3 Al2 Al2 151.31(3) 2_655 13_655 ?
Al4 Al2 Al2 100.02(3) 9_655 13_655 ?
Al4 Al2 Al2 100.02(3) 2_655 13_655 ?
Y1 Al2 Al2 56.30(3) 13_655 13_655 ?
Y1 Al2 Al2 56.30(3) . 13_655 ?
Al2 Al2 Os1 35.085(12) 16_556 17_656 ?
Al1 Al2 Os1 98.74(3) 13_655 17_656 ?
Os1 Al2 Os1 75.40(2) 2_655 17_656 ?
Os1 Al2 Os1 129.73(3) 15_655 17_656 ?
Al5 Al2 Os1 144.25(3) . 17_656 ?
Al5 Al2 Os1 91.318(19) 13_655 17_656 ?
Al3 Al2 Os1 71.91(3) 9_655 17_656 ?
Al3 Al2 Os1 35.647(17) 2_655 17_656 ?
Al4 Al2 Os1 98.39(3) 9_655 17_656 ?
Al4 Al2 Os1 36.610(15) 2_655 17_656 ?
Y1 Al2 Os1 145.616(16) 13_655 17_656 ?
Y1 Al2 Os1 83.10(2) . 17_656 ?
Al2 Al2 Os1 129.44(3) 13_655 17_656 ?
Al2 Al2 Os1 35.086(12) 16_556 6_655 ?
Al1 Al2 Os1 98.74(3) 13_655 6_655 ?
Os1 Al2 Os1 129.73(3) 2_655 6_655 ?
Os1 Al2 Os1 75.40(2) 15_655 6_655 ?
Al5 Al2 Os1 91.318(19) . 6_655 ?
Al5 Al2 Os1 144.25(3) 13_655 6_655 ?
Al3 Al2 Os1 35.645(17) 9_655 6_655 ?
Al3 Al2 Os1 71.91(3) 2_655 6_655 ?
Al4 Al2 Os1 36.610(15) 9_655 6_655 ?
Al4 Al2 Os1 98.39(3) 2_655 6_655 ?
Y1 Al2 Os1 145.616(16) 13_655 6_655 ?
Y1 Al2 Os1 83.10(2) . 6_655 ?
Al2 Al2 Os1 129.45(3) 13_655 6_655 ?
Os1 Al2 Os1 63.06(2) 17_656 6_655 ?
Al2 Al2 Al5 35.305(15) 16_556 16_556 ?
Al1 Al2 Al5 132.21(3) 13_655 16_556 ?
Os1 Al2 Al5 144.61(3) 2_655 16_556 ?
Os1 Al2 Al5 91.324(19) 15_655 16_556 ?
Al5 Al2 Al5 75.02(2) . 16_556 ?
Al5 Al2 Al5 116.26(3) 13_655 16_556 ?
Al3 Al2 Al5 69.35(2) 9_655 16_556 ?
Al3 Al2 Al5 95.37(3) 2_655 16_556 ?
Al4 Al2 Al5 38.64(2) 9_655 16_556 ?
Al4 Al2 Al5 93.56(3) 2_655 16_556 ?
Y1 Al2 Al5 143.62(2) 13_655 16_556 ?
Y1 Al2 Al5 49.488(15) . 16_556 ?
Al2 Al2 Al5 98.05(4) 13_655 16_556 ?
Os1 Al2 Al5 69.95(2) 17_656 16_556 ?
Os1 Al2 Al5 34.021(10) 6_655 16_556 ?
Al2 Al2 Al5 35.306(15) 16_556 4_655 ?
Al1 Al2 Al5 132.21(3) 13_655 4_655 ?
Os1 Al2 Al5 91.324(19) 2_655 4_655 ?
Os1 Al2 Al5 144.61(3) 15_655 4_655 ?
Al5 Al2 Al5 116.26(3) . 4_655 ?
Al5 Al2 Al5 75.02(2) 13_655 4_655 ?
Al3 Al2 Al5 95.38(3) 9_655 4_655 ?
Al3 Al2 Al5 69.36(2) 2_655 4_655 ?
Al4 Al2 Al5 93.56(3) 9_655 4_655 ?
Al4 Al2 Al5 38.64(2) 2_655 4_655 ?
Y1 Al2 Al5 143.62(2) 13_655 4_655 ?
Y1 Al2 Al5 49.486(15) . 4_655 ?
Al2 Al2 Al5 98.05(4) 13_655 4_655 ?
Os1 Al2 Al5 34.022(10) 17_656 4_655 ?
Os1 Al2 Al5 69.95(2) 6_655 4_655 ?
Al5 Al2 Al5 55.39(3) 16_556 4_655 ?
Al2 Al2 Al1 98.94(2) 16_556 2_655 ?
Al1 Al2 Al1 34.54(3) 13_655 2_655 ?
Os1 Al2 Al1 93.24(3) 2_655 2_655 ?
Os1 Al2 Al1 34.80(2) 15_655 2_655 ?
Al5 Al2 Al1 91.58(2) . 2_655 ?
Al5 Al2 Al1 143.53(4) 13_655 2_655 ?
Al3 Al2 Al1 37.03(2) 9_655 2_655 ?
Al3 Al2 Al1 72.31(3) 2_655 2_655 ?
Al4 Al2 Al1 69.16(3) 9_655 2_655 ?
Al4 Al2 Al1 125.33(4) 2_655 2_655 ?
Y1 Al2 Al1 82.57(3) 13_655 2_655 ?
Y1 Al2 Al1 146.31(2) . 2_655 ?
Al2 Al2 Al1 129.29(4) 13_655 2_655 ?
Os1 Al2 Al1 101.26(3) 17_656 2_655 ?
Os1 Al2 Al1 69.93(2) 6_655 2_655 ?
Al5 Al2 Al1 100.21(2) 16_556 2_655 ?
Al5 Al2 Al1 130.98(3) 4_655 2_655 ?
Al2 Al2 Al1 98.95(2) 16_556 3_655 ?
Al1 Al2 Al1 34.54(3) 13_655 3_655 ?
Os1 Al2 Al1 34.81(2) 2_655 3_655 ?
Os1 Al2 Al1 93.24(3) 15_655 3_655 ?
Al5 Al2 Al1 143.53(4) . 3_655 ?
Al5 Al2 Al1 91.59(2) 13_655 3_655 ?
Al3 Al2 Al1 72.31(3) 9_655 3_655 ?
Al3 Al2 Al1 37.03(2) 2_655 3_655 ?
Al4 Al2 Al1 125.33(4) 9_655 3_655 ?
Al4 Al2 Al1 69.16(3) 2_655 3_655 ?
Y1 Al2 Al1 82.57(3) 13_655 3_655 ?
Y1 Al2 Al1 146.31(2) . 3_655 ?
Al2 Al2 Al1 129.29(4) 13_655 3_655 ?
Os1 Al2 Al1 69.93(2) 17_656 3_655 ?
Os1 Al2 Al1 101.26(3) 6_655 3_655 ?
Al5 Al2 Al1 130.98(3) 16_556 3_655 ?
Al5 Al2 Al1 100.21(2) 4_655 3_655 ?
Al1 Al2 Al1 61.98(3) 2_655 3_655 ?
Al2 Al2 Al3 136.666(19) 16_556 15_655 ?
Al1 Al2 Al3 36.09(2) 13_655 15_655 ?
Os1 Al2 Al3 84.04(3) 2_655 15_655 ?
Os1 Al2 Al3 34.375(17) 15_655 15_655 ?
Al5 Al2 Al3 74.29(2) . 15_655 ?
Al5 Al2 Al3 111.57(3) 13_655 15_655 ?
Al3 Al2 Al3 74.87(2) 9_655 15_655 ?
Al3 Al2 Al3 98.36(4) 2_655 15_655 ?
Al4 Al2 Al3 87.09(3) 9_655 15_655 ?
Al4 Al2 Al3 135.83(3) 2_655 15_655 ?
Y1 Al2 Al3 44.74(2) 13_655 15_655 ?
Y1 Al2 Al3 142.38(3) . 15_655 ?
Al2 Al2 Al3 94.22(4) 13_655 15_655 ?
Os1 Al2 Al3 133.45(3) 17_656 15_655 ?
Os1 Al2 Al3 104.18(2) 6_655 15_655 ?
Al5 Al2 Al3 125.620(18) 16_556 15_655 ?
Al5 Al2 Al3 167.39(3) 4_655 15_655 ?
Al1 Al2 Al3 38.15(2) 2_655 15_655 ?
Al1 Al2 Al3 69.49(2) 3_655 15_655 ?
Al2 Al2 Al3 136.666(19) 16_556 19_655 ?
Al1 Al2 Al3 36.09(2) 13_655 19_655 ?
Os1 Al2 Al3 34.376(17) 2_655 19_655 ?
Os1 Al2 Al3 84.04(3) 15_655 19_655 ?
Al5 Al2 Al3 111.57(3) . 19_655 ?
Al5 Al2 Al3 74.29(2) 13_655 19_655 ?
Al3 Al2 Al3 98.36(4) 9_655 19_655 ?
Al3 Al2 Al3 74.87(3) 2_655 19_655 ?
Al4 Al2 Al3 135.83(3) 9_655 19_655 ?
Al4 Al2 Al3 87.09(3) 2_655 19_655 ?
Y1 Al2 Al3 44.74(2) 13_655 19_655 ?
Y1 Al2 Al3 142.38(3) . 19_655 ?
Al2 Al2 Al3 94.23(4) 13_655 19_655 ?
Os1 Al2 Al3 104.18(2) 17_656 19_655 ?
Os1 Al2 Al3 133.44(3) 6_655 19_655 ?
Al5 Al2 Al3 167.39(3) 16_556 19_655 ?
Al5 Al2 Al3 125.621(18) 4_655 19_655 ?
Al1 Al2 Al3 69.48(2) 2_655 19_655 ?
Al1 Al2 Al3 38.15(2) 3_655 19_655 ?
Al3 Al2 Al3 50.09(2) 15_655 19_655 ?
Al2 Al2 Al4 136.342(18) 16_556 19_655 ?
Al1 Al2 Al4 71.99(3) 13_655 19_655 ?
Os1 Al2 Al4 33.36(2) 2_655 19_655 ?
Os1 Al2 Al4 109.94(3) 15_655 19_655 ?
Al5 Al2 Al4 105.09(4) . 19_655 ?
Al5 Al2 Al4 38.699(18) 13_655 19_655 ?
Al3 Al2 Al4 133.09(4) 9_655 19_655 ?
Al3 Al2 Al4 91.17(3) 2_655 19_655 ?
Al4 Al2 Al4 157.99(4) 9_655 19_655 ?
Al4 Al2 Al4 71.037(18) 2_655 19_655 ?
Y1 Al2 Al4 43.647(18) 13_655 19_655 ?
Y1 Al2 Al4 106.51(3) . 19_655 ?
Al2 Al2 Al4 66.68(3) 13_655 19_655 ?
Os1 Al2 Al4 103.58(2) 17_656 19_655 ?
Os1 Al2 Al4 163.07(3) 6_655 19_655 ?
Al5 Al2 Al4 154.93(3) 16_556 19_655 ?
Al5 Al2 Al4 105.33(2) 4_655 19_655 ?
Al1 Al2 Al4 104.84(3) 2_655 19_655 ?
Al1 Al2 Al4 62.95(3) 3_655 19_655 ?
Al3 Al2 Al4 76.96(3) 15_655 19_655 ?
Al3 Al2 Al4 35.91(2) 19_655 19_655 ?
Al2 Al2 Al4 136.342(18) 16_556 15_655 ?
Al1 Al2 Al4 71.99(3) 13_655 15_655 ?
Os1 Al2 Al4 109.94(3) 2_655 15_655 ?
Os1 Al2 Al4 33.36(2) 15_655 15_655 ?
Al5 Al2 Al4 38.697(18) . 15_655 ?
Al5 Al2 Al4 105.09(4) 13_655 15_655 ?
Al3 Al2 Al4 91.17(3) 9_655 15_655 ?
Al3 Al2 Al4 133.09(4) 2_655 15_655 ?
Al4 Al2 Al4 71.037(18) 9_655 15_655 ?
Al4 Al2 Al4 157.99(4) 2_655 15_655 ?
Y1 Al2 Al4 43.647(18) 13_655 15_655 ?
Y1 Al2 Al4 106.51(3) . 15_655 ?
Al2 Al2 Al4 66.68(3) 13_655 15_655 ?
Os1 Al2 Al4 163.07(3) 17_656 15_655 ?
Os1 Al2 Al4 103.58(2) 6_655 15_655 ?
Al5 Al2 Al4 105.33(2) 16_556 15_655 ?
Al5 Al2 Al4 154.93(3) 4_655 15_655 ?
Al1 Al2 Al4 62.95(3) 2_655 15_655 ?
Al1 Al2 Al4 104.84(3) 3_655 15_655 ?
Al3 Al2 Al4 35.91(2) 15_655 15_655 ?
Al3 Al2 Al4 76.96(3) 19_655 15_655 ?
Al4 Al2 Al4 87.29(4) 19_655 15_655 ?
Al2 Al2 Al4 72.707(16) 16_556 3 ?
Al1 Al2 Al4 136.553(15) 13_655 3 ?
Os1 Al2 Al4 77.079(15) 2_655 3 ?
Os1 Al2 Al4 161.33(3) 15_655 3 ?
Al5 Al2 Al4 104.58(3) . 3 ?
Al5 Al2 Al4 38.335(17) 13_655 3 ?
Al3 Al2 Al4 132.92(4) 9_655 3 ?
Al3 Al2 Al4 91.22(3) 2_655 3 ?
Al4 Al2 Al4 117.56(3) 9_655 3 ?
Al4 Al2 Al4 38.40(3) 2_655 3 ?
Y1 Al2 Al4 106.06(2) 13_655 3 ?
Y1 Al2 Al4 43.395(15) . 3 ?
Al2 Al2 Al4 66.08(3) 13_655 3 ?
Os1 Al2 Al4 63.624(14) 17_656 3 ?
Os1 Al2 Al4 105.92(3) 6_655 3 ?
Al5 Al2 Al4 81.31(2) 16_556 3 ?
Al5 Al2 Al4 37.845(12) 4_655 3 ?
Al1 Al2 Al4 163.53(3) 2_655 3 ?
Al1 Al2 Al4 104.563(19) 3_655 3 ?
Al3 Al2 Al4 149.90(3) 15_655 3 ?
Al3 Al2 Al4 106.470(17) 19_655 3 ?
Al4 Al2 Al4 74.37(2) 19_655 3 ?
Al4 Al2 Al4 132.76(3) 15_655 3 ?
Al2 Al2 Al4 72.707(16) 16_556 7 ?
Al1 Al2 Al4 136.553(15) 13_655 7 ?
Os1 Al2 Al4 161.33(3) 2_655 7 ?
Os1 Al2 Al4 77.080(15) 15_655 7 ?
Al5 Al2 Al4 38.337(17) . 7 ?
Al5 Al2 Al4 104.58(3) 13_655 7 ?
Al3 Al2 Al4 91.22(3) 9_655 7 ?
Al3 Al2 Al4 132.92(4) 2_655 7 ?
Al4 Al2 Al4 38.40(3) 9_655 7 ?
Al4 Al2 Al4 117.56(3) 2_655 7 ?
Y1 Al2 Al4 106.06(2) 13_655 7 ?
Y1 Al2 Al4 43.395(15) . 7 ?
Al2 Al2 Al4 66.08(3) 13_655 7 ?
Os1 Al2 Al4 105.92(3) 17_656 7 ?
Os1 Al2 Al4 63.625(14) 6_655 7 ?
Al5 Al2 Al4 37.847(12) 16_556 7 ?
Al5 Al2 Al4 81.31(2) 4_655 7 ?
Al1 Al2 Al4 104.563(19) 2_655 7 ?
Al1 Al2 Al4 163.53(3) 3_655 7 ?
Al3 Al2 Al4 106.470(17) 15_655 7 ?
Al3 Al2 Al4 149.90(3) 19_655 7 ?
Al4 Al2 Al4 132.76(3) 19_655 7 ?
Al4 Al2 Al4 74.37(2) 15_655 7 ?
Al4 Al2 Al4 86.79(3) 3 7 ?
Al2 Al2 Al1 31.99(2) 16_556 4_655 ?
Al1 Al2 Al1 84.54(5) 13_655 4_655 ?
Os1 Al2 Al1 95.21(3) 2_655 4_655 ?
Os1 Al2 Al1 95.21(3) 15_655 4_655 ?
Al5 Al2 Al1 126.15(2) . 4_655 ?
Al5 Al2 Al1 126.15(2) 13_655 4_655 ?
Al3 Al2 Al1 37.70(2) 9_655 4_655 ?
Al3 Al2 Al1 37.71(2) 2_655 4_655 ?
Al4 Al2 Al1 71.04(2) 9_655 4_655 ?
Al4 Al2 Al1 71.04(2) 2_655 4_655 ?
Y1 Al2 Al1 149.78(4) 13_655 4_655 ?
Y1 Al2 Al1 97.62(3) . 4_655 ?
Al2 Al2 Al1 153.92(5) 13_655 4_655 ?
Os1 Al2 Al1 34.868(12) 17_656 4_655 ?
Os1 Al2 Al1 34.867(12) 6_655 4_655 ?
Al5 Al2 Al1 59.32(2) 16_556 4_655 ?
Al5 Al2 Al1 59.32(2) 4_655 4_655 ?
Al1 Al2 Al1 71.66(2) 2_655 4_655 ?
Al1 Al2 Al1 71.66(2) 3_655 4_655 ?
Al3 Al2 Al1 109.32(3) 15_655 4_655 ?
Al3 Al2 Al1 109.32(3) 19_655 4_655 ?
Al4 Al2 Al1 128.45(3) 19_655 4_655 ?
Al4 Al2 Al1 128.45(3) 15_655 4_655 ?
Al4 Al2 Al1 95.69(2) 3 4_655 ?
Al4 Al2 Al1 95.69(2) 7 4_655 ?
Al2 Al2 Al5 101.488(13) 16_556 15_545 ?
Al1 Al2 Al5 85.070(17) 13_655 15_545 ?
Os1 Al2 Al5 25.373(11) 2_655 15_545 ?
Os1 Al2 Al5 140.06(3) 15_655 15_545 ?
Al5 Al2 Al5 131.90(3) . 15_545 ?
Al5 Al2 Al5 35.91(2) 13_655 15_545 ?
Al3 Al2 Al5 124.52(4) 9_655 15_545 ?
Al3 Al2 Al5 68.02(3) 2_655 15_545 ?
Al4 Al2 Al5 166.37(3) 9_655 15_545 ?
Al4 Al2 Al5 36.297(17) 2_655 15_545 ?
Y1 Al2 Al5 78.511(13) 13_655 15_545 ?
Y1 Al2 Al5 94.537(16) . 15_545 ?
Al2 Al2 Al5 83.789(17) 13_655 15_545 ?
Os1 Al2 Al5 69.595(12) 17_656 15_545 ?
Os1 Al2 Al5 132.55(2) 6_655 15_545 ?
Al5 Al2 Al5 128.08(2) 16_556 15_545 ?
Al5 Al2 Al5 72.900(17) 4_655 15_545 ?
Al1 Al2 Al5 118.45(3) 2_655 15_545 ?
Al1 Al2 Al5 57.811(19) 3_655 15_545 ?
Al3 Al2 Al5 105.77(2) 15_655 15_545 ?
Al3 Al2 Al5 56.090(13) 19_655 15_545 ?
Al4 Al2 Al5 34.866(15) 19_655 15_545 ?
Al4 Al2 Al5 122.15(3) 15_655 15_545 ?
Al4 Al2 Al5 51.955(14) 3 15_545 ?
Al4 Al2 Al5 136.90(3) 7 15_545 ?
Al1 Al2 Al5 99.829(15) 4_655 15_545 ?
Al2 Al2 Al5 101.488(13) 16_556 2_655 ?
Al1 Al2 Al5 85.071(17) 13_655 2_655 ?
Os1 Al2 Al5 140.07(3) 2_655 2_655 ?
Os1 Al2 Al5 25.376(11) 15_655 2_655 ?
Al5 Al2 Al5 35.90(2) . 2_655 ?
Al5 Al2 Al5 131.90(3) 13_655 2_655 ?
Al3 Al2 Al5 68.02(3) 9_655 2_655 ?
Al3 Al2 Al5 124.52(4) 2_655 2_655 ?
Al4 Al2 Al5 36.297(17) 9_655 2_655 ?
Al4 Al2 Al5 166.37(3) 2_655 2_655 ?
Y1 Al2 Al5 78.512(13) 13_655 2_655 ?
Y1 Al2 Al5 94.536(16) . 2_655 ?
Al2 Al2 Al5 83.788(17) 13_655 2_655 ?
Os1 Al2 Al5 132.55(2) 17_656 2_655 ?
Os1 Al2 Al5 69.595(11) 6_655 2_655 ?
Al5 Al2 Al5 72.899(17) 16_556 2_655 ?
Al5 Al2 Al5 128.08(2) 4_655 2_655 ?
Al1 Al2 Al5 57.812(19) 2_655 2_655 ?
Al1 Al2 Al5 118.46(3) 3_655 2_655 ?
Al3 Al2 Al5 56.090(13) 15_655 2_655 ?
Al3 Al2 Al5 105.77(2) 19_655 2_655 ?
Al4 Al2 Al5 122.15(3) 19_655 2_655 ?
Al4 Al2 Al5 34.867(15) 15_655 2_655 ?
Al4 Al2 Al5 136.90(3) 3 2_655 ?
Al4 Al2 Al5 51.954(14) 7 2_655 ?
Al1 Al2 Al5 99.829(15) 4_655 2_655 ?
Al5 Al2 Al5 157.02(3) 15_545 2_655 ?
Al2 Al2 Os1 101.398(13) 16_556 14 ?
Al1 Al2 Os1 132.52(3) 13_655 14 ?
Os1 Al2 Os1 132.32(3) 2_655 14 ?
Os1 Al2 Os1 81.532(17) 15_655 14 ?
Al5 Al2 Os1 24.818(15) . 14 ?
Al5 Al2 Os1 79.53(3) 13_655 14 ?
Al3 Al2 Os1 119.61(3) 9_655 14 ?
Al3 Al2 Os1 163.01(4) 2_655 14 ?
Al4 Al2 Os1 66.35(2) 9_655 14 ?
Al4 Al2 Os1 118.17(3) 2_655 14 ?
Y1 Al2 Os1 77.06(2) 13_655 14 ?
Y1 Al2 Os1 45.865(14) . 14 ?
Al2 Al2 Os1 33.978(14) 13_655 14 ?
Os1 Al2 Os1 128.11(2) 17_656 14 ?
Os1 Al2 Os1 96.535(14) 6_655 14 ?
Al5 Al2 Os1 69.158(16) 16_556 14 ?
Al5 Al2 Os1 95.26(2) 4_655 14 ?
Al1 Al2 Os1 116.187(17) 2_655 14 ?
Al1 Al2 Os1 159.56(3) 3_655 14 ?
Al3 Al2 Os1 96.53(2) 15_655 14 ?
Al3 Al2 Os1 121.42(3) 19_655 14 ?
Al4 Al2 Os1 100.13(3) 19_655 14 ?
Al4 Al2 Os1 60.755(19) 15_655 14 ?
Al4 Al2 Os1 79.82(2) 3 14 ?
Al4 Al2 Os1 33.051(12) 7 14 ?
Al1 Al2 Os1 128.31(2) 4_655 14 ?
Al5 Al2 Os1 115.44(2) 15_545 14 ?
Al5 Al2 Os1 59.071(12) 2_655 14 ?
Al2 Al2 Os1 101.398(13) 16_556 3 ?
Al1 Al2 Os1 132.52(3) 13_655 3 ?
Os1 Al2 Os1 81.531(17) 2_655 3 ?
Os1 Al2 Os1 132.32(3) 15_655 3 ?
Al5 Al2 Os1 79.53(3) . 3 ?
Al5 Al2 Os1 24.816(15) 13_655 3 ?
Al3 Al2 Os1 163.01(4) 9_655 3 ?
Al3 Al2 Os1 119.62(3) 2_655 3 ?
Al4 Al2 Os1 118.17(3) 9_655 3 ?
Al4 Al2 Os1 66.35(2) 2_655 3 ?
Y1 Al2 Os1 77.06(2) 13_655 3 ?
Y1 Al2 Os1 45.864(14) . 3 ?
Al2 Al2 Os1 33.978(14) 13_655 3 ?
Os1 Al2 Os1 96.534(14) 17_656 3 ?
Os1 Al2 Os1 128.11(2) 6_655 3 ?
Al5 Al2 Os1 95.26(2) 16_556 3 ?
Al5 Al2 Os1 69.156(16) 4_655 3 ?
Al1 Al2 Os1 159.56(3) 2_655 3 ?
Al1 Al2 Os1 116.188(17) 3_655 3 ?
Al3 Al2 Os1 121.42(3) 15_655 3 ?
Al3 Al2 Os1 96.530(19) 19_655 3 ?
Al4 Al2 Os1 60.756(19) 19_655 3 ?
Al4 Al2 Os1 100.13(3) 15_655 3 ?
Al4 Al2 Os1 33.051(12) 3 3 ?
Al4 Al2 Os1 79.82(2) 7 3 ?
Al1 Al2 Os1 128.31(2) 4_655 3 ?
Al5 Al2 Os1 59.072(12) 15_545 3 ?
Al5 Al2 Os1 115.43(2) 2_655 3 ?
Os1 Al2 Os1 57.550(13) 14 3 ?
Os1 Al3 Os1 116.51(4) . 16_556 ?
Os1 Al3 Al3 110.72(3) . 7 ?
Os1 Al3 Al3 110.72(3) 16_556 7 ?
Os1 Al3 Al4 58.62(2) . . ?
Os1 Al3 Al4 58.62(2) 16_556 . ?
Al3 Al3 Al4 124.04(4) 7 . ?
Os1 Al3 Al1 59.34(3) . 2 ?
Os1 Al3 Al1 137.37(5) 16_556 2 ?
Al3 Al3 Al1 109.50(4) 7 2 ?
Al4 Al3 Al1 107.74(5) . 2 ?
Os1 Al3 Al1 137.37(5) . 17_556 ?
Os1 Al3 Al1 59.34(3) 16_556 17_556 ?
Al3 Al3 Al1 109.50(4) 7 17_556 ?
Al4 Al3 Al1 107.74(5) . 17_556 ?
Al1 Al3 Al1 94.18(5) 2 17_556 ?
Os1 Al3 Al2 106.35(3) . 18_666 ?
Os1 Al3 Al2 58.77(2) 16_556 18_666 ?
Al3 Al3 Al2 61.31(3) 7 18_666 ?
Al4 Al3 Al2 69.83(4) . 18_666 ?
Al1 Al3 Al2 160.76(4) 2 18_666 ?
Al1 Al3 Al2 104.78(3) 17_556 18_666 ?
Os1 Al3 Al2 58.77(2) . 3_665 ?
Os1 Al3 Al2 106.35(3) 16_556 3_665 ?
Al3 Al3 Al2 61.31(3) 7 3_665 ?
Al4 Al3 Al2 69.83(4) . 3_665 ?
Al1 Al3 Al2 104.78(3) 2 3_665 ?
Al1 Al3 Al2 160.76(4) 17_556 3_665 ?
Al2 Al3 Al2 56.11(5) 18_666 3_665 ?
Os1 Al3 Al1 57.59(2) . 15 ?
Os1 Al3 Al1 162.58(4) 16_556 15 ?
Al3 Al3 Al1 62.02(3) 7 15 ?
Al4 Al3 Al1 110.75(3) . 15 ?
Al1 Al3 Al1 56.59(3) 2 15 ?
Al1 Al3 Al1 137.12(5) 17_556 15 ?
Al2 Al3 Al1 105.58(4) 18_666 15 ?
Al2 Al3 Al1 56.25(3) 3_665 15 ?
Os1 Al3 Al1 162.58(4) . 6 ?
Os1 Al3 Al1 57.59(2) 16_556 6 ?
Al3 Al3 Al1 62.02(3) 7 6 ?
Al4 Al3 Al1 110.75(3) . 6 ?
Al1 Al3 Al1 137.12(5) 2 6 ?
Al1 Al3 Al1 56.59(3) 17_556 6 ?
Al2 Al3 Al1 56.25(3) 18_666 6 ?
Al2 Al3 Al1 105.58(4) 3_665 6 ?
Al1 Al3 Al1 122.36(5) 15 6 ?
Os1 Al3 Y1 72.30(3) . 2 ?
Os1 Al3 Y1 72.30(3) 16_556 2 ?
Al3 Al3 Y1 173.040(15) 7 2 ?
Al4 Al3 Y1 62.92(4) . 2 ?
Al1 Al3 Y1 66.21(3) 2 2 ?
Al1 Al3 Y1 66.21(3) 17_556 2 ?
Al2 Al3 Y1 124.49(3) 18_666 2 ?
Al2 Al3 Y1 124.49(3) 3_665 2 ?
Al1 Al3 Y1 116.90(3) 15 2 ?
Al1 Al3 Y1 116.90(3) 6 2 ?
Os1 Al3 Y3 120.108(17) . . ?
Os1 Al3 Y3 120.109(17) 16_556 . ?
Al3 Al3 Y3 65.28(2) 7 . ?
Al4 Al3 Y3 170.67(6) . . ?
Al1 Al3 Y3 66.46(3) 2 . ?
Al1 Al3 Y3 66.46(3) 17_556 . ?
Al2 Al3 Y3 118.16(4) 18_666 . ?
Al2 Al3 Y3 118.16(4) 3_665 . ?
Al1 Al3 Y3 72.75(3) 15 . ?
Al1 Al3 Y3 72.75(3) 6 . ?
Y1 Al3 Y3 107.76(3) 2 . ?
Os1 Al3 Y2 114.73(7) . . ?
Os1 Al3 Y2 125.47(7) 16_556 . ?
Al3 Al3 Y2 65.40(2) 7 . ?
Al4 Al3 Y2 169.20(6) . . ?
Al1 Al3 Y2 62.14(6) 2 . ?
Al1 Al3 Y2 70.86(7) 17_556 . ?
Al2 Al3 Y2 120.97(6) 18_666 . ?
Al2 Al3 Y2 115.15(6) 3_665 . ?
Al1 Al3 Y2 67.75(7) 15 . ?
Al1 Al3 Y2 77.77(7) 6 . ?
Y1 Al3 Y2 107.67(3) 2 . ?
Y3 Al3 Y2 5.46(7) . . ?
Os1 Al3 Y2 125.47(7) . 16_556 ?
Os1 Al3 Y2 114.73(7) 16_556 16_556 ?
Al3 Al3 Y2 65.40(2) 7 16_556 ?
Al4 Al3 Y2 169.20(6) . 16_556 ?
Al1 Al3 Y2 70.86(7) 2 16_556 ?
Al1 Al3 Y2 62.14(6) 17_556 16_556 ?
Al2 Al3 Y2 115.15(6) 18_666 16_556 ?
Al2 Al3 Y2 120.97(6) 3_665 16_556 ?
Al1 Al3 Y2 77.77(8) 15 16_556 ?
Al1 Al3 Y2 67.75(7) 6 16_556 ?
Y1 Al3 Y2 107.67(3) 2 16_556 ?
Y3 Al3 Y2 5.46(7) . 16_556 ?
Y2 Al3 Y2 10.93(15) . 16_556 ?
Os1 Al3 Al6 96.4(2) . . ?
Os1 Al3 Al6 143.6(2) 16_556 . ?
Al3 Al3 Al6 67.55(4) 7 . ?
Al4 Al3 Al6 154.3(2) . . ?
Al1 Al3 Al6 48.47(15) 2 . ?
Al1 Al3 Al6 86.18(18) 17_556 . ?
Al2 Al3 Al6 128.50(8) 18_666 . ?
Al2 Al3 Al6 103.86(14) 3_665 . ?
Al1 Al3 Al6 51.13(19) 15 . ?
Al1 Al3 Al6 94.9(2) 6 . ?
Y1 Al3 Al6 106.17(4) 2 . ?
Y3 Al3 Al6 24.0(2) . . ?
Y2 Al3 Al6 18.6(2) . . ?
Y2 Al3 Al6 29.5(2) 16_556 . ?
Os1 Al3 Al6 143.6(2) . 16_556 ?
Os1 Al3 Al6 96.4(2) 16_556 16_556 ?
Al3 Al3 Al6 67.55(4) 7 16_556 ?
Al4 Al3 Al6 154.3(2) . 16_556 ?
Al1 Al3 Al6 86.18(18) 2 16_556 ?
Al1 Al3 Al6 48.47(15) 17_556 16_556 ?
Al2 Al3 Al6 103.86(14) 18_666 16_556 ?
Al2 Al3 Al6 128.50(8) 3_665 16_556 ?
Al1 Al3 Al6 94.9(2) 15 16_556 ?
Al1 Al3 Al6 51.13(19) 6 16_556 ?
Y1 Al3 Al6 106.17(4) 2 16_556 ?
Y3 Al3 Al6 24.0(2) . 16_556 ?
Y2 Al3 Al6 29.5(2) . 16_556 ?
Y2 Al3 Al6 18.6(2) 16_556 16_556 ?
Al6 Al3 Al6 48.0(4) . 16_556 ?
Os1 Al3 Al3 99.22(2) . 9 ?
Os1 Al3 Al3 99.22(2) 16_556 9 ?
Al3 Al3 Al3 120.0 7 9 ?
Al4 Al3 Al3 115.96(4) . 9 ?
Al1 Al3 Al3 47.09(2) 2 9 ?
Al1 Al3 Al3 47.09(2) 17_556 9 ?
Al2 Al3 Al3 151.80(2) 18_666 9 ?
Al2 Al3 Al3 151.80(2) 3_665 9 ?
Al1 Al3 Al3 97.98(3) 15 9 ?
Al1 Al3 Al3 97.98(3) 6 9 ?
Y1 Al3 Al3 53.039(15) 2 9 ?
Y3 Al3 Al3 54.72(2) . 9 ?
Y2 Al3 Al3 54.90(2) . 9 ?
Y2 Al3 Al3 54.90(2) 16_556 9 ?
Al6 Al3 Al3 58.16(6) . 9 ?
Al6 Al3 Al3 58.16(6) 16_556 9 ?
Os1 Al3 Al7 85.559(17) . . ?
Os1 Al3 Al7 154.02(2) 16_556 . ?
Al3 Al3 Al7 69.979(18) 7 . ?
Al4 Al3 Al7 143.901(18) . . ?
Al1 Al3 Al7 41.63(3) 2 . ?
Al1 Al3 Al7 95.36(3) 17_556 . ?
Al2 Al3 Al7 131.03(4) 18_666 . ?
Al2 Al3 Al7 96.69(3) 3_665 . ?
Al1 Al3 Al7 41.77(3) 15 . ?
Al1 Al3 Al7 105.07(4) 6 . ?
Y1 Al3 Al7 104.46(2) 2 . ?
Y3 Al3 Al7 35.033(10) . . ?
Y2 Al3 Al7 29.57(7) . . ?
Y2 Al3 Al7 40.50(7) 16_556 . ?
Al6 Al3 Al7 11.0(2) . . ?
Al6 Al3 Al7 59.1(2) 16_556 . ?
Al3 Al3 Al7 61.773(16) 9 . ?
Os1 Al3 Al7 154.02(2) . 4 ?
Os1 Al3 Al7 85.560(17) 16_556 4 ?
Al3 Al3 Al7 69.979(18) 7 4 ?
Al4 Al3 Al7 143.901(18) . 4 ?
Al1 Al3 Al7 95.36(3) 2 4 ?
Al1 Al3 Al7 41.63(3) 17_556 4 ?
Al2 Al3 Al7 96.69(3) 18_666 4 ?
Al2 Al3 Al7 131.03(4) 3_665 4 ?
Al1 Al3 Al7 105.07(4) 15 4 ?
Al1 Al3 Al7 41.77(3) 6 4 ?
Y1 Al3 Al7 104.46(2) 2 4 ?
Y3 Al3 Al7 35.033(10) . 4 ?
Y2 Al3 Al7 40.50(7) . 4 ?
Y2 Al3 Al7 29.57(7) 16_556 4 ?
Al6 Al3 Al7 59.1(2) . 4 ?
Al6 Al3 Al7 11.0(2) 16_556 4 ?
Al3 Al3 Al7 61.773(16) 9 4 ?
Al7 Al3 Al7 70.07(2) . 4 ?
Os1 Al3 Al5 93.75(3) . 6 ?
Os1 Al3 Al5 33.949(11) 16_556 6 ?
Al3 Al3 Al5 99.26(2) 7 6 ?
Al4 Al3 Al5 38.56(2) . 6 ?
Al1 Al3 Al5 145.80(5) 2 6 ?
Al1 Al3 Al5 93.23(3) 17_556 6 ?
Al2 Al3 Al5 37.951(19) 18_666 6 ?
Al2 Al3 Al5 72.93(3) 3_665 6 ?
Al1 Al3 Al5 128.96(3) 15 6 ?
Al1 Al3 Al5 72.95(3) 6 6 ?
Y1 Al3 Al5 86.64(3) 2 6 ?
Y3 Al3 Al5 145.669(19) . 6 ?
Y2 Al3 Al5 150.71(7) . 6 ?
Y2 Al3 Al5 140.53(7) 16_556 6 ?
Al6 Al3 Al5 165.58(13) . 6 ?
Al6 Al3 Al5 122.7(2) 16_556 6 ?
Al3 Al3 Al5 129.991(17) 9 6 ?
Al7 Al3 Al5 168.02(3) . 6 ?
Al7 Al3 Al5 111.970(15) 4 6 ?
Os1 Al3 Al5 33.948(11) . 15 ?
Os1 Al3 Al5 93.75(3) 16_556 15 ?
Al3 Al3 Al5 99.26(2) 7 15 ?
Al4 Al3 Al5 38.56(2) . 15 ?
Al1 Al3 Al5 93.23(3) 2 15 ?
Al1 Al3 Al5 145.80(5) 17_556 15 ?
Al2 Al3 Al5 72.93(3) 18_666 15 ?
Al2 Al3 Al5 37.951(19) 3_665 15 ?
Al1 Al3 Al5 72.95(3) 15 15 ?
Al1 Al3 Al5 128.96(3) 6 15 ?
Y1 Al3 Al5 86.64(3) 2 15 ?
Y3 Al3 Al5 145.669(19) . 15 ?
Y2 Al3 Al5 140.53(7) . 15 ?
Y2 Al3 Al5 150.71(7) 16_556 15 ?
Al6 Al3 Al5 122.7(2) . 15 ?
Al6 Al3 Al5 165.58(13) 16_556 15 ?
Al3 Al3 Al5 129.991(17) 9 15 ?
Al7 Al3 Al5 111.970(15) . 15 ?
Al7 Al3 Al5 168.02(3) 4 15 ?
Al5 Al3 Al5 63.495(18) 6 15 ?
Os1 Al3 Al2 34.780(16) . 14_565 ?
Os1 Al3 Al2 114.57(4) 16_556 14_565 ?
Al3 Al3 Al2 132.80(2) 7 14_565 ?
Al4 Al3 Al2 72.52(3) . 14_565 ?
Al1 Al3 Al2 35.23(3) 2 14_565 ?
Al1 Al3 Al2 104.40(4) 17_556 14_565 ?
Al2 Al3 Al2 137.71(4) 18_666 14_565 ?
Al2 Al3 Al2 93.185(19) 3_665 14_565 ?
Al1 Al3 Al2 70.78(2) 15 14_565 ?
Al1 Al3 Al2 160.98(4) 6 14_565 ?
Y1 Al3 Al2 46.676(19) 2 14_565 ?
Y3 Al3 Al2 101.326(19) . 14_565 ?
Y2 Al3 Al2 97.25(6) . 14_565 ?
Y2 Al3 Al2 105.35(6) 16_556 14_565 ?
Al6 Al3 Al2 83.30(16) . 14_565 ?
Al6 Al3 Al2 118.39(14) 16_556 14_565 ?
Al3 Al3 Al2 64.955(12) 9 14_565 ?
Al7 Al3 Al2 75.124(18) . 14_565 ?
Al7 Al3 Al2 125.33(2) 4 14_565 ?
Al5 Al3 Al2 110.73(3) 6 14_565 ?
Al5 Al3 Al2 65.704(17) 15 14_565 ?
Os1 Al3 Al2 114.57(4) . 5_565 ?
Os1 Al3 Al2 34.779(16) 16_556 5_565 ?
Al3 Al3 Al2 132.80(2) 7 5_565 ?
Al4 Al3 Al2 72.52(3) . 5_565 ?
Al1 Al3 Al2 104.40(4) 2 5_565 ?
Al1 Al3 Al2 35.23(3) 17_556 5_565 ?
Al2 Al3 Al2 93.185(19) 18_666 5_565 ?
Al2 Al3 Al2 137.71(4) 3_665 5_565 ?
Al1 Al3 Al2 160.98(4) 15 5_565 ?
Al1 Al3 Al2 70.78(2) 6 5_565 ?
Y1 Al3 Al2 46.676(19) 2 5_565 ?
Y3 Al3 Al2 101.326(19) . 5_565 ?
Y2 Al3 Al2 105.35(6) . 5_565 ?
Y2 Al3 Al2 97.25(6) 16_556 5_565 ?
Al6 Al3 Al2 118.39(14) . 5_565 ?
Al6 Al3 Al2 83.30(16) 16_556 5_565 ?
Al3 Al3 Al2 64.955(12) 9 5_565 ?
Al7 Al3 Al2 125.33(2) . 5_565 ?
Al7 Al3 Al2 75.124(18) 4 5_565 ?
Al5 Al3 Al2 65.704(16) 6 5_565 ?
Al5 Al3 Al2 110.73(3) 15 5_565 ?
Al2 Al3 Al2 93.33(4) 14_565 5_565 ?
Os1 Al3 Os1 129.57(3) . 5 ?
Os1 Al3 Os1 76.36(2) 16_556 5 ?
Al3 Al3 Os1 34.357(12) 7 5 ?
Al4 Al3 Os1 105.51(4) . 5 ?
Al1 Al3 Os1 142.27(4) 2 5 ?
Al1 Al3 Os1 92.25(3) 17_556 5 ?
Al2 Al3 Os1 35.74(2) 18_666 5 ?
Al2 Al3 Os1 70.80(3) 3_665 5 ?
Al1 Al3 Os1 95.06(4) 15 5 ?
Al1 Al3 Os1 35.81(2) 6 5 ?
Y1 Al3 Os1 147.987(13) 2 5 ?
Y3 Al3 Os1 82.43(2) . 5 ?
Y2 Al3 Os1 85.28(5) . 5 ?
Y2 Al3 Os1 79.63(4) 16_556 5 ?
Al6 Al3 Os1 95.08(11) . 5 ?
Al6 Al3 Os1 70.78(9) 16_556 5 ?
Al3 Al3 Os1 128.042(10) 9 5 ?
Al7 Al3 Os1 100.76(3) . 5 ?
Al7 Al3 Os1 66.269(16) 4 5 ?
Al5 Al3 Os1 70.529(17) 6 5 ?
Al5 Al3 Os1 101.93(2) 15 5 ?
Al2 Al3 Os1 163.10(2) 14_565 5 ?
Al2 Al3 Os1 102.143(19) 5_565 5 ?
Os1 Al3 Os1 76.36(2) . 14 ?
Os1 Al3 Os1 129.57(3) 16_556 14 ?
Al3 Al3 Os1 34.357(12) 7 14 ?
Al4 Al3 Os1 105.51(4) . 14 ?
Al1 Al3 Os1 92.25(3) 2 14 ?
Al1 Al3 Os1 142.27(4) 17_556 14 ?
Al2 Al3 Os1 70.80(3) 18_666 14 ?
Al2 Al3 Os1 35.74(2) 3_665 14 ?
Al1 Al3 Os1 35.81(2) 15 14 ?
Al1 Al3 Os1 95.06(4) 6 14 ?
Y1 Al3 Os1 147.987(13) 2 14 ?
Y3 Al3 Os1 82.43(2) . 14 ?
Y2 Al3 Os1 79.63(4) . 14 ?
Y2 Al3 Os1 85.28(5) 16_556 14 ?
Al6 Al3 Os1 70.78(9) . 14 ?
Al6 Al3 Os1 95.08(11) 16_556 14 ?
Al3 Al3 Os1 128.042(10) 9 14 ?
Al7 Al3 Os1 66.269(16) . 14 ?
Al7 Al3 Os1 100.76(3) 4 14 ?
Al5 Al3 Os1 101.93(2) 6 14 ?
Al5 Al3 Os1 70.529(17) 15 14 ?
Al2 Al3 Os1 102.143(19) 14_565 14 ?
Al2 Al3 Os1 163.10(2) 5_565 14 ?
Os1 Al3 Os1 61.74(2) 5 14 ?
Os1 Al3 Al6 76.98(13) . 13 ?
Os1 Al3 Al6 161.86(12) 16_556 13 ?
Al3 Al3 Al6 72.41(4) 7 13 ?
Al4 Al3 Al6 135.49(13) . 13 ?
Al1 Al3 Al6 37.36(6) 2 13 ?
Al1 Al3 Al6 102.57(11) 17_556 13 ?
Al2 Al3 Al6 131.77(4) 18_666 13 ?
Al2 Al3 Al6 90.91(9) 3_665 13 ?
Al1 Al3 Al6 34.92(10) 15 13 ?
Al1 Al3 Al6 113.03(13) 6 13 ?
Y1 Al3 Al6 102.73(3) 2 13 ?
Y3 Al3 Al6 43.72(13) . 13 ?
Y2 Al3 Al6 38.26(15) . 13 ?
Y2 Al3 Al6 49.19(15) 16_556 13 ?
Al6 Al3 Al6 19.7(3) . 13 ?
Al6 Al3 Al6 67.75(8) 16_556 13 ?
Al3 Al3 Al6 65.33(6) 9 13 ?
Al7 Al3 Al6 8.69(13) . 13 ?
Al7 Al3 Al6 78.76(13) 4 13 ?
Al5 Al3 Al6 163.84(9) 6 13 ?
Al5 Al3 Al6 103.48(13) 15 13 ?
Al2 Al3 Al6 68.85(10) 14_565 13 ?
Al2 Al3 Al6 130.14(7) 5_565 13 ?
Os1 Al3 Al6 105.04(7) 5 13 ?
Os1 Al3 Al6 63.26(4) 14 13 ?
Os1 Al3 Al6 161.86(12) . 4 ?
Os1 Al3 Al6 76.98(13) 16_556 4 ?
Al3 Al3 Al6 72.41(4) 7 4 ?
Al4 Al3 Al6 135.49(13) . 4 ?
Al1 Al3 Al6 102.57(11) 2 4 ?
Al1 Al3 Al6 37.36(6) 17_556 4 ?
Al2 Al3 Al6 90.91(9) 18_666 4 ?
Al2 Al3 Al6 131.77(4) 3_665 4 ?
Al1 Al3 Al6 113.03(13) 15 4 ?
Al1 Al3 Al6 34.92(10) 6 4 ?
Y1 Al3 Al6 102.73(3) 2 4 ?
Y3 Al3 Al6 43.72(13) . 4 ?
Y2 Al3 Al6 49.19(15) . 4 ?
Y2 Al3 Al6 38.26(15) 16_556 4 ?
Al6 Al3 Al6 67.75(8) . 4 ?
Al6 Al3 Al6 19.7(3) 16_556 4 ?
Al3 Al3 Al6 65.33(6) 9 4 ?
Al7 Al3 Al6 78.76(13) . 4 ?
Al7 Al3 Al6 8.69(13) 4 4 ?
Al5 Al3 Al6 103.48(13) 6 4 ?
Al5 Al3 Al6 163.84(9) 15 4 ?
Al2 Al3 Al6 130.14(7) 14_565 4 ?
Al2 Al3 Al6 68.85(10) 5_565 4 ?
Os1 Al3 Al6 63.26(4) 5 4 ?
Os1 Al3 Al6 105.04(7) 14 4 ?
Al6 Al3 Al6 87.4(3) 13 4 ?
Os1 Al3 Al1 92.65(3) . . ?
Os1 Al3 Al1 144.54(4) 16_556 . ?
Al3 Al3 Al1 35.542(19) 7 . ?
Al4 Al3 Al1 139.35(4) . . ?
Al1 Al3 Al1 73.96(4) 2 . ?
Al1 Al3 Al1 112.67(4) 17_556 . ?
Al2 Al3 Al1 95.32(4) 18_666 . ?
Al2 Al3 Al1 70.60(3) 3_665 . ?
Al1 Al3 Al1 35.12(3) 15 . ?
Al1 Al3 Al1 88.48(3) 6 . ?
Y1 Al3 Al1 139.76(2) 2 . ?
Y3 Al3 Al1 47.731(18) . . ?
Y2 Al3 Al1 44.56(4) . . ?
Y2 Al3 Al1 51.20(5) 16_556 . ?
Al6 Al3 Al1 37.04(5) . . ?
Al6 Al3 Al1 64.50(16) 16_556 . ?
Al3 Al3 Al1 95.162(17) 9 . ?
Al7 Al3 Al1 35.900(17) . . ?
Al7 Al3 Al1 73.05(2) 4 . ?
Al5 Al3 Al1 132.39(3) 6 . ?
Al5 Al3 Al1 101.47(2) 15 . ?
Al2 Al3 Al1 100.89(3) 14_565 . ?
Al2 Al3 Al1 147.79(2) 5_565 . ?
Os1 Al3 Al1 69.27(3) 5 . ?
Os1 Al3 Al1 35.162(14) 14 . ?
Al6 Al3 Al1 37.03(3) 13 . ?
Al6 Al3 Al1 79.98(11) 4 . ?
Os1 Al3 Al1 144.54(4) . 16_556 ?
Os1 Al3 Al1 92.65(3) 16_556 16_556 ?
Al3 Al3 Al1 35.542(19) 7 16_556 ?
Al4 Al3 Al1 139.35(4) . 16_556 ?
Al1 Al3 Al1 112.67(4) 2 16_556 ?
Al1 Al3 Al1 73.96(4) 17_556 16_556 ?
Al2 Al3 Al1 70.60(3) 18_666 16_556 ?
Al2 Al3 Al1 95.32(4) 3_665 16_556 ?
Al1 Al3 Al1 88.48(3) 15 16_556 ?
Al1 Al3 Al1 35.12(3) 6 16_556 ?
Y1 Al3 Al1 139.76(2) 2 16_556 ?
Y3 Al3 Al1 47.731(18) . 16_556 ?
Y2 Al3 Al1 51.20(5) . 16_556 ?
Y2 Al3 Al1 44.56(4) 16_556 16_556 ?
Al6 Al3 Al1 64.50(16) . 16_556 ?
Al6 Al3 Al1 37.04(5) 16_556 16_556 ?
Al3 Al3 Al1 95.162(17) 9 16_556 ?
Al7 Al3 Al1 73.05(2) . 16_556 ?
Al7 Al3 Al1 35.901(17) 4 16_556 ?
Al5 Al3 Al1 101.47(2) 6 16_556 ?
Al5 Al3 Al1 132.39(3) 15 16_556 ?
Al2 Al3 Al1 147.79(2) 14_565 16_556 ?
Al2 Al3 Al1 100.89(2) 5_565 16_556 ?
Os1 Al3 Al1 35.162(14) 5 16_556 ?
Os1 Al3 Al1 69.27(3) 14 16_556 ?
Al6 Al3 Al1 79.98(11) 13 16_556 ?
Al6 Al3 Al1 37.03(3) 4 16_556 ?
Al1 Al3 Al1 53.70(3) . 16_556 ?
Os1 Al3 Al5 89.33(3) . 5_565 ?
Os1 Al3 Al5 29.945(16) 16_556 5_565 ?
Al3 Al3 Al5 136.738(15) 7 5_565 ?
Al4 Al3 Al5 37.47(3) . 5_565 ?
Al1 Al3 Al5 113.67(5) 2 5_565 ?
Al1 Al3 Al5 70.44(3) 17_556 5_565 ?
Al2 Al3 Al5 76.60(2) 18_666 5_565 ?
Al2 Al3 Al5 103.95(3) 3_665 5_565 ?
Al1 Al3 Al5 146.47(3) 15 5_565 ?
Al1 Al3 Al5 87.30(2) 6 5_565 ?
Y1 Al3 Al5 48.210(18) 2 5_565 ?
Y3 Al3 Al5 136.69(2) . 5_565 ?
Y2 Al3 Al5 140.56(6) . 5_565 ?
Y2 Al3 Al5 132.57(6) 16_556 5_565 ?
Al6 Al3 Al5 150.38(8) . 5_565 ?
Al6 Al3 Al5 117.39(18) 16_556 5_565 ?
Al3 Al3 Al5 92.255(17) 9 5_565 ?
Al7 Al3 Al5 152.18(3) . 5_565 ?
Al7 Al3 Al5 107.898(18) 4 5_565 ?
Al5 Al3 Al5 39.58(2) 6 5_565 ?
Al5 Al3 Al5 76.01(3) 15 5_565 ?
Al2 Al3 Al5 85.17(3) 14_565 5_565 ?
Al2 Al3 Al5 35.374(16) 5_565 5_565 ?
Os1 Al3 Al5 103.522(15) 5 5_565 ?
Os1 Al3 Al5 138.56(2) 14 5_565 ?
Al6 Al3 Al5 150.84(5) 13 5_565 ?
Al6 Al3 Al5 100.28(12) 4 5_565 ?
Al1 Al3 Al5 171.91(3) . 5_565 ?
Al1 Al3 Al5 122.412(19) 16_556 5_565 ?
Os1 Al4 Os1 118.29(4) 16_556 . ?
Os1 Al4 Al3 59.522(19) 16_556 . ?
Os1 Al4 Al3 59.52(2) . . ?
Os1 Al4 Al5 56.809(16) 16_556 6 ?
Os1 Al4 Al5 149.58(7) . 6 ?
Al3 Al4 Al5 103.44(4) . 6 ?
Os1 Al4 Al5 149.58(7) 16_556 15 ?
Os1 Al4 Al5 56.809(16) . 15 ?
Al3 Al4 Al5 103.44(4) . 15 ?
Al5 Al4 Al5 110.39(5) 6 15 ?
Os1 Al4 Al4 118.44(3) 16_556 2_665 ?
Os1 Al4 Al4 118.44(3) . 2_665 ?
Al3 Al4 Al4 149.72(10) . 2_665 ?
Al5 Al4 Al4 62.38(3) 6 2_665 ?
Al5 Al4 Al4 62.38(3) 15 2_665 ?
Os1 Al4 Al4 113.76(5) 16_556 3_565 ?
Os1 Al4 Al4 113.76(5) . 3_565 ?
Al3 Al4 Al4 150.29(10) . 3_565 ?
Al5 Al4 Al4 93.24(3) 6 3_565 ?
Al5 Al4 Al4 93.24(3) 15 3_565 ?
Al4 Al4 Al4 60.0 2_665 3_565 ?
Os1 Al4 Al5 141.91(6) 16_556 14_565 ?
Os1 Al4 Al5 55.408(17) . 14_565 ?
Al3 Al4 Al5 107.26(3) . 14_565 ?
Al5 Al4 Al5 149.25(5) 6 14_565 ?
Al5 Al4 Al5 64.12(3) 15 14_565 ?
Al4 Al4 Al5 90.86(3) 2_665 14_565 ?
Al4 Al4 Al5 58.38(4) 3_565 14_565 ?
Os1 Al4 Al5 55.407(16) 16_556 5_565 ?
Os1 Al4 Al5 141.91(6) . 5_565 ?
Al3 Al4 Al5 107.26(3) . 5_565 ?
Al5 Al4 Al5 64.12(3) 6 5_565 ?
Al5 Al4 Al5 149.25(5) 15 5_565 ?
Al4 Al4 Al5 90.86(4) 2_665 5_565 ?
Al4 Al4 Al5 58.38(4) 3_565 5_565 ?
Al5 Al4 Al5 104.20(6) 14_565 5_565 ?
Os1 Al4 Y1 73.37(3) 16_556 2 ?
Os1 Al4 Y1 73.38(3) . 2 ?
Al3 Al4 Y1 64.60(3) . 2 ?
Al5 Al4 Y1 124.80(3) 6 2 ?
Al5 Al4 Y1 124.80(3) 15 2 ?
Al4 Al4 Y1 145.68(8) 2_665 2 ?
Al4 Al4 Y1 85.68(8) 3_565 2 ?
Al5 Al4 Y1 68.98(4) 14_565 2 ?
Al5 Al4 Y1 68.98(4) 5_565 2 ?
Os1 Al4 Al2 97.60(5) 16_556 3_665 ?
Os1 Al4 Al2 54.25(3) . 3_665 ?
Al3 Al4 Al2 56.40(4) . 3_665 ?
Al5 Al4 Al2 95.48(6) 6 3_665 ?
Al5 Al4 Al2 53.85(4) 15 3_665 ?
Al4 Al4 Al2 96.57(7) 2_665 3_665 ?
Al4 Al4 Al2 146.92(5) 3_565 3_665 ?
Al5 Al4 Al2 102.86(3) 14_565 3_665 ?
Al5 Al4 Al2 151.79(4) 5_565 3_665 ?
Y1 Al4 Al2 114.45(3) 2 3_665 ?
Os1 Al4 Al2 54.25(3) 16_556 18_666 ?
Os1 Al4 Al2 97.60(5) . 18_666 ?
Al3 Al4 Al2 56.40(4) . 18_666 ?
Al5 Al4 Al2 53.85(4) 6 18_666 ?
Al5 Al4 Al2 95.48(6) 15 18_666 ?
Al4 Al4 Al2 96.57(7) 2_665 18_666 ?
Al4 Al4 Al2 146.92(5) 3_565 18_666 ?
Al5 Al4 Al2 151.79(4) 14_565 18_666 ?
Al5 Al4 Al2 102.86(3) 5_565 18_666 ?
Y1 Al4 Al2 114.45(3) 2 18_666 ?
Al2 Al4 Al2 49.34(5) 3_665 18_666 ?
Os1 Al4 Y1 99.20(4) 16_556 3_665 ?
Os1 Al4 Y1 99.20(4) . 3_665 ?
Al3 Al4 Y1 99.65(5) . 3_665 ?
Al5 Al4 Y1 56.43(3) 6 3_665 ?
Al5 Al4 Y1 56.43(3) 15 3_665 ?
Al4 Al4 Y1 50.07(5) 2_665 3_665 ?
Al4 Al4 Y1 110.07(5) 3_565 3_665 ?
Al5 Al4 Y1 118.72(3) 14_565 3_665 ?
Al5 Al4 Y1 118.72(3) 5_565 3_665 ?
Y1 Al4 Y1 164.25(4) 2 3_665 ?
Al2 Al4 Y1 51.84(3) 3_665 3_665 ?
Al2 Al4 Y1 51.84(3) 18_666 3_665 ?
Os1 Al4 Al5 86.497(19) 16_556 4_665 ?
Os1 Al4 Al5 154.72(3) . 4_665 ?
Al3 Al4 Al5 145.725(14) . 4_665 ?
Al5 Al4 Al5 47.90(3) 6 4_665 ?
Al5 Al4 Al5 104.65(3) 15 4_665 ?
Al4 Al4 Al5 43.13(2) 2_665 4_665 ?
Al4 Al4 Al5 45.433(19) 3_565 4_665 ?
Al5 Al4 Al5 102.46(4) 14_565 4_665 ?
Al5 Al4 Al5 47.81(2) 5_565 4_665 ?
Y1 Al4 Al5 112.55(4) 2 4_665 ?
Al2 Al4 Al5 131.97(5) 3_665 4_665 ?
Al2 Al4 Al5 101.50(3) 18_666 4_665 ?
Y1 Al4 Al5 80.20(2) 3_665 4_665 ?
Os1 Al4 Al5 154.72(3) 16_556 13_665 ?
Os1 Al4 Al5 86.498(19) . 13_665 ?
Al3 Al4 Al5 145.725(14) . 13_665 ?
Al5 Al4 Al5 104.65(3) 6 13_665 ?
Al5 Al4 Al5 47.90(3) 15 13_665 ?
Al4 Al4 Al5 43.13(2) 2_665 13_665 ?
Al4 Al4 Al5 45.433(19) 3_565 13_665 ?
Al5 Al4 Al5 47.81(2) 14_565 13_665 ?
Al5 Al4 Al5 102.46(4) 5_565 13_665 ?
Y1 Al4 Al5 112.55(4) 2 13_665 ?
Al2 Al4 Al5 101.50(3) 3_665 13_665 ?
Al2 Al4 Al5 131.97(5) 18_666 13_665 ?
Y1 Al4 Al5 80.20(2) 3_665 13_665 ?
Al5 Al4 Al5 68.42(3) 4_665 13_665 ?
Os1 Al4 Al1 87.29(3) 16_556 2 ?
Os1 Al4 Al1 34.096(19) . 2 ?
Al3 Al4 Al1 36.25(2) . 2 ?
Al5 Al4 Al1 139.28(4) 6 2 ?
Al5 Al4 Al1 90.64(2) 15 2 ?
Al4 Al4 Al1 152.50(2) 2_665 2 ?
Al4 Al4 Al1 120.87(7) 3_565 2 ?
Al5 Al4 Al1 71.16(3) 14_565 2 ?
Al5 Al4 Al1 113.25(4) 5_565 2 ?
Y1 Al4 Al1 46.581(17) 2 2 ?
Al2 Al4 Al1 68.68(3) 3_665 2 ?
Al2 Al4 Al1 90.92(3) 18_666 2 ?
Y1 Al4 Al1 120.52(4) 3_665 2 ?
Al5 Al4 Al1 159.10(5) 4_665 2 ?
Al5 Al4 Al1 115.02(2) 13_665 2 ?
Os1 Al4 Al1 34.096(19) 16_556 17_556 ?
Os1 Al4 Al1 87.29(3) . 17_556 ?
Al3 Al4 Al1 36.25(2) . 17_556 ?
Al5 Al4 Al1 90.64(2) 6 17_556 ?
Al5 Al4 Al1 139.28(4) 15 17_556 ?
Al4 Al4 Al1 152.50(2) 2_665 17_556 ?
Al4 Al4 Al1 120.87(7) 3_565 17_556 ?
Al5 Al4 Al1 113.25(4) 14_565 17_556 ?
Al5 Al4 Al1 71.16(3) 5_565 17_556 ?
Y1 Al4 Al1 46.581(17) 2 17_556 ?
Al2 Al4 Al1 90.92(3) 3_665 17_556 ?
Al2 Al4 Al1 68.68(3) 18_666 17_556 ?
Y1 Al4 Al1 120.52(4) 3_665 17_556 ?
Al5 Al4 Al1 115.02(2) 4_665 17_556 ?
Al5 Al4 Al1 159.10(5) 13_665 17_556 ?
Al1 Al4 Al1 54.10(3) 2 17_556 ?
Os1 Al4 Al2 114.47(4) 16_556 14_565 ?
Os1 Al4 Al2 34.11(2) . 14_565 ?
Al3 Al4 Al2 71.57(3) . 14_565 ?
Al5 Al4 Al2 170.92(3) 6 14_565 ?
Al5 Al4 Al2 78.43(2) 15 14_565 ?
Al4 Al4 Al2 125.62(3) 2_665 14_565 ?
Al4 Al4 Al2 88.30(6) 3_565 14_565 ?
Al5 Al4 Al2 36.18(2) 14_565 14_565 ?
Al5 Al4 Al2 109.55(5) 5_565 14_565 ?
Y1 Al4 Al2 46.370(18) 2 14_565 ?
Al2 Al4 Al2 88.02(3) 3_665 14_565 ?
Al2 Al4 Al2 124.71(4) 18_666 14_565 ?
Y1 Al4 Al2 131.15(2) 3_665 14_565 ?
Al5 Al4 Al2 133.45(4) 4_665 14_565 ?
Al5 Al4 Al2 82.77(2) 13_665 14_565 ?
Al1 Al4 Al2 35.32(2) 2 14_565 ?
Al1 Al4 Al2 80.91(3) 17_556 14_565 ?
Os1 Al4 Al2 34.11(2) 16_556 5_565 ?
Os1 Al4 Al2 114.47(4) . 5_565 ?
Al3 Al4 Al2 71.57(3) . 5_565 ?
Al5 Al4 Al2 78.43(2) 6 5_565 ?
Al5 Al4 Al2 170.92(3) 15 5_565 ?
Al4 Al4 Al2 125.62(3) 2_665 5_565 ?
Al4 Al4 Al2 88.30(6) 3_565 5_565 ?
Al5 Al4 Al2 109.55(5) 14_565 5_565 ?
Al5 Al4 Al2 36.18(2) 5_565 5_565 ?
Y1 Al4 Al2 46.370(18) 2 5_565 ?
Al2 Al4 Al2 124.71(4) 3_665 5_565 ?
Al2 Al4 Al2 88.02(3) 18_666 5_565 ?
Y1 Al4 Al2 131.15(2) 3_665 5_565 ?
Al5 Al4 Al2 82.77(2) 4_665 5_565 ?
Al5 Al4 Al2 133.45(4) 13_665 5_565 ?
Al1 Al4 Al2 80.91(3) 2 5_565 ?
Al1 Al4 Al2 35.32(2) 17_556 5_565 ?
Al2 Al4 Al2 92.68(4) 14_565 5_565 ?
Os1 Al4 Al2 109.64(5) 16_556 2 ?
Os1 Al4 Al2 79.97(4) . 2 ?
Al3 Al4 Al2 107.19(4) . 2 ?
Al5 Al4 Al2 130.45(5) 6 2 ?
Al5 Al4 Al2 99.24(4) 15 2 ?
Al4 Al4 Al2 101.70(6) 2_665 2 ?
Al4 Al4 Al2 45.04(6) 3_565 2 ?
Al5 Al4 Al2 35.85(3) 14_565 2 ?
Al5 Al4 Al2 70.03(4) 5_565 2 ?
Y1 Al4 Al2 46.10(3) 2 2 ?
Al2 Al4 Al2 133.94(3) 3_665 2 ?
Al2 Al4 Al2 160.39(3) 18_666 2 ?
Y1 Al4 Al2 147.73(2) 3_665 2 ?
Al5 Al4 Al2 87.26(3) 4_665 2 ?
Al5 Al4 Al2 67.54(2) 13_665 2 ?
Al1 Al4 Al2 76.11(3) 2 2 ?
Al1 Al4 Al2 91.73(3) 17_556 2 ?
Al2 Al4 Al2 47.24(3) 14_565 2 ?
Al2 Al4 Al2 75.59(3) 5_565 2 ?
Os1 Al4 Al2 79.97(4) 16_556 17_556 ?
Os1 Al4 Al2 109.64(5) . 17_556 ?
Al3 Al4 Al2 107.19(4) . 17_556 ?
Al5 Al4 Al2 99.24(4) 6 17_556 ?
Al5 Al4 Al2 130.45(5) 15 17_556 ?
Al4 Al4 Al2 101.70(6) 2_665 17_556 ?
Al4 Al4 Al2 45.04(6) 3_565 17_556 ?
Al5 Al4 Al2 70.03(4) 14_565 17_556 ?
Al5 Al4 Al2 35.85(3) 5_565 17_556 ?
Y1 Al4 Al2 46.10(3) 2 17_556 ?
Al2 Al4 Al2 160.39(3) 3_665 17_556 ?
Al2 Al4 Al2 133.94(3) 18_666 17_556 ?
Y1 Al4 Al2 147.73(2) 3_665 17_556 ?
Al5 Al4 Al2 67.54(2) 4_665 17_556 ?
Al5 Al4 Al2 87.26(3) 13_665 17_556 ?
Al1 Al4 Al2 91.73(3) 2 17_556 ?
Al1 Al4 Al2 76.11(3) 17_556 17_556 ?
Al2 Al4 Al2 75.59(3) 14_565 17_556 ?
Al2 Al4 Al2 47.24(3) 5_565 17_556 ?
Al2 Al4 Al2 34.58(3) 2 17_556 ?
Os1 Al4 Al4 148.837(19) 16_556 20 ?
Os1 Al4 Al4 30.75(2) . 20 ?
Al3 Al4 Al4 90.188(2) . 20 ?
Al5 Al4 Al4 147.52(6) 6 20 ?
Al5 Al4 Al4 37.18(2) 15 20 ?
Al4 Al4 Al4 91.177(17) 2_665 20 ?
Al4 Al4 Al4 88.52(3) 3_565 20 ?
Al5 Al4 Al4 35.498(17) 14_565 20 ?
Al5 Al4 Al4 139.67(7) 5_565 20 ?
Y1 Al4 Al4 87.68(4) 2 20 ?
Al2 Al4 Al4 67.56(3) 3_665 20 ?
Al2 Al4 Al4 116.88(5) 18_666 20 ?
Y1 Al4 Al4 92.59(4) 3_665 20 ?
Al5 Al4 Al4 124.084(15) 4_665 20 ?
Al5 Al4 Al4 55.747(13) 13_665 20 ?
Al1 Al4 Al4 62.02(2) 2 20 ?
Al1 Al4 Al4 116.06(3) 17_556 20 ?
Al2 Al4 Al4 41.40(3) 14_565 20 ?
Al2 Al4 Al4 134.05(5) 5_565 20 ?
Al2 Al4 Al4 70.12(4) 2 20 ?
Al2 Al4 Al4 104.71(5) 17_556 20 ?
Os1 Al4 Al4 30.75(2) 16_556 20_556 ?
Os1 Al4 Al4 148.836(19) . 20_556 ?
Al3 Al4 Al4 90.188(2) . 20_556 ?
Al5 Al4 Al4 37.18(2) 6 20_556 ?
Al5 Al4 Al4 147.52(6) 15 20_556 ?
Al4 Al4 Al4 91.177(17) 2_665 20_556 ?
Al4 Al4 Al4 88.52(3) 3_565 20_556 ?
Al5 Al4 Al4 139.67(7) 14_565 20_556 ?
Al5 Al4 Al4 35.498(18) 5_565 20_556 ?
Y1 Al4 Al4 87.68(4) 2 20_556 ?
Al2 Al4 Al4 116.88(5) 3_665 20_556 ?
Al2 Al4 Al4 67.56(3) 18_666 20_556 ?
Y1 Al4 Al4 92.59(4) 3_665 20_556 ?
Al5 Al4 Al4 55.747(13) 4_665 20_556 ?
Al5 Al4 Al4 124.084(14) 13_665 20_556 ?
Al1 Al4 Al4 116.06(3) 2 20_556 ?
Al1 Al4 Al4 62.02(2) 17_556 20_556 ?
Al2 Al4 Al4 134.05(5) 14_565 20_556 ?
Al2 Al4 Al4 41.40(3) 5_565 20_556 ?
Al2 Al4 Al4 104.71(5) 2 20_556 ?
Al2 Al4 Al4 70.12(4) 17_556 20_556 ?
Al4 Al4 Al4 174.67(9) 20 20_556 ?
Os1 Al4 Os1 86.57(2) 16_556 17_666 ?
Os1 Al4 Os1 142.79(4) . 17_666 ?
Al3 Al4 Os1 129.67(5) . 17_666 ?
Al5 Al4 Os1 30.289(12) 6 17_666 ?
Al5 Al4 Os1 87.44(3) 15 17_666 ?
Al4 Al4 Os1 32.12(2) 2_665 17_666 ?
Al4 Al4 Os1 74.70(3) 3_565 17_666 ?
Al5 Al4 Os1 121.29(3) 14_565 17_666 ?
Al5 Al4 Os1 74.48(2) 5_565 17_666 ?
Y1 Al4 Os1 143.46(3) 2 17_666 ?
Al2 Al4 Os1 97.98(4) 3_665 17_666 ?
Al2 Al4 Os1 73.89(3) 18_666 17_666 ?
Y1 Al4 Os1 46.764(14) 3_665 17_666 ?
Al5 Al4 Os1 34.229(7) 4_665 17_666 ?
Al5 Al4 Os1 74.57(2) 13_665 17_666 ?
Al1 Al4 Os1 164.41(4) 2 17_666 ?
Al1 Al4 Os1 120.64(2) 17_556 17_666 ?
Al2 Al4 Os1 157.28(3) 14_565 17_666 ?
Al2 Al4 Os1 101.586(18) 5_565 17_666 ?
Al2 Al4 Os1 119.47(3) 2 17_666 ?
Al2 Al4 Os1 101.27(2) 17_556 17_666 ?
Al4 Al4 Os1 121.55(3) 20 17_666 ?
Al4 Al4 Os1 61.77(2) 20_556 17_666 ?
Os1 Al4 Os1 142.79(4) 16_556 2_665 ?
Os1 Al4 Os1 86.57(2) . 2_665 ?
Al3 Al4 Os1 129.67(5) . 2_665 ?
Al5 Al4 Os1 87.44(3) 6 2_665 ?
Al5 Al4 Os1 30.289(12) 15 2_665 ?
Al4 Al4 Os1 32.12(2) 2_665 2_665 ?
Al4 Al4 Os1 74.70(3) 3_565 2_665 ?
Al5 Al4 Os1 74.48(2) 14_565 2_665 ?
Al5 Al4 Os1 121.29(3) 5_565 2_665 ?
Y1 Al4 Os1 143.46(3) 2 2_665 ?
Al2 Al4 Os1 73.89(3) 3_665 2_665 ?
Al2 Al4 Os1 97.98(4) 18_666 2_665 ?
Y1 Al4 Os1 46.764(14) 3_665 2_665 ?
Al5 Al4 Os1 74.57(2) 4_665 2_665 ?
Al5 Al4 Os1 34.229(8) 13_665 2_665 ?
Al1 Al4 Os1 120.64(2) 2 2_665 ?
Al1 Al4 Os1 164.41(4) 17_556 2_665 ?
Al2 Al4 Os1 101.586(18) 14_565 2_665 ?
Al2 Al4 Os1 157.28(3) 5_565 2_665 ?
Al2 Al4 Os1 101.27(2) 2 2_665 ?
Al2 Al4 Os1 119.47(3) 17_556 2_665 ?
Al4 Al4 Os1 61.77(2) 20 2_665 ?
Al4 Al4 Os1 121.55(3) 20_556 2_665 ?
Os1 Al4 Os1 59.826(19) 17_666 2_665 ?
Os1 Al4 Al1 94.19(3) 16_556 15 ?
Os1 Al4 Al1 30.02(2) . 15 ?
Al3 Al4 Al1 35.71(2) . 15 ?
Al5 Al4 Al1 122.09(5) 6 15 ?
Al5 Al4 Al1 68.49(3) 15 15 ?
Al4 Al4 Al1 126.74(6) 2_665 15 ?
Al4 Al4 Al1 143.74(4) 3_565 15 ?
Al5 Al4 Al1 85.36(2) 14_565 15 ?
Al5 Al4 Al1 141.46(3) 5_565 15 ?
Y1 Al4 Al1 80.57(2) 2 15 ?
Al2 Al4 Al1 34.45(2) 3_665 15 ?
Al2 Al4 Al1 68.40(3) 18_666 15 ?
Y1 Al4 Al1 86.27(3) 3_665 15 ?
Al5 Al4 Al1 166.38(5) 4_665 15 ?
Al5 Al4 Al1 110.91(2) 13_665 15 ?
Al1 Al4 Al1 34.28(2) 2 15 ?
Al1 Al4 Al1 70.79(3) 17_556 15 ?
Al2 Al4 Al1 58.193(19) 14_565 15 ?
Al2 Al4 Al1 105.32(3) 5_565 15 ?
Al2 Al4 Al1 105.23(2) 2 15 ?
Al2 Al4 Al1 126.00(3) 17_556 15 ?
Al4 Al4 Al1 57.714(18) 20 15 ?
Al4 Al4 Al1 123.95(2) 20_556 15 ?
Os1 Al4 Al1 132.18(4) 17_666 15 ?
Os1 Al4 Al1 97.24(3) 2_665 15 ?
Os1 Al4 Al1 30.02(2) 16_556 6 ?
Os1 Al4 Al1 94.19(3) . 6 ?
Al3 Al4 Al1 35.71(2) . 6 ?
Al5 Al4 Al1 68.49(3) 6 6 ?
Al5 Al4 Al1 122.09(5) 15 6 ?
Al4 Al4 Al1 126.74(6) 2_665 6 ?
Al4 Al4 Al1 143.74(4) 3_565 6 ?
Al5 Al4 Al1 141.46(3) 14_565 6 ?
Al5 Al4 Al1 85.36(2) 5_565 6 ?
Y1 Al4 Al1 80.57(2) 2 6 ?
Al2 Al4 Al1 68.40(3) 3_665 6 ?
Al2 Al4 Al1 34.45(2) 18_666 6 ?
Y1 Al4 Al1 86.27(3) 3_665 6 ?
Al5 Al4 Al1 110.91(2) 4_665 6 ?
Al5 Al4 Al1 166.38(5) 13_665 6 ?
Al1 Al4 Al1 70.79(3) 2 6 ?
Al1 Al4 Al1 34.28(2) 17_556 6 ?
Al2 Al4 Al1 105.32(3) 14_565 6 ?
Al2 Al4 Al1 58.193(19) 5_565 6 ?
Al2 Al4 Al1 126.00(3) 2 6 ?
Al2 Al4 Al1 105.23(2) 17_556 6 ?
Al4 Al4 Al1 123.95(2) 20 6 ?
Al4 Al4 Al1 57.714(18) 20_556 6 ?
Os1 Al4 Al1 97.24(3) 17_666 6 ?
Os1 Al4 Al1 132.18(4) 2_665 6 ?
Al1 Al4 Al1 66.30(3) 15 6 ?
Os1 Al4 Os1 84.14(3) 16_556 18_566 ?
Os1 Al4 Os1 137.10(5) . 18_566 ?
Al3 Al4 Os1 134.41(4) . 18_566 ?
Al5 Al4 Os1 73.21(3) 6 18_566 ?
Al5 Al4 Os1 120.63(3) 15 18_566 ?
Al4 Al4 Os1 70.10(4) 2_665 18_566 ?
Al4 Al4 Os1 29.86(2) 3_565 18_566 ?
Al5 Al4 Os1 83.94(4) 14_565 18_566 ?
Al5 Al4 Os1 29.216(15) 5_565 18_566 ?
Y1 Al4 Os1 80.05(3) 2 18_566 ?
Al2 Al4 Os1 165.34(4) 3_665 18_566 ?
Al2 Al4 Os1 124.17(2) 18_666 18_566 ?
Y1 Al4 Os1 113.500(19) 3_665 18_566 ?
Al5 Al4 Os1 33.411(10) 4_665 18_566 ?
Al5 Al4 Os1 73.26(2) 13_665 18_566 ?
Al1 Al4 Os1 125.98(4) 2 18_566 ?
Al1 Al4 Os1 98.36(3) 17_556 18_566 ?
Al2 Al4 Os1 104.57(4) 14_565 18_566 ?
Al2 Al4 Os1 63.14(2) 5_565 18_566 ?
Al2 Al4 Os1 57.49(3) 2 18_566 ?
Al2 Al4 Os1 34.257(15) 17_556 18_566 ?
Al4 Al4 Os1 117.33(4) 20 18_566 ?
Al4 Al4 Os1 59.19(2) 20_556 18_566 ?
Os1 Al4 Os1 67.525(12) 17_666 18_566 ?
Os1 Al4 Os1 95.887(19) 2_665 18_566 ?
Al1 Al4 Os1 160.20(4) 15 18_566 ?
Al1 Al4 Os1 114.15(2) 6 18_566 ?
Os1 Al4 Os1 137.10(5) 16_556 3_565 ?
Os1 Al4 Os1 84.14(3) . 3_565 ?
Al3 Al4 Os1 134.41(4) . 3_565 ?
Al5 Al4 Os1 120.63(3) 6 3_565 ?
Al5 Al4 Os1 73.21(3) 15 3_565 ?
Al4 Al4 Os1 70.10(4) 2_665 3_565 ?
Al4 Al4 Os1 29.863(19) 3_565 3_565 ?
Al5 Al4 Os1 29.216(15) 14_565 3_565 ?
Al5 Al4 Os1 83.94(4) 5_565 3_565 ?
Y1 Al4 Os1 80.05(3) 2 3_565 ?
Al2 Al4 Os1 124.17(2) 3_665 3_565 ?
Al2 Al4 Os1 165.34(4) 18_666 3_565 ?
Y1 Al4 Os1 113.500(19) 3_665 3_565 ?
Al5 Al4 Os1 73.26(2) 4_665 3_565 ?
Al5 Al4 Os1 33.411(10) 13_665 3_565 ?
Al1 Al4 Os1 98.36(3) 2 3_565 ?
Al1 Al4 Os1 125.98(4) 17_556 3_565 ?
Al2 Al4 Os1 63.14(2) 14_565 3_565 ?
Al2 Al4 Os1 104.57(4) 5_565 3_565 ?
Al2 Al4 Os1 34.257(15) 2 3_565 ?
Al2 Al4 Os1 57.49(3) 17_556 3_565 ?
Al4 Al4 Os1 59.19(2) 20 3_565 ?
Al4 Al4 Os1 117.33(4) 20_556 3_565 ?
Os1 Al4 Os1 95.887(19) 17_666 3_565 ?
Os1 Al4 Os1 67.525(12) 2_665 3_565 ?
Al1 Al4 Os1 114.15(2) 15 3_565 ?
Al1 Al4 Os1 160.20(4) 6 3_565 ?
Os1 Al4 Os1 58.17(2) 18_566 3_565 ?
Os1 Al4 Al3 65.61(3) 16_556 7 ?
Os1 Al4 Al3 65.60(3) . 7 ?
Al3 Al4 Al3 27.85(4) . 7 ?
Al5 Al4 Al3 87.82(4) 6 7 ?
Al5 Al4 Al3 87.82(4) 15 7 ?
Al4 Al4 Al3 121.87(8) 2_665 7 ?
Al4 Al4 Al3 178.13(8) 3_565 7 ?
Al5 Al4 Al3 120.90(2) 14_565 7 ?
Al5 Al4 Al3 120.90(2) 5_565 7 ?
Y1 Al4 Al3 92.45(3) 2 7 ?
Al2 Al4 Al3 34.31(2) 3_665 7 ?
Al2 Al4 Al3 34.31(2) 18_666 7 ?
Y1 Al4 Al3 71.80(3) 3_665 7 ?
Al5 Al4 Al3 135.69(3) 4_665 7 ?
Al5 Al4 Al3 135.69(3) 13_665 7 ?
Al1 Al4 Al3 57.56(2) 2 7 ?
Al1 Al4 Al3 57.56(2) 17_556 7 ?
Al2 Al4 Al3 90.41(2) 14_565 7 ?
Al2 Al4 Al3 90.41(2) 5_565 7 ?
Al2 Al4 Al3 133.26(3) 2 7 ?
Al2 Al4 Al3 133.26(3) 17_556 7 ?
Al4 Al4 Al3 91.41(2) 20 7 ?
Al4 Al4 Al3 91.41(2) 20_556 7 ?
Os1 Al4 Al3 106.90(3) 17_666 7 ?
Os1 Al4 Al3 106.90(3) 2_665 7 ?
Al1 Al4 Al3 35.584(17) 15 7 ?
Al1 Al4 Al3 35.584(17) 6 7 ?
Os1 Al4 Al3 149.683(10) 18_566 7 ?
Os1 Al4 Al3 149.683(10) 3_565 7 ?
Os1 Al5 Os1 168.85(4) 14 15_655 ?
Os1 Al5 Al2 61.21(2) 14 13_655 ?
Os1 Al5 Al2 128.91(3) 15_655 13_655 ?
Os1 Al5 Al2 128.90(3) 14 . ?
Os1 Al5 Al2 61.21(2) 15_655 . ?
Al2 Al5 Al2 82.12(4) 13_655 . ?
Os1 Al5 Al4 116.92(2) 14 9_655 ?
Os1 Al5 Al4 59.242(19) 15_655 9_655 ?
Al2 Al5 Al4 141.53(5) 13_655 9_655 ?
Al2 Al5 Al4 70.88(4) . 9_655 ?
Os1 Al5 Al4 59.239(19) 14 14 ?
Os1 Al5 Al4 116.92(2) 15_655 14 ?
Al2 Al5 Al4 70.88(4) 13_655 14 ?
Al2 Al5 Al4 141.53(5) . 14 ?
Al4 Al5 Al4 144.85(7) 9_655 14 ?
Os1 Al5 Al4 57.71(2) 14 7 ?
Os1 Al5 Al4 117.74(3) 15_655 7 ?
Al2 Al5 Al4 105.12(3) 13_655 7 ?
Al2 Al5 Al4 105.82(4) . 7 ?
Al4 Al5 Al4 59.24(4) 9_655 7 ?
Al4 Al5 Al4 107.32(3) 14 7 ?
Os1 Al5 Al4 117.74(3) 14 15_655 ?
Os1 Al5 Al4 57.71(2) 15_655 15_655 ?
Al2 Al5 Al4 105.82(4) 13_655 15_655 ?
Al2 Al5 Al4 105.13(3) . 15_655 ?
Al4 Al5 Al4 107.33(3) 9_655 15_655 ?
Al4 Al5 Al4 59.24(4) 14 15_655 ?
Al4 Al5 Al4 138.57(6) 7 15_655 ?
Os1 Al5 Al5 114.42(2) 14 2_655 ?
Os1 Al5 Al5 54.43(2) 15_655 2_655 ?
Al2 Al5 Al5 158.71(2) 13_655 2_655 ?
Al2 Al5 Al5 111.99(2) . 2_655 ?
Al4 Al5 Al5 59.76(4) 9_655 2_655 ?
Al4 Al5 Al5 88.89(3) 14 2_655 ?
Al4 Al5 Al5 86.83(2) 7 2_655 ?
Al4 Al5 Al5 56.12(3) 15_655 2_655 ?
Os1 Al5 Al5 54.42(2) 14 3_665 ?
Os1 Al5 Al5 114.43(2) 15_655 3_665 ?
Al2 Al5 Al5 111.98(2) 13_655 3_665 ?
Al2 Al5 Al5 158.71(2) . 3_665 ?
Al4 Al5 Al5 88.90(3) 9_655 3_665 ?
Al4 Al5 Al5 59.75(4) 14 3_665 ?
Al4 Al5 Al5 56.12(3) 7 3_665 ?
Al4 Al5 Al5 86.83(2) 15_655 3_665 ?
Al5 Al5 Al5 60.0 2_655 3_665 ?
Os1 Al5 Y1 118.492(18) 14 13_655 ?
Os1 Al5 Y1 68.966(12) 15_655 13_655 ?
Al2 Al5 Y1 62.72(3) 13_655 13_655 ?
Al2 Al5 Y1 62.71(3) . 13_655 ?
Al4 Al5 Y1 122.24(3) 9_655 13_655 ?
Al4 Al5 Y1 80.43(3) 14 13_655 ?
Al4 Al5 Y1 163.27(4) 7 13_655 ?
Al4 Al5 Y1 58.16(3) 15_655 13_655 ?
Al5 Al5 Y1 108.454(12) 2_655 13_655 ?
Al5 Al5 Y1 137.432(12) 3_665 13_655 ?
Os1 Al5 Y1 68.963(12) 14 . ?
Os1 Al5 Y1 118.495(18) 15_655 . ?
Al2 Al5 Y1 62.71(3) 13_655 . ?
Al2 Al5 Y1 62.72(3) . . ?
Al4 Al5 Y1 80.43(3) 9_655 . ?
Al4 Al5 Y1 122.23(3) 14 . ?
Al4 Al5 Y1 58.16(3) 7 . ?
Al4 Al5 Y1 163.27(4) 15_655 . ?
Al5 Al5 Y1 137.433(13) 2_655 . ?
Al5 Al5 Y1 108.448(13) 3_665 . ?
Y1 Al5 Y1 105.12(3) 13_655 . ?
Os1 Al5 Al4 86.89(3) 14 8_665 ?
Os1 Al5 Al4 83.90(3) 15_655 8_665 ?
Al2 Al5 Al4 146.42(3) 13_655 8_665 ?
Al2 Al5 Al4 114.42(3) . 8_665 ?
Al4 Al5 Al4 43.62(3) 9_655 8_665 ?
Al4 Al5 Al4 102.99(5) 14 8_665 ?
Al4 Al5 Al4 43.71(3) 7 8_665 ?
Al4 Al5 Al4 97.94(5) 15_655 8_665 ?
Al5 Al5 Al4 43.21(2) 2_655 8_665 ?
Al5 Al5 Al4 45.353(18) 3_665 8_665 ?
Y1 Al5 Al4 150.50(3) 13_655 8_665 ?
Y1 Al5 Al4 97.74(2) . 8_665 ?
Os1 Al5 Al4 83.90(3) 14 13_665 ?
Os1 Al5 Al4 86.89(3) 15_655 13_665 ?
Al2 Al5 Al4 114.42(3) 13_655 13_665 ?
Al2 Al5 Al4 146.43(3) . 13_665 ?
Al4 Al5 Al4 102.99(5) 9_655 13_665 ?
Al4 Al5 Al4 43.62(3) 14 13_665 ?
Al4 Al5 Al4 97.94(5) 7 13_665 ?
Al4 Al5 Al4 43.71(3) 15_655 13_665 ?
Al5 Al5 Al4 45.351(18) 2_655 13_665 ?
Al5 Al5 Al4 43.21(2) 3_665 13_665 ?
Y1 Al5 Al4 97.74(2) 13_655 13_665 ?
Y1 Al5 Al4 150.50(3) . 13_665 ?
Al4 Al5 Al4 68.51(3) 8_665 13_665 ?
Os1 Al5 Al5 95.57(2) 14 13_655 ?
Os1 Al5 Al5 95.58(2) 15_655 13_655 ?
Al2 Al5 Al5 41.06(2) 13_655 13_655 ?
Al2 Al5 Al5 41.06(2) . 13_655 ?
Al4 Al5 Al5 107.58(4) 9_655 13_655 ?
Al4 Al5 Al5 107.57(4) 14 13_655 ?
Al4 Al5 Al5 110.71(3) 7 13_655 ?
Al4 Al5 Al5 110.72(3) 15_655 13_655 ?
Al5 Al5 Al5 150.0 2_655 13_655 ?
Al5 Al5 Al5 150.0 3_665 13_655 ?
Y1 Al5 Al5 52.560(14) 13_655 13_655 ?
Y1 Al5 Al5 52.559(14) . 13_655 ?
Al4 Al5 Al5 145.747(13) 8_665 13_655 ?
Al4 Al5 Al5 145.747(13) 13_665 13_655 ?
Os1 Al5 Al3 147.852(9) 14 9_655 ?
Os1 Al5 Al3 35.372(11) 15_655 9_655 ?
Al2 Al5 Al3 121.80(3) 13_655 9_655 ?
Al2 Al5 Al3 39.68(2) . 9_655 ?
Al4 Al5 Al3 38.01(3) 9_655 9_655 ?
Al4 Al5 Al3 152.27(2) 14 9_655 ?
Al4 Al5 Al3 93.50(3) 7 9_655 ?
Al4 Al5 Al3 93.03(3) 15_655 9_655 ?
Al5 Al5 Al3 73.85(2) 2_655 9_655 ?
Al5 Al5 Al3 123.84(2) 3_665 9_655 ?
Y1 Al5 Al3 84.61(2) 13_655 9_655 ?
Y1 Al5 Al3 84.164(19) . 9_655 ?
Al4 Al5 Al3 79.36(3) 8_665 9_655 ?
Al4 Al5 Al3 116.79(3) 13_665 9_655 ?
Al5 Al5 Al3 80.74(2) 13_655 9_655 ?
Os1 Al5 Al3 35.370(11) 14 14 ?
Os1 Al5 Al3 147.854(10) 15_655 14 ?
Al2 Al5 Al3 39.68(2) 13_655 14 ?
Al2 Al5 Al3 121.80(3) . 14 ?
Al4 Al5 Al3 152.26(2) 9_655 14 ?
Al4 Al5 Al3 38.01(3) 14 14 ?
Al4 Al5 Al3 93.02(3) 7 14 ?
Al4 Al5 Al3 93.50(3) 15_655 14 ?
Al5 Al5 Al3 123.84(2) 2_655 14 ?
Al5 Al5 Al3 73.85(2) 3_665 14 ?
Y1 Al5 Al3 84.163(19) 13_655 14 ?
Y1 Al5 Al3 84.61(2) . 14 ?
Al4 Al5 Al3 116.79(3) 8_665 14 ?
Al4 Al5 Al3 79.36(3) 13_665 14 ?
Al5 Al5 Al3 80.74(2) 13_655 14 ?
Al3 Al5 Al3 161.48(4) 9_655 14 ?
Os1 Al5 Al2 72.734(16) 14 4_654 ?
Os1 Al5 Al2 112.773(18) 15_655 4_654 ?
Al2 Al5 Al2 34.37(3) 13_655 4_654 ?
Al2 Al5 Al2 97.16(3) . 4_654 ?
Al4 Al5 Al2 167.64(4) 9_655 4_654 ?
Al4 Al5 Al2 45.88(4) 14 4_654 ?
Al4 Al5 Al2 129.48(3) 7 4_654 ?
Al4 Al5 Al2 72.12(3) 15_655 4_654 ?
Al5 Al5 Al2 125.047(15) 2_655 4_654 ?
Al5 Al5 Al2 103.336(13) 3_665 4_654 ?
Y1 Al5 Al2 46.517(17) 13_655 4_654 ?
Y1 Al5 Al2 97.07(2) . 4_654 ?
Al4 Al5 Al2 148.42(2) 8_665 4_654 ?
Al4 Al5 Al2 85.199(18) 13_665 4_654 ?
Al5 Al5 Al2 62.306(13) 13_655 4_654 ?
Al3 Al5 Al2 129.91(2) 9_655 4_654 ?
Al3 Al5 Al2 37.715(17) 14 4_654 ?
Os1 Al5 Al2 112.771(18) 14 16_556 ?
Os1 Al5 Al2 72.736(16) 15_655 16_556 ?
Al2 Al5 Al2 97.16(3) 13_655 16_556 ?
Al2 Al5 Al2 34.37(3) . 16_556 ?
Al4 Al5 Al2 45.88(4) 9_655 16_556 ?
Al4 Al5 Al2 167.64(4) 14 16_556 ?
Al4 Al5 Al2 72.12(3) 7 16_556 ?
Al4 Al5 Al2 129.48(3) 15_655 16_556 ?
Al5 Al5 Al2 103.340(13) 2_655 16_556 ?
Al5 Al5 Al2 125.047(15) 3_665 16_556 ?
Y1 Al5 Al2 97.07(3) 13_655 16_556 ?
Y1 Al5 Al2 46.518(17) . 16_556 ?
Al4 Al5 Al2 85.200(18) 8_665 16_556 ?
Al4 Al5 Al2 148.43(2) 13_665 16_556 ?
Al5 Al5 Al2 62.308(14) 13_655 16_556 ?
Al3 Al5 Al2 37.715(17) 9_655 16_556 ?
Al3 Al5 Al2 129.90(2) 14 16_556 ?
Al2 Al5 Al2 124.61(3) 4_654 16_556 ?
Os1 Al5 Al1 157.76(3) 14 13_655 ?
Os1 Al5 Al1 33.302(12) 15_655 13_655 ?
Al2 Al5 Al1 97.15(3) 13_655 13_655 ?
Al2 Al5 Al1 34.76(3) . 13_655 ?
Al4 Al5 Al1 76.04(3) 9_655 13_655 ?
Al4 Al5 Al1 121.36(3) 14 13_655 ?
Al4 Al5 Al1 130.83(3) 7 13_655 ?
Al4 Al5 Al1 70.93(2) 15_655 13_655 ?
Al5 Al5 Al1 87.586(13) 2_655 13_655 ?
Al5 Al5 Al1 147.429(13) 3_665 13_655 ?
Y1 Al5 Al1 46.227(18) 13_655 13_655 ?
Y1 Al5 Al1 97.46(2) . 13_655 ?
Al4 Al5 Al1 113.06(3) 8_665 13_655 ?
Al4 Al5 Al1 111.87(3) 13_665 13_655 ?
Al5 Al5 Al1 62.474(13) 13_655 13_655 ?
Al3 Al5 Al1 38.50(2) 9_655 13_655 ?
Al3 Al5 Al1 129.34(2) 14 13_655 ?
Al2 Al5 Al1 92.39(2) 4_654 13_655 ?
Al2 Al5 Al1 61.88(2) 16_556 13_655 ?
Os1 Al5 Al1 33.301(12) 14 . ?
Os1 Al5 Al1 157.76(3) 15_655 . ?
Al2 Al5 Al1 34.76(3) 13_655 . ?
Al2 Al5 Al1 97.15(3) . . ?
Al4 Al5 Al1 121.36(3) 9_655 . ?
Al4 Al5 Al1 76.03(3) 14 . ?
Al4 Al5 Al1 70.92(2) 7 . ?
Al4 Al5 Al1 130.83(3) 15_655 . ?
Al5 Al5 Al1 147.423(13) 2_655 . ?
Al5 Al5 Al1 87.580(13) 3_665 . ?
Y1 Al5 Al1 97.46(2) 13_655 . ?
Y1 Al5 Al1 46.225(18) . . ?
Al4 Al5 Al1 111.87(3) 8_665 . ?
Al4 Al5 Al1 113.05(3) 13_665 . ?
Al5 Al5 Al1 62.470(13) 13_655 . ?
Al3 Al5 Al1 129.34(2) 9_655 . ?
Al3 Al5 Al1 38.50(2) 14 . ?
Al2 Al5 Al1 61.88(2) 4_654 . ?
Al2 Al5 Al1 92.39(2) 16_556 . ?
Al1 Al5 Al1 124.94(3) 13_655 . ?
Os1 Al5 Al3 149.694(11) 14 15_655 ?
Os1 Al5 Al3 31.163(11) 15_655 15_655 ?
Al2 Al5 Al3 106.09(3) 13_655 15_655 ?
Al2 Al5 Al3 70.34(3) . 15_655 ?
Al4 Al5 Al3 90.36(2) 9_655 15_655 ?
Al4 Al5 Al3 91.00(2) 14 15_655 ?
Al4 Al5 Al3 147.59(3) 7 15_655 ?
Al4 Al5 Al3 35.274(19) 15_655 15_655 ?
Al5 Al5 Al3 66.567(17) 2_655 15_655 ?
Al5 Al5 Al3 117.770(15) 3_665 15_655 ?
Y1 Al5 Al3 43.507(15) 13_655 15_655 ?
Y1 Al5 Al3 132.65(2) . 15_655 ?
Al4 Al5 Al3 107.01(3) 8_665 15_655 ?
Al4 Al5 Al3 76.85(3) 13_665 15_655 ?
Al5 Al5 Al3 87.747(17) 13_655 15_655 ?
Al3 Al5 Al3 62.422(17) 9_655 15_655 ?
Al3 Al5 Al3 116.764(16) 14 15_655 ?
Al2 Al5 Al3 82.43(2) 4_654 15_655 ?
Al2 Al5 Al3 95.46(2) 16_556 15_655 ?
Al1 Al5 Al3 35.746(16) 13_655 15_655 ?
Al1 Al5 Al3 140.83(2) . 15_655 ?
Os1 Al5 Al3 31.161(12) 14 7 ?
Os1 Al5 Al3 149.696(11) 15_655 7 ?
Al2 Al5 Al3 70.34(3) 13_655 7 ?
Al2 Al5 Al3 106.09(3) . 7 ?
Al4 Al5 Al3 91.00(2) 9_655 7 ?
Al4 Al5 Al3 90.36(2) 14 7 ?
Al4 Al5 Al3 35.273(19) 7 7 ?
Al4 Al5 Al3 147.59(3) 15_655 7 ?
Al5 Al5 Al3 117.765(15) 2_655 7 ?
Al5 Al5 Al3 66.561(17) 3_665 7 ?
Y1 Al5 Al3 132.64(2) 13_655 7 ?
Y1 Al5 Al3 43.505(14) . 7 ?
Al4 Al5 Al3 76.85(3) 8_665 7 ?
Al4 Al5 Al3 107.01(3) 13_665 7 ?
Al5 Al5 Al3 87.743(17) 13_655 7 ?
Al3 Al5 Al3 116.764(17) 9_655 7 ?
Al3 Al5 Al3 62.418(17) 14 7 ?
Al2 Al5 Al3 95.46(2) 4_654 7 ?
Al2 Al5 Al3 82.43(2) 16_556 7 ?
Al1 Al5 Al3 140.83(2) 13_655 7 ?
Al1 Al5 Al3 35.744(16) . 7 ?
Al3 Al5 Al3 175.49(3) 15_655 7 ?
Os1 Al5 Al5 90.0 14 16_556 ?
Os1 Al5 Al5 90.0 15_655 16_556 ?
Al2 Al5 Al5 110.33(2) 13_655 16_556 ?
Al2 Al5 Al5 69.67(2) . 16_556 ?
Al4 Al5 Al5 34.80(3) 9_655 16_556 ?
Al4 Al5 Al5 145.19(3) 14 16_556 ?
Al4 Al5 Al5 37.90(3) 7 16_556 ?
Al4 Al5 Al5 142.10(3) 15_655 16_556 ?
Al5 Al5 Al5 90.0 2_655 16_556 ?
Al5 Al5 Al5 90.0 3_665 16_556 ?
Y1 Al5 Al5 132.363(12) 13_655 16_556 ?
Y1 Al5 Al5 47.639(12) . 16_556 ?
Al4 Al5 Al5 55.789(13) 8_665 16_556 ?
Al4 Al5 Al5 124.211(13) 13_665 16_556 ?
Al5 Al5 Al5 90.0 13_655 16_556 ?
Al3 Al5 Al5 58.251(9) 9_655 16_556 ?
Al3 Al5 Al5 121.747(9) 14 16_556 ?
Al2 Al5 Al5 144.694(15) 4_654 16_556 ?
Al2 Al5 Al5 35.305(15) 16_556 16_556 ?
Al1 Al5 Al5 93.336(16) 13_655 16_556 ?
Al1 Al5 Al5 86.665(16) . 16_556 ?
Al3 Al5 Al5 120.174(10) 15_655 16_556 ?
Al3 Al5 Al5 59.828(10) 7 16_556 ?
Os1 Al5 Al5 90.0 14 16 ?
Os1 Al5 Al5 90.0 15_655 16 ?
Al2 Al5 Al5 69.67(2) 13_655 16 ?
Al2 Al5 Al5 110.33(2) . 16 ?
Al4 Al5 Al5 145.20(3) 9_655 16 ?
Al4 Al5 Al5 34.81(3) 14 16 ?
Al4 Al5 Al5 142.10(3) 7 16 ?
Al4 Al5 Al5 37.90(3) 15_655 16 ?
Al5 Al5 Al5 90.0 2_655 16 ?
Al5 Al5 Al5 90.0 3_665 16 ?
Y1 Al5 Al5 47.637(12) 13_655 16 ?
Y1 Al5 Al5 132.362(12) . 16 ?
Al4 Al5 Al5 124.211(13) 8_665 16 ?
Al4 Al5 Al5 55.789(13) 13_665 16 ?
Al5 Al5 Al5 90.0 13_655 16 ?
Al3 Al5 Al5 121.749(9) 9_655 16 ?
Al3 Al5 Al5 58.253(9) 14 16 ?
Al2 Al5 Al5 35.306(15) 4_654 16 ?
Al2 Al5 Al5 144.695(15) 16_556 16 ?
Al1 Al5 Al5 86.664(16) 13_655 16 ?
Al1 Al5 Al5 93.336(16) . 16 ?
Al3 Al5 Al5 59.826(10) 15_655 16 ?
Al3 Al5 Al5 120.172(10) 7 16 ?
Al5 Al5 Al5 180.00(3) 16_556 16 ?
Os1 Al5 Os1 84.43(2) 14 13_665 ?
Os1 Al5 Os1 84.43(2) 15_655 13_665 ?
Al2 Al5 Os1 138.94(2) 13_655 13_665 ?
Al2 Al5 Os1 138.94(2) . 13_665 ?
Al4 Al5 Os1 72.43(4) 9_655 13_665 ?
Al4 Al5 Os1 72.43(4) 14 13_665 ?
Al4 Al5 Os1 69.28(3) 7 13_665 ?
Al4 Al5 Os1 69.28(3) 15_655 13_665 ?
Al5 Al5 Os1 30.0 2_655 13_665 ?
Al5 Al5 Os1 30.0 3_665 13_665 ?
Y1 Al5 Os1 127.441(14) 13_655 13_665 ?
Y1 Al5 Os1 127.440(14) . 13_665 ?
Al4 Al5 Os1 34.253(13) 8_665 13_665 ?
Al4 Al5 Os1 34.253(13) 13_665 13_665 ?
Al5 Al5 Os1 180.0 13_655 13_665 ?
Al3 Al5 Os1 99.26(2) 9_655 13_665 ?
Al3 Al5 Os1 99.26(2) 14 13_665 ?
Al2 Al5 Os1 117.693(14) 4_654 13_665 ?
Al2 Al5 Os1 117.693(14) 16_556 13_665 ?
Al1 Al5 Os1 117.529(13) 13_655 13_665 ?
Al1 Al5 Os1 117.527(13) . 13_665 ?
Al3 Al5 Os1 92.256(17) 15_655 13_665 ?
Al3 Al5 Os1 92.255(17) 7 13_665 ?
Al5 Al5 Os1 90.0 16_556 13_665 ?
Al5 Al5 Os1 90.0 16 13_665 ?
Os1 Al5 Al2 143.04(3) 14 14_665 ?
Os1 Al5 Al2 26.666(16) 15_655 14_665 ?
Al2 Al5 Al2 140.54(3) 13_655 14_665 ?
Al2 Al5 Al2 87.85(3) . 14_665 ?
Al4 Al5 Al2 66.71(3) 9_655 14_665 ?
Al4 Al5 Al2 95.82(3) 14 14_665 ?
Al4 Al5 Al2 114.33(3) 7 14_665 ?
Al4 Al5 Al2 40.84(3) 15_655 14_665 ?
Al5 Al5 Al2 32.116(16) 2_655 14_665 ?
Al5 Al5 Al2 90.195(16) 3_665 14_665 ?
Y1 Al5 Al2 78.744(15) 13_655 14_665 ?
Y1 Al5 Al2 141.949(15) . 14_665 ?
Al4 Al5 Al2 71.77(3) 8_665 14_665 ?
Al4 Al5 Al2 60.51(3) 13_665 14_665 ?
Al5 Al5 Al2 119.151(16) 13_655 14_665 ?
Al3 Al5 Al2 58.207(19) 9_655 14_665 ?
Al3 Al5 Al2 133.13(2) 14 14_665 ?
Al2 Al5 Al2 110.854(13) 4_654 14_665 ?
Al2 Al5 Al2 95.55(2) 16_556 14_665 ?
Al1 Al5 Al2 57.390(15) 13_655 14_665 ?
Al1 Al5 Al2 171.55(2) . 14_665 ?
Al3 Al5 Al2 35.383(18) 15_655 14_665 ?
Al3 Al5 Al2 148.61(2) 7 14_665 ?
Al5 Al5 Al2 101.488(13) 16_556 14_665 ?
Al5 Al5 Al2 78.512(13) 16 14_665 ?
Os1 Al5 Al2 60.852(16) 13_665 14_665 ?
Os1 Al5 Al2 26.665(16) 14 3_665 ?
Os1 Al5 Al2 143.04(3) 15_655 3_665 ?
Al2 Al5 Al2 87.85(3) 13_655 3_665 ?
Al2 Al5 Al2 140.54(3) . 3_665 ?
Al4 Al5 Al2 95.81(3) 9_655 3_665 ?
Al4 Al5 Al2 66.70(3) 14 3_665 ?
Al4 Al5 Al2 40.84(3) 7 3_665 ?
Al4 Al5 Al2 114.32(3) 15_655 3_665 ?
Al5 Al5 Al2 90.190(16) 2_655 3_665 ?
Al5 Al5 Al2 32.112(16) 3_665 3_665 ?
Y1 Al5 Al2 141.945(15) 13_655 3_665 ?
Y1 Al5 Al2 78.740(15) . 3_665 ?
Al4 Al5 Al2 60.51(3) 8_665 3_665 ?
Al4 Al5 Al2 71.77(3) 13_665 3_665 ?
Al5 Al5 Al2 119.145(16) 13_655 3_665 ?
Al3 Al5 Al2 133.13(2) 9_655 3_665 ?
Al3 Al5 Al2 58.204(19) 14 3_665 ?
Al2 Al5 Al2 95.55(2) 4_654 3_665 ?
Al2 Al5 Al2 110.852(13) 16_556 3_665 ?
Al1 Al5 Al2 171.56(2) 13_655 3_665 ?
Al1 Al5 Al2 57.388(15) . 3_665 ?
Al3 Al5 Al2 148.61(2) 15_655 3_665 ?
Al3 Al5 Al2 35.381(18) 7 3_665 ?
Al5 Al5 Al2 78.512(13) 16_556 3_665 ?
Al5 Al5 Al2 101.488(13) 16 3_665 ?
Os1 Al5 Al2 60.852(16) 13_665 3_665 ?
Al2 Al5 Al2 121.70(3) 14_665 3_665 ?
Os1 Al5 Os1 126.10(3) 14 2_655 ?
Os1 Al5 Os1 65.049(15) 15_655 2_655 ?
Al2 Al5 Os1 68.51(2) 13_655 2_655 ?
Al2 Al5 Os1 21.15(2) . 2_655 ?
Al4 Al5 Os1 90.81(3) 9_655 2_655 ?
Al4 Al5 Os1 120.41(4) 14 2_655 ?
Al4 Al5 Os1 124.04(3) 7 2_655 ?
Al4 Al5 Os1 92.85(2) 15_655 2_655 ?
Al5 Al5 Os1 119.478(5) 2_655 2_655 ?
Al5 Al5 Os1 179.477(5) 3_665 2_655 ?
Y1 Al5 Os1 42.524(12) 13_655 2_655 ?
Y1 Al5 Os1 71.920(16) . 2_655 ?
Al4 Al5 Os1 134.325(18) 8_665 2_655 ?
Al4 Al5 Os1 136.49(2) 13_665 2_655 ?
Al5 Al5 Os1 30.528(5) 13_655 2_655 ?
Al3 Al5 Os1 55.755(18) 9_655 2_655 ?
Al3 Al5 Os1 106.59(2) 14 2_655 ?
Al2 Al5 Os1 76.949(15) 4_654 2_655 ?
Al2 Al5 Os1 54.913(15) 16_556 2_655 ?
Al1 Al5 Os1 32.051(9) 13_655 2_655 ?
Al1 Al5 Os1 92.942(17) . 2_655 ?
Al3 Al5 Os1 61.800(13) 15_655 2_655 ?
Al3 Al5 Os1 113.88(2) 7 2_655 ?
Al5 Al5 Os1 90.0 16_556 2_655 ?
Al5 Al5 Os1 90.0 16 2_655 ?
Os1 Al5 Os1 149.475(5) 13_665 2_655 ?
Al2 Al5 Os1 89.293(14) 14_665 2_655 ?
Al2 Al5 Os1 148.372(19) 3_665 2_655 ?
Os1 Al5 Os1 65.046(15) 14 3 ?
Os1 Al5 Os1 126.10(3) 15_655 3 ?
Al2 Al5 Os1 21.14(2) 13_655 3 ?
Al2 Al5 Os1 68.51(2) . 3 ?
Al4 Al5 Os1 120.41(4) 9_655 3 ?
Al4 Al5 Os1 90.80(3) 14 3 ?
Al4 Al5 Os1 92.84(2) 7 3 ?
Al4 Al5 Os1 124.04(3) 15_655 3 ?
Al5 Al5 Os1 179.469(5) 2_655 3 ?
Al5 Al5 Os1 119.469(5) 3_665 3 ?
Y1 Al5 Os1 71.920(16) 13_655 3 ?
Y1 Al5 Os1 42.523(12) . 3 ?
Al4 Al5 Os1 136.49(2) 8_665 3 ?
Al4 Al5 Os1 134.322(18) 13_665 3 ?
Al5 Al5 Os1 30.526(5) 13_655 3 ?
Al3 Al5 Os1 106.59(2) 9_655 3 ?
Al3 Al5 Os1 55.753(18) 14 3 ?
Al2 Al5 Os1 54.912(15) 4_654 3 ?
Al2 Al5 Os1 76.949(15) 16_556 3 ?
Al1 Al5 Os1 92.944(17) 13_655 3 ?
Al1 Al5 Os1 32.049(9) . 3 ?
Al3 Al5 Os1 113.88(2) 15_655 3 ?
Al3 Al5 Os1 61.798(13) 7 3 ?
Al5 Al5 Os1 90.0 16_556 3 ?
Al5 Al5 Os1 90.0 16 3 ?
Os1 Al5 Os1 149.472(5) 13_665 3 ?
Al2 Al5 Os1 148.375(19) 14_665 3 ?
Al2 Al5 Os1 89.289(14) 3_665 3 ?
Os1 Al5 Os1 61.054(11) 2_655 3 ?
Al7 Al6 Y2 180.0 . . ?
Al7 Al6 Y3 180.0 . . ?
Y2 Al6 Y3 0.0 . . ?
Al7 Al6 Al6 0.0 . 13 ?
Y2 Al6 Al6 180.000(1) . 13 ?
Y3 Al6 Al6 180.000(1) . 13 ?
Al7 Al6 Y2 180.0 . 16_556 ?
Y2 Al6 Y2 0.0 . 16_556 ?
Y3 Al6 Y2 0.0 . 16_556 ?
Al6 Al6 Y2 180.0 13 16_556 ?
Al7 Al6 Al1 77.8(3) . . ?
Y2 Al6 Al1 102.2(3) . . ?
Y3 Al6 Al1 102.2(3) . . ?
Al6 Al6 Al1 77.8(3) 13 . ?
Y2 Al6 Al1 102.2(3) 16_556 . ?
Al7 Al6 Al1 77.8(3) . 3 ?
Y2 Al6 Al1 102.2(3) . 3 ?
Y3 Al6 Al1 102.2(3) . 3 ?
Al6 Al6 Al1 77.8(3) 13 3 ?
Y2 Al6 Al1 102.2(3) 16_556 3 ?
Al1 Al6 Al1 115.6(2) . 3 ?
Al7 Al6 Al1 77.8(3) . 2 ?
Y2 Al6 Al1 102.2(3) . 2 ?
Y3 Al6 Al1 102.2(3) . 2 ?
Al6 Al6 Al1 77.8(3) 13 2 ?
Y2 Al6 Al1 102.2(3) 16_556 2 ?
Al1 Al6 Al1 115.6(2) . 2 ?
Al1 Al6 Al1 115.6(2) 3 2 ?
Al7 Al6 Y2 0.0 . 13 ?
Y2 Al6 Y2 180.0 . 13 ?
Y3 Al6 Y2 180.0 . 13 ?
Al6 Al6 Y2 0.0 13 13 ?
Y2 Al6 Y2 180.0 16_556 13 ?
Al1 Al6 Y2 77.8(3) . 13 ?
Al1 Al6 Y2 77.8(3) 3 13 ?
Al1 Al6 Y2 77.8(3) 2 13 ?
Al7 Al6 Al1 67.5(3) . 14 ?
Y2 Al6 Al1 112.5(3) . 14 ?
Y3 Al6 Al1 112.5(3) . 14 ?
Al6 Al6 Al1 67.5(3) 13 14 ?
Y2 Al6 Al1 112.5(3) 16_556 14 ?
Al1 Al6 Al1 57.82(10) . 14 ?
Al1 Al6 Al1 57.82(10) 3 14 ?
Al1 Al6 Al1 145.3(6) 2 14 ?
Y2 Al6 Al1 67.5(3) 13 14 ?
Al7 Al6 Al1 67.5(3) . 13 ?
Y2 Al6 Al1 112.5(3) . 13 ?
Y3 Al6 Al1 112.5(3) . 13 ?
Al6 Al6 Al1 67.5(3) 13 13 ?
Y2 Al6 Al1 112.5(3) 16_556 13 ?
Al1 Al6 Al1 145.3(6) . 13 ?
Al1 Al6 Al1 57.82(10) 3 13 ?
Al1 Al6 Al1 57.82(10) 2 13 ?
Y2 Al6 Al1 67.5(3) 13 13 ?
Al1 Al6 Al1 106.3(3) 14 13 ?
Al7 Al6 Al1 67.5(3) . 15 ?
Y2 Al6 Al1 112.5(3) . 15 ?
Y3 Al6 Al1 112.5(3) . 15 ?
Al6 Al6 Al1 67.5(3) 13 15 ?
Y2 Al6 Al1 112.5(3) 16_556 15 ?
Al1 Al6 Al1 57.82(10) . 15 ?
Al1 Al6 Al1 145.3(6) 3 15 ?
Al1 Al6 Al1 57.82(10) 2 15 ?
Y2 Al6 Al1 67.5(3) 13 15 ?
Al1 Al6 Al1 106.3(3) 14 15 ?
Al1 Al6 Al1 106.3(3) 13 15 ?
Al7 Al6 Al6 180.000(1) . 16_556 ?
Y2 Al6 Al6 0.000(1) . 16_556 ?
Y3 Al6 Al6 0.0 . 16_556 ?
Al6 Al6 Al6 180.000(1) 13 16_556 ?
Y2 Al6 Al6 0.0 16_556 16_556 ?
Al1 Al6 Al6 102.2(3) . 16_556 ?
Al1 Al6 Al6 102.2(3) 3 16_556 ?
Al1 Al6 Al6 102.2(3) 2 16_556 ?
Y2 Al6 Al6 180.0 13 16_556 ?
Al1 Al6 Al6 112.5(3) 14 16_556 ?
Al1 Al6 Al6 112.5(3) 13 16_556 ?
Al1 Al6 Al6 112.5(3) 15 16_556 ?
Al7 Al6 Y3 0.0 . 13 ?
Y2 Al6 Y3 180.0 . 13 ?
Y3 Al6 Y3 180.0 . 13 ?
Al6 Al6 Y3 0.0 13 13 ?
Y2 Al6 Y3 180.0 16_556 13 ?
Al1 Al6 Y3 77.8(3) . 13 ?
Al1 Al6 Y3 77.8(3) 3 13 ?
Al1 Al6 Y3 77.8(3) 2 13 ?
Y2 Al6 Y3 0.0 13 13 ?
Al1 Al6 Y3 67.5(3) 14 13 ?
Al1 Al6 Y3 67.5(3) 13 13 ?
Al1 Al6 Y3 67.5(3) 15 13 ?
Al6 Al6 Y3 180.000(1) 16_556 13 ?
Al7 Al6 Y2 0.0 . 4_554 ?
Y2 Al6 Y2 180.0 . 4_554 ?
Y3 Al6 Y2 180.0 . 4_554 ?
Al6 Al6 Y2 0.0 13 4_554 ?
Y2 Al6 Y2 180.0 16_556 4_554 ?
Al1 Al6 Y2 77.8(3) . 4_554 ?
Al1 Al6 Y2 77.8(3) 3 4_554 ?
Al1 Al6 Y2 77.8(3) 2 4_554 ?
Y2 Al6 Y2 0.0 13 4_554 ?
Al1 Al6 Y2 67.5(3) 14 4_554 ?
Al1 Al6 Y2 67.5(3) 13 4_554 ?
Al1 Al6 Y2 67.5(3) 15 4_554 ?
Al6 Al6 Y2 180.000(1) 16_556 4_554 ?
Y3 Al6 Y2 0.0 13 4_554 ?
Al7 Al6 Al3 114.0(2) . 8 ?
Y2 Al6 Al3 66.0(2) . 8 ?
Y3 Al6 Al3 66.0(2) . 8 ?
Al6 Al6 Al3 114.0(2) 13 8 ?
Y2 Al6 Al3 66.0(2) 16_556 8 ?
Al1 Al6 Al3 90.24(8) . 8 ?
Al1 Al6 Al3 50.03(8) 3 8 ?
Al1 Al6 Al3 153.8(2) 2 8 ?
Y2 Al6 Al3 114.0(2) 13 8 ?
Al1 Al6 Al3 52.33(6) 14 8 ?
Al1 Al6 Al3 103.49(3) 13 8 ?
Al1 Al6 Al3 147.63(4) 15 8 ?
Al6 Al6 Al3 66.0(2) 16_556 8 ?
Y3 Al6 Al3 114.0(2) 13 8 ?
Y2 Al6 Al3 114.0(2) 4_554 8 ?
Al7 Al6 Al3 114.0(2) . 2 ?
Y2 Al6 Al3 66.0(2) . 2 ?
Y3 Al6 Al3 66.0(2) . 2 ?
Al6 Al6 Al3 114.0(2) 13 2 ?
Y2 Al6 Al3 66.0(2) 16_556 2 ?
Al1 Al6 Al3 153.8(2) . 2 ?
Al1 Al6 Al3 50.03(8) 3 2 ?
Al1 Al6 Al3 90.24(8) 2 2 ?
Y2 Al6 Al3 114.0(2) 13 2 ?
Al1 Al6 Al3 103.49(3) 14 2 ?
Al1 Al6 Al3 52.33(6) 13 2 ?
Al1 Al6 Al3 147.63(4) 15 2 ?
Al6 Al6 Al3 66.0(2) 16_556 2 ?
Y3 Al6 Al3 114.0(2) 13 2 ?
Y2 Al6 Al3 114.0(2) 4_554 2 ?
Al3 Al6 Al3 63.68(12) 8 2 ?
Al7 Al6 Al3 114.0(2) . 7 ?
Y2 Al6 Al3 66.0(2) . 7 ?
Y3 Al6 Al3 66.0(2) . 7 ?
Al6 Al6 Al3 114.0(2) 13 7 ?
Y2 Al6 Al3 66.0(2) 16_556 7 ?
Al1 Al6 Al3 50.04(8) . 7 ?
Al1 Al6 Al3 153.8(2) 3 7 ?
Al1 Al6 Al3 90.23(8) 2 7 ?
Y2 Al6 Al3 114.0(2) 13 7 ?
Al1 Al6 Al3 103.49(3) 14 7 ?
Al1 Al6 Al3 147.63(4) 13 7 ?
Al1 Al6 Al3 52.33(6) 15 7 ?
Al6 Al6 Al3 66.0(2) 16_556 7 ?
Y3 Al6 Al3 114.0(2) 13 7 ?
Y2 Al6 Al3 114.0(2) 4_554 7 ?
Al3 Al6 Al3 104.6(2) 8 7 ?
Al3 Al6 Al3 130.9(4) 2 7 ?
Al7 Al6 Al3 114.0(2) . . ?
Y2 Al6 Al3 66.0(2) . . ?
Y3 Al6 Al3 66.0(2) . . ?
Al6 Al6 Al3 114.0(2) 13 . ?
Y2 Al6 Al3 66.0(2) 16_556 . ?
Al1 Al6 Al3 90.24(8) . . ?
Al1 Al6 Al3 153.8(2) 3 . ?
Al1 Al6 Al3 50.03(8) 2 . ?
Y2 Al6 Al3 114.0(2) 13 . ?
Al1 Al6 Al3 147.63(4) 14 . ?
Al1 Al6 Al3 103.49(3) 13 . ?
Al1 Al6 Al3 52.33(6) 15 . ?
Al6 Al6 Al3 66.0(2) 16_556 . ?
Y3 Al6 Al3 114.0(2) 13 . ?
Y2 Al6 Al3 114.0(2) 4_554 . ?
Al3 Al6 Al3 130.9(4) 8 . ?
Al3 Al6 Al3 104.6(2) 2 . ?
Al3 Al6 Al3 44.90(9) 7 . ?
Al7 Al6 Al3 114.0(2) . 9 ?
Y2 Al6 Al3 66.0(2) . 9 ?
Y3 Al6 Al3 66.0(2) . 9 ?
Al6 Al6 Al3 114.0(2) 13 9 ?
Y2 Al6 Al3 66.0(2) 16_556 9 ?
Al1 Al6 Al3 153.8(2) . 9 ?
Al1 Al6 Al3 90.24(8) 3 9 ?
Al1 Al6 Al3 50.03(8) 2 9 ?
Y2 Al6 Al3 114.0(2) 13 9 ?
Al1 Al6 Al3 147.63(4) 14 9 ?
Al1 Al6 Al3 52.33(6) 13 9 ?
Al1 Al6 Al3 103.49(3) 15 9 ?
Al6 Al6 Al3 66.0(2) 16_556 9 ?
Y3 Al6 Al3 114.0(2) 13 9 ?
Y2 Al6 Al3 114.0(2) 4_554 9 ?
Al3 Al6 Al3 104.6(2) 8 9 ?
Al3 Al6 Al3 44.90(9) 2 9 ?
Al3 Al6 Al3 104.6(2) 7 9 ?
Al3 Al6 Al3 63.69(12) . 9 ?
Al7 Al6 Al3 114.0(2) . 3 ?
Y2 Al6 Al3 66.0(2) . 3 ?
Y3 Al6 Al3 66.0(2) . 3 ?
Al6 Al6 Al3 114.0(2) 13 3 ?
Y2 Al6 Al3 66.0(2) 16_556 3 ?
Al1 Al6 Al3 50.03(8) . 3 ?
Al1 Al6 Al3 90.24(8) 3 3 ?
Al1 Al6 Al3 153.8(2) 2 3 ?
Y2 Al6 Al3 114.0(2) 13 3 ?
Al1 Al6 Al3 52.33(6) 14 3 ?
Al1 Al6 Al3 147.63(4) 13 3 ?
Al1 Al6 Al3 103.49(3) 15 3 ?
Al6 Al6 Al3 66.0(2) 16_556 3 ?
Y3 Al6 Al3 114.0(2) 13 3 ?
Y2 Al6 Al3 114.0(2) 4_554 3 ?
Al3 Al6 Al3 44.90(9) 8 3 ?
Al3 Al6 Al3 104.6(2) 2 3 ?
Al3 Al6 Al3 63.69(12) 7 3 ?
Al3 Al6 Al3 104.6(2) . 3 ?
Al3 Al6 Al3 130.9(4) 9 3 ?
Al7 Al6 Al7 180.0 . 4 ?
Y2 Al6 Al7 0.0 . 4 ?
Y3 Al6 Al7 0.0 . 4 ?
Al6 Al6 Al7 180.0 13 4 ?
Y2 Al6 Al7 0.0 16_556 4 ?
Al1 Al6 Al7 102.2(3) . 4 ?
Al1 Al6 Al7 102.2(3) 3 4 ?
Al1 Al6 Al7 102.2(3) 2 4 ?
Y2 Al6 Al7 180.0 13 4 ?
Al1 Al6 Al7 112.5(3) 14 4 ?
Al1 Al6 Al7 112.5(3) 13 4 ?
Al1 Al6 Al7 112.5(3) 15 4 ?
Al6 Al6 Al7 0.000(1) 16_556 4 ?
Y3 Al6 Al7 180.0 13 4 ?
Y2 Al6 Al7 180.0 4_554 4 ?
Al3 Al6 Al7 66.0(2) 8 4 ?
Al3 Al6 Al7 66.0(2) 2 4 ?
Al3 Al6 Al7 66.0(2) 7 4 ?
Al3 Al6 Al7 66.0(2) . 4 ?
Al3 Al6 Al7 66.0(2) 9 4 ?
Al3 Al6 Al7 66.0(2) 3 4 ?
Al7 Al6 Al1 142.80(12) . 17_556 ?
Y2 Al6 Al1 37.20(12) . 17_556 ?
Y3 Al6 Al1 37.20(12) . 17_556 ?
Al6 Al6 Al1 142.80(12) 13 17_556 ?
Y2 Al6 Al1 37.20(12) 16_556 17_556 ?
Al1 Al6 Al1 117.7(3) . 17_556 ?
Al1 Al6 Al1 117.7(3) 3 17_556 ?
Al1 Al6 Al1 65.04(19) 2 17_556 ?
Y2 Al6 Al1 142.80(12) 13 17_556 ?
Al1 Al6 Al1 149.7(4) 14 17_556 ?
Al1 Al6 Al1 91.44(16) 13 17_556 ?
Al1 Al6 Al1 91.44(16) 15 17_556 ?
Al6 Al6 Al1 37.20(12) 16_556 17_556 ?
Y3 Al6 Al1 142.80(12) 13 17_556 ?
Y2 Al6 Al1 142.80(12) 4_554 17_556 ?
Al3 Al6 Al1 100.2(3) 8 17_556 ?
Al3 Al6 Al1 67.97(18) 2 17_556 ?
Al3 Al6 Al1 67.97(18) 7 17_556 ?
Al3 Al6 Al1 39.19(11) . 17_556 ?
Al3 Al6 Al1 39.19(11) 9 17_556 ?
Al3 Al6 Al1 100.2(3) 3 17_556 ?
Al7 Al6 Al1 37.20(12) 4 17_556 ?
Al7 Al6 Al1 142.80(12) . 16_556 ?
Y2 Al6 Al1 37.20(12) . 16_556 ?
Y3 Al6 Al1 37.20(12) . 16_556 ?
Al6 Al6 Al1 142.80(12) 13 16_556 ?
Y2 Al6 Al1 37.20(12) 16_556 16_556 ?
Al1 Al6 Al1 65.04(19) . 16_556 ?
Al1 Al6 Al1 117.7(3) 3 16_556 ?
Al1 Al6 Al1 117.7(3) 2 16_556 ?
Y2 Al6 Al1 142.80(12) 13 16_556 ?
Al1 Al6 Al1 91.44(16) 14 16_556 ?
Al1 Al6 Al1 149.7(4) 13 16_556 ?
Al1 Al6 Al1 91.44(16) 15 16_556 ?
Al6 Al6 Al1 37.20(12) 16_556 16_556 ?
Y3 Al6 Al1 142.80(12) 13 16_556 ?
Y2 Al6 Al1 142.80(12) 4_554 16_556 ?
Al3 Al6 Al1 67.97(18) 8 16_556 ?
Al3 Al6 Al1 100.2(3) 2 16_556 ?
Al3 Al6 Al1 39.19(11) 7 16_556 ?
Al3 Al6 Al1 67.97(18) . 16_556 ?
Al3 Al6 Al1 100.2(3) 9 16_556 ?
Al3 Al6 Al1 39.19(11) 3 16_556 ?
Al7 Al6 Al1 37.20(12) 4 16_556 ?
Al1 Al6 Al1 63.14(19) 17_556 16_556 ?
Al7 Al6 Al1 142.80(12) . 18_556 ?
Y2 Al6 Al1 37.20(12) . 18_556 ?
Y3 Al6 Al1 37.20(12) . 18_556 ?
Al6 Al6 Al1 142.80(12) 13 18_556 ?
Y2 Al6 Al1 37.20(12) 16_556 18_556 ?
Al1 Al6 Al1 117.7(3) . 18_556 ?
Al1 Al6 Al1 65.04(19) 3 18_556 ?
Al1 Al6 Al1 117.7(3) 2 18_556 ?
Y2 Al6 Al1 142.80(12) 13 18_556 ?
Al1 Al6 Al1 91.44(16) 14 18_556 ?
Al1 Al6 Al1 91.44(16) 13 18_556 ?
Al1 Al6 Al1 149.7(4) 15 18_556 ?
Al6 Al6 Al1 37.20(11) 16_556 18_556 ?
Y3 Al6 Al1 142.80(12) 13 18_556 ?
Y2 Al6 Al1 142.80(12) 4_554 18_556 ?
Al3 Al6 Al1 39.19(11) 8 18_556 ?
Al3 Al6 Al1 39.19(11) 2 18_556 ?
Al3 Al6 Al1 100.2(3) 7 18_556 ?
Al3 Al6 Al1 100.2(3) . 18_556 ?
Al3 Al6 Al1 67.97(18) 9 18_556 ?
Al3 Al6 Al1 67.97(18) 3 18_556 ?
Al7 Al6 Al1 37.20(12) 4 18_556 ?
Al1 Al6 Al1 63.14(19) 17_556 18_556 ?
Al1 Al6 Al1 63.14(19) 16_556 18_556 ?
Al7 Al6 Al3 46.28(13) . 20 ?
Y2 Al6 Al3 133.72(13) . 20 ?
Y3 Al6 Al3 133.72(13) . 20 ?
Al6 Al6 Al3 46.28(13) 13 20 ?
Y2 Al6 Al3 133.72(13) 16_556 20 ?
Al1 Al6 Al3 85.3(2) . 20 ?
Al1 Al6 Al3 115.5(4) 3 20 ?
Al1 Al6 Al3 37.99(16) 2 20 ?
Y2 Al6 Al3 46.28(13) 13 20 ?
Al1 Al6 Al3 110.0(4) 14 20 ?
Al1 Al6 Al3 71.0(2) 13 20 ?
Al1 Al6 Al3 35.97(13) 15 20 ?
Al6 Al6 Al3 133.72(13) 16_556 20 ?
Y3 Al6 Al3 46.28(13) 13 20 ?
Y2 Al6 Al3 46.28(13) 4_554 20 ?
Al3 Al6 Al3 160.3(3) 8 20 ?
Al3 Al6 Al3 120.07(12) 2 20 ?
Al3 Al6 Al3 87.21(8) 7 20 ?
Al3 Al6 Al3 68.44(8) . 20 ?
Al3 Al6 Al3 87.21(8) 9 20 ?
Al3 Al6 Al3 135.29(16) 3 20 ?
Al7 Al6 Al3 133.72(13) 4 20 ?
Al1 Al6 Al3 98.84(3) 17_556 20 ?
Al1 Al6 Al3 126.21(4) 16_556 20 ?
Al1 Al6 Al3 155.12(9) 18_556 20 ?
Al7 Al6 Al3 46.28(13) . 14 ?
Y2 Al6 Al3 133.72(13) . 14 ?
Y3 Al6 Al3 133.72(13) . 14 ?
Al6 Al6 Al3 46.28(13) 13 14 ?
Y2 Al6 Al3 133.72(13) 16_556 14 ?
Al1 Al6 Al3 37.99(16) . 14 ?
Al1 Al6 Al3 115.5(4) 3 14 ?
Al1 Al6 Al3 85.3(2) 2 14 ?
Y2 Al6 Al3 46.28(13) 13 14 ?
Al1 Al6 Al3 71.0(2) 14 14 ?
Al1 Al6 Al3 110.0(4) 13 14 ?
Al1 Al6 Al3 35.97(13) 15 14 ?
Al6 Al6 Al3 133.72(13) 16_556 14 ?
Y3 Al6 Al3 46.28(13) 13 14 ?
Y2 Al6 Al3 46.28(13) 4_554 14 ?
Al3 Al6 Al3 120.07(12) 8 14 ?
Al3 Al6 Al3 160.3(3) 2 14 ?
Al3 Al6 Al3 68.44(8) 7 14 ?
Al3 Al6 Al3 87.21(8) . 14 ?
Al3 Al6 Al3 135.29(16) 9 14 ?
Al3 Al6 Al3 87.21(8) 3 14 ?
Al7 Al6 Al3 133.72(13) 4 14 ?
Al1 Al6 Al3 126.21(4) 17_556 14 ?
Al1 Al6 Al3 98.84(3) 16_556 14 ?
Al1 Al6 Al3 155.12(9) 18_556 14 ?
Al3 Al6 Al3 49.35(12) 20 14 ?
Al7 Al6 Al3 46.28(13) . 19 ?
Y2 Al6 Al3 133.72(13) . 19 ?
Y3 Al6 Al3 133.72(13) . 19 ?
Al6 Al6 Al3 46.28(13) 13 19 ?
Y2 Al6 Al3 133.72(13) 16_556 19 ?
Al1 Al6 Al3 115.5(4) . 19 ?
Al1 Al6 Al3 37.99(16) 3 19 ?
Al1 Al6 Al3 85.3(2) 2 19 ?
Y2 Al6 Al3 46.28(13) 13 19 ?
Al1 Al6 Al3 71.0(2) 14 19 ?
Al1 Al6 Al3 35.97(13) 13 19 ?
Al1 Al6 Al3 110.0(4) 15 19 ?
Al6 Al6 Al3 133.72(13) 16_556 19 ?
Y3 Al6 Al3 46.28(13) 13 19 ?
Y2 Al6 Al3 46.28(13) 4_554 19 ?
Al3 Al6 Al3 87.21(9) 8 19 ?
Al3 Al6 Al3 68.44(8) 2 19 ?
Al3 Al6 Al3 160.3(3) 7 19 ?
Al3 Al6 Al3 135.29(16) . 19 ?
Al3 Al6 Al3 87.21(8) 9 19 ?
Al3 Al6 Al3 120.07(12) 3 19 ?
Al7 Al6 Al3 133.72(13) 4 19 ?
Al1 Al6 Al3 126.21(4) 17_556 19 ?
Al1 Al6 Al3 155.12(9) 16_556 19 ?
Al1 Al6 Al3 98.84(3) 18_556 19 ?
Al3 Al6 Al3 77.5(2) 20 19 ?
Al3 Al6 Al3 92.0(3) 14 19 ?
Al7 Al6 Al3 46.28(13) . 13 ?
Y2 Al6 Al3 133.72(13) . 13 ?
Y3 Al6 Al3 133.72(13) . 13 ?
Al6 Al6 Al3 46.28(13) 13 13 ?
Y2 Al6 Al3 133.72(13) 16_556 13 ?
Al1 Al6 Al3 85.3(2) . 13 ?
Al1 Al6 Al3 37.99(16) 3 13 ?
Al1 Al6 Al3 115.5(4) 2 13 ?
Y2 Al6 Al3 46.28(13) 13 13 ?
Al1 Al6 Al3 35.97(13) 14 13 ?
Al1 Al6 Al3 71.0(2) 13 13 ?
Al1 Al6 Al3 110.0(4) 15 13 ?
Al6 Al6 Al3 133.72(13) 16_556 13 ?
Y3 Al6 Al3 46.28(13) 13 13 ?
Y2 Al6 Al3 46.28(13) 4_554 13 ?
Al3 Al6 Al3 68.44(8) 8 13 ?
Al3 Al6 Al3 87.21(9) 2 13 ?
Al3 Al6 Al3 135.29(16) 7 13 ?
Al3 Al6 Al3 160.3(3) . 13 ?
Al3 Al6 Al3 120.07(12) 9 13 ?
Al3 Al6 Al3 87.21(8) 3 13 ?
Al7 Al6 Al3 133.72(13) 4 13 ?
Al1 Al6 Al3 155.12(9) 17_556 13 ?
Al1 Al6 Al3 126.21(4) 16_556 13 ?
Al1 Al6 Al3 98.84(3) 18_556 13 ?
Al3 Al6 Al3 92.0(3) 20 13 ?
Al3 Al6 Al3 77.5(2) 14 13 ?
Al3 Al6 Al3 35.17(9) 19 13 ?
Al7 Al6 Al3 46.28(13) . 21 ?
Y2 Al6 Al3 133.72(13) . 21 ?
Y3 Al6 Al3 133.72(13) . 21 ?
Al6 Al6 Al3 46.28(13) 13 21 ?
Y2 Al6 Al3 133.72(13) 16_556 21 ?
Al1 Al6 Al3 37.99(16) . 21 ?
Al1 Al6 Al3 85.3(2) 3 21 ?
Al1 Al6 Al3 115.5(4) 2 21 ?
Y2 Al6 Al3 46.28(13) 13 21 ?
Al1 Al6 Al3 35.97(13) 14 21 ?
Al1 Al6 Al3 110.0(4) 13 21 ?
Al1 Al6 Al3 71.0(2) 15 21 ?
Al6 Al6 Al3 133.72(13) 16_556 21 ?
Y3 Al6 Al3 46.28(13) 13 21 ?
Y2 Al6 Al3 46.28(13) 4_554 21 ?
Al3 Al6 Al3 87.21(8) 8 21 ?
Al3 Al6 Al3 135.29(16) 2 21 ?
Al3 Al6 Al3 87.21(8) 7 21 ?
Al3 Al6 Al3 120.07(12) . 21 ?
Al3 Al6 Al3 160.3(3) 9 21 ?
Al3 Al6 Al3 68.44(8) 3 21 ?
Al7 Al6 Al3 133.72(13) 4 21 ?
Al1 Al6 Al3 155.12(9) 17_556 21 ?
Al1 Al6 Al3 98.84(3) 16_556 21 ?
Al1 Al6 Al3 126.21(4) 18_556 21 ?
Al3 Al6 Al3 77.5(2) 20 21 ?
Al3 Al6 Al3 35.18(9) 14 21 ?
Al3 Al6 Al3 77.5(2) 19 21 ?
Al3 Al6 Al3 49.35(12) 13 21 ?
Al6 Al7 Al6 180.0 13 . ?
Al6 Al7 Y2 0.000(1) 13 13 ?
Al6 Al7 Y2 180.0 . 13 ?
Al6 Al7 Y2 180.0 13 . ?
Al6 Al7 Y2 0.000(1) . . ?
Y2 Al7 Y2 180.0 13 . ?
Al6 Al7 Y3 0.000(1) 13 13 ?
Al6 Al7 Y3 180.0 . 13 ?
Y2 Al7 Y3 0.0 13 13 ?
Y2 Al7 Y3 180.0 . 13 ?
Al6 Al7 Y3 180.0 13 . ?
Al6 Al7 Y3 0.000(1) . . ?
Y2 Al7 Y3 180.0 13 . ?
Y2 Al7 Y3 0.0 . . ?
Y3 Al7 Y3 180.0 13 . ?
Al6 Al7 Y2 180.0 13 16_556 ?
Al6 Al7 Y2 0.000(1) . 16_556 ?
Y2 Al7 Y2 180.0 13 16_556 ?
Y2 Al7 Y2 0.0 . 16_556 ?
Y3 Al7 Y2 180.0 13 16_556 ?
Y3 Al7 Y2 0.0 . 16_556 ?
Al6 Al7 Y2 0.000(1) 13 4_554 ?
Al6 Al7 Y2 180.0 . 4_554 ?
Y2 Al7 Y2 0.0 13 4_554 ?
Y2 Al7 Y2 180.0 . 4_554 ?
Y3 Al7 Y2 0.0 13 4_554 ?
Y3 Al7 Y2 180.0 . 4_554 ?
Y2 Al7 Y2 180.0 16_556 4_554 ?
Al6 Al7 Al1 95.62(3) 13 . ?
Al6 Al7 Al1 84.38(3) . . ?
Y2 Al7 Al1 95.62(3) 13 . ?
Y2 Al7 Al1 84.38(3) . . ?
Y3 Al7 Al1 95.62(3) 13 . ?
Y3 Al7 Al1 84.38(3) . . ?
Y2 Al7 Al1 84.38(3) 16_556 . ?
Y2 Al7 Al1 95.62(3) 4_554 . ?
Al6 Al7 Al1 84.38(3) 13 15 ?
Al6 Al7 Al1 95.62(3) . 15 ?
Y2 Al7 Al1 84.38(3) 13 15 ?
Y2 Al7 Al1 95.62(3) . 15 ?
Y3 Al7 Al1 84.38(3) 13 15 ?
Y3 Al7 Al1 95.62(3) . 15 ?
Y2 Al7 Al1 95.62(3) 16_556 15 ?
Y2 Al7 Al1 84.38(3) 4_554 15 ?
Al1 Al7 Al1 60.946(9) . 15 ?
Al6 Al7 Al1 95.62(3) 13 3 ?
Al6 Al7 Al1 84.38(3) . 3 ?
Y2 Al7 Al1 95.62(3) 13 3 ?
Y2 Al7 Al1 84.38(3) . 3 ?
Y3 Al7 Al1 95.62(3) 13 3 ?
Y3 Al7 Al1 84.38(3) . 3 ?
Y2 Al7 Al1 84.38(3) 16_556 3 ?
Y2 Al7 Al1 95.62(3) 4_554 3 ?
Al1 Al7 Al1 119.054(9) . 3 ?
Al1 Al7 Al1 180.00(4) 15 3 ?
Al6 Al7 Al1 84.38(3) 13 14 ?
Al6 Al7 Al1 95.62(3) . 14 ?
Y2 Al7 Al1 84.38(3) 13 14 ?
Y2 Al7 Al1 95.62(3) . 14 ?
Y3 Al7 Al1 84.38(3) 13 14 ?
Y3 Al7 Al1 95.62(3) . 14 ?
Y2 Al7 Al1 95.62(3) 16_556 14 ?
Y2 Al7 Al1 84.38(3) 4_554 14 ?
Al1 Al7 Al1 60.946(9) . 14 ?
Al1 Al7 Al1 119.054(9) 15 14 ?
Al1 Al7 Al1 60.946(9) 3 14 ?
Al6 Al7 Al1 95.62(3) 13 2 ?
Al6 Al7 Al1 84.38(3) . 2 ?
Y2 Al7 Al1 95.62(3) 13 2 ?
Y2 Al7 Al1 84.38(3) . 2 ?
Y3 Al7 Al1 95.62(3) 13 2 ?
Y3 Al7 Al1 84.38(3) . 2 ?
Y2 Al7 Al1 84.38(3) 16_556 2 ?
Y2 Al7 Al1 95.62(3) 4_554 2 ?
Al1 Al7 Al1 119.054(9) . 2 ?
Al1 Al7 Al1 60.946(9) 15 2 ?
Al1 Al7 Al1 119.054(9) 3 2 ?
Al1 Al7 Al1 180.000(5) 14 2 ?
Al6 Al7 Al1 84.38(3) 13 13 ?
Al6 Al7 Al1 95.62(3) . 13 ?
Y2 Al7 Al1 84.38(3) 13 13 ?
Y2 Al7 Al1 95.62(3) . 13 ?
Y3 Al7 Al1 84.38(3) 13 13 ?
Y3 Al7 Al1 95.62(3) . 13 ?
Y2 Al7 Al1 95.62(3) 16_556 13 ?
Y2 Al7 Al1 84.38(3) 4_554 13 ?
Al1 Al7 Al1 180.0 . 13 ?
Al1 Al7 Al1 119.054(9) 15 13 ?
Al1 Al7 Al1 60.946(9) 3 13 ?
Al1 Al7 Al1 119.054(9) 14 13 ?
Al1 Al7 Al1 60.946(9) 2 13 ?
Al6 Al7 Al6 180.0 13 16_556 ?
Al6 Al7 Al6 0.000(1) . 16_556 ?
Y2 Al7 Al6 180.0 13 16_556 ?
Y2 Al7 Al6 0.0 . 16_556 ?
Y3 Al7 Al6 180.0 13 16_556 ?
Y3 Al7 Al6 0.0 . 16_556 ?
Y2 Al7 Al6 0.0 16_556 16_556 ?
Y2 Al7 Al6 180.0 4_554 16_556 ?
Al1 Al7 Al6 84.38(3) . 16_556 ?
Al1 Al7 Al6 95.62(3) 15 16_556 ?
Al1 Al7 Al6 84.38(3) 3 16_556 ?
Al1 Al7 Al6 95.62(3) 14 16_556 ?
Al1 Al7 Al6 84.38(3) 2 16_556 ?
Al1 Al7 Al6 95.62(3) 13 16_556 ?
Al6 Al7 Al6 0.000(1) 13 4_554 ?
Al6 Al7 Al6 180.0 . 4_554 ?
Y2 Al7 Al6 0.0 13 4_554 ?
Y2 Al7 Al6 180.0 . 4_554 ?
Y3 Al7 Al6 0.0 13 4_554 ?
Y3 Al7 Al6 180.0 . 4_554 ?
Y2 Al7 Al6 180.0 16_556 4_554 ?
Y2 Al7 Al6 0.0 4_554 4_554 ?
Al1 Al7 Al6 95.62(3) . 4_554 ?
Al1 Al7 Al6 84.38(3) 15 4_554 ?
Al1 Al7 Al6 95.62(3) 3 4_554 ?
Al1 Al7 Al6 84.38(3) 14 4_554 ?
Al1 Al7 Al6 95.62(3) 2 4_554 ?
Al1 Al7 Al6 84.38(3) 13 4_554 ?
Al6 Al7 Al6 180.0 16_556 4_554 ?
Al6 Al7 Al3 54.967(10) 13 20 ?
Al6 Al7 Al3 125.033(10) . 20 ?
Y2 Al7 Al3 54.967(10) 13 20 ?
Y2 Al7 Al3 125.033(10) . 20 ?
Y3 Al7 Al3 54.967(10) 13 20 ?
Y3 Al7 Al3 125.033(10) . 20 ?
Y2 Al7 Al3 125.033(10) 16_556 20 ?
Y2 Al7 Al3 54.967(10) 4_554 20 ?
Al1 Al7 Al3 97.54(2) . 20 ?
Al1 Al7 Al3 43.83(3) 15 20 ?
Al1 Al7 Al3 136.17(3) 3 20 ?
Al1 Al7 Al3 133.16(3) 14 20 ?
Al1 Al7 Al3 46.84(3) 2 20 ?
Al1 Al7 Al3 82.46(2) 13 20 ?
Al6 Al7 Al3 125.033(10) 16_556 20 ?
Al6 Al7 Al3 54.967(10) 4_554 20 ?
Al6 Al7 Al3 125.033(10) 13 8 ?
Al6 Al7 Al3 54.967(10) . 8 ?
Y2 Al7 Al3 125.033(10) 13 8 ?
Y2 Al7 Al3 54.967(10) . 8 ?
Y3 Al7 Al3 125.033(10) 13 8 ?
Y3 Al7 Al3 54.967(10) . 8 ?
Y2 Al7 Al3 54.967(10) 16_556 8 ?
Y2 Al7 Al3 125.033(10) 4_554 8 ?
Al1 Al7 Al3 82.46(2) . 8 ?
Al1 Al7 Al3 136.17(3) 15 8 ?
Al1 Al7 Al3 43.83(3) 3 8 ?
Al1 Al7 Al3 46.84(3) 14 8 ?
Al1 Al7 Al3 133.16(3) 2 8 ?
Al1 Al7 Al3 97.54(2) 13 8 ?
Al6 Al7 Al3 54.967(10) 16_556 8 ?
Al6 Al7 Al3 125.033(10) 4_554 8 ?
Al3 Al7 Al3 180.00(2) 20 8 ?
Al6 Al7 Al3 54.967(10) 13 14 ?
Al6 Al7 Al3 125.033(10) . 14 ?
Y2 Al7 Al3 54.967(10) 13 14 ?
Y2 Al7 Al3 125.033(10) . 14 ?
Y3 Al7 Al3 54.967(10) 13 14 ?
Y3 Al7 Al3 125.033(10) . 14 ?
Y2 Al7 Al3 125.033(10) 16_556 14 ?
Y2 Al7 Al3 54.967(10) 4_554 14 ?
Al1 Al7 Al3 46.84(3) . 14 ?
Al1 Al7 Al3 43.83(3) 15 14 ?
Al1 Al7 Al3 136.17(3) 3 14 ?
Al1 Al7 Al3 82.46(2) 14 14 ?
Al1 Al7 Al3 97.54(2) 2 14 ?
Al1 Al7 Al3 133.16(3) 13 14 ?
Al6 Al7 Al3 125.033(10) 16_556 14 ?
Al6 Al7 Al3 54.967(10) 4_554 14 ?
Al3 Al7 Al3 56.45(3) 20 14 ?
Al3 Al7 Al3 123.55(3) 8 14 ?
Al6 Al7 Al3 125.033(10) 13 2 ?
Al6 Al7 Al3 54.967(10) . 2 ?
Y2 Al7 Al3 125.033(10) 13 2 ?
Y2 Al7 Al3 54.967(10) . 2 ?
Y3 Al7 Al3 125.033(10) 13 2 ?
Y3 Al7 Al3 54.967(10) . 2 ?
Y2 Al7 Al3 54.967(10) 16_556 2 ?
Y2 Al7 Al3 125.033(10) 4_554 2 ?
Al1 Al7 Al3 133.16(3) . 2 ?
Al1 Al7 Al3 136.17(3) 15 2 ?
Al1 Al7 Al3 43.83(3) 3 2 ?
Al1 Al7 Al3 97.54(2) 14 2 ?
Al1 Al7 Al3 82.46(2) 2 2 ?
Al1 Al7 Al3 46.84(3) 13 2 ?
Al6 Al7 Al3 54.967(10) 16_556 2 ?
Al6 Al7 Al3 125.033(10) 4_554 2 ?
Al3 Al7 Al3 123.55(3) 20 2 ?
Al3 Al7 Al3 56.45(3) 8 2 ?
Al3 Al7 Al3 180.00(4) 14 2 ?
Al6 Al7 Al3 54.967(10) 13 19 ?
Al6 Al7 Al3 125.033(10) . 19 ?
Y2 Al7 Al3 54.967(10) 13 19 ?
Y2 Al7 Al3 125.033(10) . 19 ?
Y3 Al7 Al3 54.967(10) 13 19 ?
Y3 Al7 Al3 125.033(10) . 19 ?
Y2 Al7 Al3 125.033(10) 16_556 19 ?
Y2 Al7 Al3 54.967(10) 4_554 19 ?
Al1 Al7 Al3 136.17(3) . 19 ?
Al1 Al7 Al3 133.16(3) 15 19 ?
Al1 Al7 Al3 46.84(3) 3 19 ?
Al1 Al7 Al3 82.46(2) 14 19 ?
Al1 Al7 Al3 97.54(2) 2 19 ?
Al1 Al7 Al3 43.83(3) 13 19 ?
Al6 Al7 Al3 125.033(10) 16_556 19 ?
Al6 Al7 Al3 54.967(10) 4_554 19 ?
Al3 Al7 Al3 90.327(15) 20 19 ?
Al3 Al7 Al3 89.673(15) 8 19 ?
Al3 Al7 Al3 109.24(2) 14 19 ?
Al3 Al7 Al3 70.76(2) 2 19 ?
Al6 Al7 Al3 125.033(10) 13 7 ?
Al6 Al7 Al3 54.967(10) . 7 ?
Y2 Al7 Al3 125.033(10) 13 7 ?
Y2 Al7 Al3 54.967(10) . 7 ?
Y3 Al7 Al3 125.033(10) 13 7 ?
Y3 Al7 Al3 54.967(10) . 7 ?
Y2 Al7 Al3 54.967(10) 16_556 7 ?
Y2 Al7 Al3 125.033(10) 4_554 7 ?
Al1 Al7 Al3 43.83(3) . 7 ?
Al1 Al7 Al3 46.84(3) 15 7 ?
Al1 Al7 Al3 133.16(3) 3 7 ?
Al1 Al7 Al3 97.54(2) 14 7 ?
Al1 Al7 Al3 82.46(2) 2 7 ?
Al1 Al7 Al3 136.17(3) 13 7 ?
Al6 Al7 Al3 54.967(10) 16_556 7 ?
Al6 Al7 Al3 125.033(10) 4_554 7 ?
Al3 Al7 Al3 89.673(15) 20 7 ?
Al3 Al7 Al3 90.327(15) 8 7 ?
Al3 Al7 Al3 70.76(2) 14 7 ?
Al3 Al7 Al3 109.24(2) 2 7 ?
Al3 Al7 Al3 180.00(4) 19 7 ?
Al6 Al7 Al3 54.967(10) 13 13 ?
Al6 Al7 Al3 125.033(10) . 13 ?
Y2 Al7 Al3 54.967(10) 13 13 ?
Y2 Al7 Al3 125.033(10) . 13 ?
Y3 Al7 Al3 54.967(10) 13 13 ?
Y3 Al7 Al3 125.033(10) . 13 ?
Y2 Al7 Al3 125.033(10) 16_556 13 ?
Y2 Al7 Al3 54.967(10) 4_554 13 ?
Al1 Al7 Al3 97.54(2) . 13 ?
Al1 Al7 Al3 133.16(3) 15 13 ?
Al1 Al7 Al3 46.84(3) 3 13 ?
Al1 Al7 Al3 43.83(3) 14 13 ?
Al1 Al7 Al3 136.17(3) 2 13 ?
Al1 Al7 Al3 82.46(2) 13 13 ?
Al6 Al7 Al3 125.033(10) 16_556 13 ?
Al6 Al7 Al3 54.967(10) 4_554 13 ?
Al3 Al7 Al3 109.24(2) 20 13 ?
Al3 Al7 Al3 70.76(2) 8 13 ?
Al3 Al7 Al3 90.327(15) 14 13 ?
Al3 Al7 Al3 89.673(15) 2 13 ?
Al3 Al7 Al3 40.04(4) 19 13 ?
Al3 Al7 Al3 139.96(4) 7 13 ?
Al6 Al7 Al3 125.033(10) 13 . ?
Al6 Al7 Al3 54.967(10) . . ?
Y2 Al7 Al3 125.033(10) 13 . ?
Y2 Al7 Al3 54.967(10) . . ?
Y3 Al7 Al3 125.033(10) 13 . ?
Y3 Al7 Al3 54.967(10) . . ?
Y2 Al7 Al3 54.967(10) 16_556 . ?
Y2 Al7 Al3 125.033(10) 4_554 . ?
Al1 Al7 Al3 82.46(2) . . ?
Al1 Al7 Al3 46.84(3) 15 . ?
Al1 Al7 Al3 133.16(3) 3 . ?
Al1 Al7 Al3 136.17(3) 14 . ?
Al1 Al7 Al3 43.83(3) 2 . ?
Al1 Al7 Al3 97.54(2) 13 . ?
Al6 Al7 Al3 54.967(10) 16_556 . ?
Al6 Al7 Al3 125.033(10) 4_554 . ?
Al3 Al7 Al3 70.76(2) 20 . ?
Al3 Al7 Al3 109.24(2) 8 . ?
Al3 Al7 Al3 89.673(14) 14 . ?
Al3 Al7 Al3 90.327(14) 2 . ?
Al3 Al7 Al3 139.96(4) 19 . ?
Al3 Al7 Al3 40.04(4) 7 . ?
Al3 Al7 Al3 180.0 13 . ?
Al6 Al7 Al3 54.967(10) 13 21 ?
Al6 Al7 Al3 125.033(10) . 21 ?
Y2 Al7 Al3 54.967(10) 13 21 ?
Y2 Al7 Al3 125.033(10) . 21 ?
Y3 Al7 Al3 54.967(10) 13 21 ?
Y3 Al7 Al3 125.033(10) . 21 ?
Y2 Al7 Al3 125.033(10) 16_556 21 ?
Y2 Al7 Al3 54.967(10) 4_554 21 ?
Al1 Al7 Al3 46.84(3) . 21 ?
Al1 Al7 Al3 82.46(2) 15 21 ?
Al1 Al7 Al3 97.54(2) 3 21 ?
Al1 Al7 Al3 43.83(3) 14 21 ?
Al1 Al7 Al3 136.17(3) 2 21 ?
Al1 Al7 Al3 133.16(3) 13 21 ?
Al6 Al7 Al3 125.033(10) 16_556 21 ?
Al6 Al7 Al3 54.967(10) 4_554 21 ?
Al3 Al7 Al3 90.326(15) 20 21 ?
Al3 Al7 Al3 89.674(15) 8 21 ?
Al3 Al7 Al3 40.04(4) 14 21 ?
Al3 Al7 Al3 139.96(4) 2 21 ?
Al3 Al7 Al3 90.326(15) 19 21 ?
Al3 Al7 Al3 89.674(15) 7 21 ?
Al3 Al7 Al3 56.46(3) 13 21 ?
Al3 Al7 Al3 123.55(3) . 21 ?
Al6 Al7 Al3 125.033(10) 13 9 ?
Al6 Al7 Al3 54.967(10) . 9 ?
Y2 Al7 Al3 125.033(10) 13 9 ?
Y2 Al7 Al3 54.967(10) . 9 ?
Y3 Al7 Al3 125.033(10) 13 9 ?
Y3 Al7 Al3 54.967(10) . 9 ?
Y2 Al7 Al3 54.967(10) 16_556 9 ?
Y2 Al7 Al3 125.033(10) 4_554 9 ?
Al1 Al7 Al3 133.16(3) . 9 ?
Al1 Al7 Al3 97.54(2) 15 9 ?
Al1 Al7 Al3 82.46(2) 3 9 ?
Al1 Al7 Al3 136.17(3) 14 9 ?
Al1 Al7 Al3 43.83(3) 2 9 ?
Al1 Al7 Al3 46.84(3) 13 9 ?
Al6 Al7 Al3 54.967(10) 16_556 9 ?
Al6 Al7 Al3 125.033(10) 4_554 9 ?
Al3 Al7 Al3 89.674(15) 20 9 ?
Al3 Al7 Al3 90.326(15) 8 9 ?
Al3 Al7 Al3 139.96(4) 14 9 ?
Al3 Al7 Al3 40.04(4) 2 9 ?
Al3 Al7 Al3 89.674(15) 19 9 ?
Al3 Al7 Al3 90.326(15) 7 9 ?
Al3 Al7 Al3 123.54(3) 13 9 ?
Al3 Al7 Al3 56.45(3) . 9 ?
Al3 Al7 Al3 180.00(5) 21 9 ?
Al6 Al7 Al3 54.967(10) 13 15 ?
Al6 Al7 Al3 125.033(10) . 15 ?
Y2 Al7 Al3 54.967(10) 13 15 ?
Y2 Al7 Al3 125.033(10) . 15 ?
Y3 Al7 Al3 54.967(10) 13 15 ?
Y3 Al7 Al3 125.033(10) . 15 ?
Y2 Al7 Al3 125.033(10) 16_556 15 ?
Y2 Al7 Al3 54.967(10) 4_554 15 ?
Al1 Al7 Al3 136.17(3) . 15 ?
Al1 Al7 Al3 82.46(2) 15 15 ?
Al1 Al7 Al3 97.54(2) 3 15 ?
Al1 Al7 Al3 133.16(3) 14 15 ?
Al1 Al7 Al3 46.84(3) 2 15 ?
Al1 Al7 Al3 43.83(3) 13 15 ?
Al6 Al7 Al3 125.033(10) 16_556 15 ?
Al6 Al7 Al3 54.967(10) 4_554 15 ?
Al3 Al7 Al3 40.04(4) 20 15 ?
Al3 Al7 Al3 139.96(4) 8 15 ?
Al3 Al7 Al3 90.326(15) 14 15 ?
Al3 Al7 Al3 89.674(15) 2 15 ?
Al3 Al7 Al3 56.46(3) 19 15 ?
Al3 Al7 Al3 123.54(3) 7 15 ?
Al3 Al7 Al3 90.326(15) 13 15 ?
Al3 Al7 Al3 89.673(15) . 15 ?
Al3 Al7 Al3 109.24(2) 21 15 ?
Al3 Al7 Al3 70.76(2) 9 15 ?
Al6 Al7 Al3 125.033(10) 13 3 ?
Al6 Al7 Al3 54.967(10) . 3 ?
Y2 Al7 Al3 125.033(10) 13 3 ?
Y2 Al7 Al3 54.967(10) . 3 ?
Y3 Al7 Al3 125.033(10) 13 3 ?
Y3 Al7 Al3 54.967(10) . 3 ?
Y2 Al7 Al3 54.967(10) 16_556 3 ?
Y2 Al7 Al3 125.033(10) 4_554 3 ?
Al1 Al7 Al3 43.83(3) . 3 ?
Al1 Al7 Al3 97.54(2) 15 3 ?
Al1 Al7 Al3 82.46(2) 3 3 ?
Al1 Al7 Al3 46.84(3) 14 3 ?
Al1 Al7 Al3 133.16(3) 2 3 ?
Al1 Al7 Al3 136.17(3) 13 3 ?
Al6 Al7 Al3 54.967(10) 16_556 3 ?
Al6 Al7 Al3 125.033(10) 4_554 3 ?
Al3 Al7 Al3 139.96(4) 20 3 ?
Al3 Al7 Al3 40.04(4) 8 3 ?
Al3 Al7 Al3 89.674(15) 14 3 ?
Al3 Al7 Al3 90.326(15) 2 3 ?
Al3 Al7 Al3 123.54(3) 19 3 ?
Al3 Al7 Al3 56.46(3) 7 3 ?
Al3 Al7 Al3 89.674(15) 13 3 ?
Al3 Al7 Al3 90.327(15) . 3 ?
Al3 Al7 Al3 70.76(2) 21 3 ?
Al3 Al7 Al3 109.24(2) 9 3 ?
Al3 Al7 Al3 180.00(2) 15 3 ?
Al6 Al7 Al7 180.0 13 4 ?
Al6 Al7 Al7 0.000(1) . 4 ?
Y2 Al7 Al7 180.0 13 4 ?
Y2 Al7 Al7 0.0 . 4 ?
Y3 Al7 Al7 180.0 13 4 ?
Y3 Al7 Al7 0.0 . 4 ?
Y2 Al7 Al7 0.0 16_556 4 ?
Y2 Al7 Al7 180.0 4_554 4 ?
Al1 Al7 Al7 84.38(3) . 4 ?
Al1 Al7 Al7 95.62(3) 15 4 ?
Al1 Al7 Al7 84.38(3) 3 4 ?
Al1 Al7 Al7 95.62(3) 14 4 ?
Al1 Al7 Al7 84.38(3) 2 4 ?
Al1 Al7 Al7 95.62(3) 13 4 ?
Al6 Al7 Al7 0.000(1) 16_556 4 ?
Al6 Al7 Al7 180.0 4_554 4 ?
Al3 Al7 Al7 125.033(10) 20 4 ?
Al3 Al7 Al7 54.967(10) 8 4 ?
Al3 Al7 Al7 125.033(10) 14 4 ?
Al3 Al7 Al7 54.967(10) 2 4 ?
Al3 Al7 Al7 125.033(10) 19 4 ?
Al3 Al7 Al7 54.967(10) 7 4 ?
Al3 Al7 Al7 125.033(10) 13 4 ?
Al3 Al7 Al7 54.967(10) . 4 ?
Al3 Al7 Al7 125.033(10) 21 4 ?
Al3 Al7 Al7 54.967(10) 9 4 ?
Al3 Al7 Al7 125.033(10) 15 4 ?
Al3 Al7 Al7 54.967(10) 3 4 ?
Al6 Al7 Al7 0.000(1) 13 4_554 ?
Al6 Al7 Al7 180.0 . 4_554 ?
Y2 Al7 Al7 0.0 13 4_554 ?
Y2 Al7 Al7 180.0 . 4_554 ?
Y3 Al7 Al7 0.0 13 4_554 ?
Y3 Al7 Al7 180.0 . 4_554 ?
Y2 Al7 Al7 180.0 16_556 4_554 ?
Y2 Al7 Al7 0.0 4_554 4_554 ?
Al1 Al7 Al7 95.62(3) . 4_554 ?
Al1 Al7 Al7 84.38(3) 15 4_554 ?
Al1 Al7 Al7 95.62(3) 3 4_554 ?
Al1 Al7 Al7 84.38(3) 14 4_554 ?
Al1 Al7 Al7 95.62(3) 2 4_554 ?
Al1 Al7 Al7 84.38(3) 13 4_554 ?
Al6 Al7 Al7 180.0 16_556 4_554 ?
Al6 Al7 Al7 0.000(1) 4_554 4_554 ?
Al3 Al7 Al7 54.967(10) 20 4_554 ?
Al3 Al7 Al7 125.033(10) 8 4_554 ?
Al3 Al7 Al7 54.967(10) 14 4_554 ?
Al3 Al7 Al7 125.033(10) 2 4_554 ?
Al3 Al7 Al7 54.967(10) 19 4_554 ?
Al3 Al7 Al7 125.033(10) 7 4_554 ?
Al3 Al7 Al7 54.967(10) 13 4_554 ?
Al3 Al7 Al7 125.033(10) . 4_554 ?
Al3 Al7 Al7 54.967(10) 21 4_554 ?
Al3 Al7 Al7 125.033(10) 9 4_554 ?
Al3 Al7 Al7 54.967(10) 15 4_554 ?
Al3 Al7 Al7 125.033(10) 3 4_554 ?
Al7 Al7 Al7 180.0 4 4_554 ?

loop_
_geom_bond_atom_site_label_1
_geom_bond_atom_site_label_2
_geom_bond_distance
_geom_bond_site_symmetry_2
_geom_bond_publ_flag
Y1 Al4 3.0490(15) 7 ?
Y1 Al4 3.0490(15) 3 ?
Y1 Al3 3.0934(14) 3 ?
Y1 Al3 3.0935(14) 7 ?
Y1 Al1 3.1963(13) 16_556 ?
Y1 Al1 3.1964(13) . ?
Y1 Al2 3.1974(13) 13_655 ?
Y1 Al2 3.1974(13) 4_655 ?
Y1 Al2 3.1976(12) 16_556 ?
Y1 Al2 3.1976(12) . ?
Y1 Al5 3.3504(7) . ?
Y1 Al5 3.3504(7) 16_556 ?
Y1 Al5 3.3503(7) 13_655 ?
Y1 Al5 3.3503(7) 4_655 ?
Y1 Os1 3.4093(5) 5 ?
Y1 Os1 3.4093(5) 14 ?
Y1 Os1 3.4093(5) 3 ?
Y1 Os1 3.4093(5) 18_556 ?
Y1 Al4 3.9650(17) 9_655 ?
Y1 Al4 3.9650(17) 2_655 ?
Y1 Al1 5.0827(9) 14 ?
Y1 Al1 5.0827(10) 6 ?
Y1 Al1 5.0827(9) 5 ?
Y1 Al1 5.0827(10) 15 ?
Y1 Os1 5.0960(8) 17_656 ?
Y1 Os1 5.0960(8) 2_655 ?
Y1 Os1 5.0960(8) 6_655 ?
Y1 Os1 5.0960(8) 15_655 ?
Y1 Y3 5.1004(9) . ?
Y1 Y2 5.1097(9) . ?
Y2 Y2 0.616(8) 16_556 ?
Y2 Al6 1.127(15) . ?
Y2 Al6 1.743(15) 16_556 ?
Y2 Al7 1.950(4) . ?
Y2 Al7 2.565(4) 4 ?
Y2 Al6 2.772(15) 13 ?
Y2 Al1 3.109(3) . ?
Y2 Al1 3.109(3) 3 ?
Y2 Al1 3.109(3) 2 ?
Y2 Al3 3.2347(11) 8 ?
Y2 Al3 3.2347(11) 2 ?
Y2 Al3 3.2348(11) 7 ?
Y2 Al3 3.2348(11) . ?
Y2 Al3 3.2348(11) 9 ?
Y2 Al3 3.2348(11) 3 ?
Y2 Al6 3.388(15) 4 ?
Y2 Al1 3.416(3) 14 ?
Y2 Al1 3.416(3) 13 ?
Y2 Al1 3.416(3) 15 ?
Y2 Al1 3.483(3) 17_556 ?
Y2 Al1 3.483(3) 16_556 ?
Y2 Al1 3.483(3) 18_556 ?
Y2 Al1 3.842(3) 6 ?
Y2 Al1 3.842(3) 5 ?
Y2 Al1 3.842(3) 4 ?
Y2 Y2 3.899(8) 13 ?
Y2 Y3 4.207(4) 13 ?
Y2 Y2 4.5150(10) 4 ?
Y2 Y2 4.5150(10) 4_554 ?
Y2 Y3 4.823(4) 13_556 ?
Y3 Y2 0.308(4) 16_556 ?
Y3 Al6 1.435(14) . ?
Y3 Al6 1.435(14) 16_556 ?
Y3 Al7 2.2575(5) 4 ?
Y3 Al7 2.2575(5) . ?
Y3 Al6 3.080(14) 4 ?
Y3 Al6 3.080(14) 13 ?
Y3 Al3 3.2201(10) 8 ?
Y3 Al3 3.2201(10) 2 ?
Y3 Al3 3.2201(10) 7 ?
Y3 Al3 3.2201(10) . ?
Y3 Al3 3.2201(10) 9 ?
Y3 Al3 3.2201(10) 3 ?
Y3 Al1 3.2872(12) . ?
Y3 Al1 3.2872(12) 3 ?
Y3 Al1 3.2872(12) 17_556 ?
Y3 Al1 3.2872(12) 16_556 ?
Y3 Al1 3.2872(12) 18_556 ?
Y3 Al1 3.2872(12) 2 ?
Y3 Al1 3.6223(13) 6 ?
Y3 Al1 3.6223(13) 14 ?
Y3 Al1 3.6223(13) 13 ?
Y3 Al1 3.6223(13) 15 ?
Y3 Al1 3.6223(13) 5 ?
Y3 Al1 3.6223(13) 4 ?
Y3 Y2 4.207(4) 4 ?
Y3 Y2 4.207(4) 13 ?
Y3 Y3 4.5150(10) 13_556 ?
Y3 Y3 4.5150(10) 13 ?
Y3 Y2 4.823(4) 4_554 ?
Os1 Al5 2.5610(4) 15 ?
Os1 Al5 2.5608(4) 14_565 ?
Os1 Al4 2.6297(6) . ?
Os1 Al4 2.6297(6) 20 ?
Os1 Al3 2.6546(7) . ?
Os1 Al3 2.6546(7) 20 ?
Os1 Al1 2.6672(7) 15 ?
Os1 Al1 2.6672(7) 2 ?
Os1 Al2 2.6819(7) 3_665 ?
Os1 Al2 2.6819(7) 14_565 ?
Os1 Y1 3.4093(5) 15 ?
Os1 Y1 3.4093(5) 2 ?
Os1 Al2 4.3708(11) 18_666 ?
Os1 Al2 4.3708(11) 5_564 ?
Os1 Al3 4.3995(12) 7 ?
Os1 Al3 4.3995(12) 15 ?
Os1 Os1 4.5150(10) 16_556 ?
Os1 Os1 4.5150(10) 16 ?
Os1 Al4 4.5269(11) 19_665 ?
Os1 Al4 4.5269(11) 3_565 ?
Os1 Os1 4.5711(7) 15 ?
Os1 Al7 4.5711(7) . ?
Os1 Os1 4.5712(7) 14 ?
Os1 Al4 4.6437(15) 2_665 ?
Os1 Al4 4.6437(15) 21_565 ?
Os1 Al6 4.644(3) 13 ?
Os1 Al6 4.644(3) . ?
Os1 Al5 4.6634(12) 13_665 ?
Os1 Al2 4.7479(12) 15 ?
Os1 Al2 4.7479(12) 2 ?
Al1 Al7 2.6205(12) . ?
Al1 Os1 2.6672(7) 3 ?
Al1 Os1 2.6673(7) 14 ?
Al1 Al2 2.6755(16) 13_655 ?
Al1 Al1 2.6579(13) 14 ?
Al1 Al1 2.6579(13) 15 ?
Al1 Al6 2.669(3) . ?
Al1 Al3 2.7321(11) 7 ?
Al1 Al3 2.7321(11) 3 ?
Al1 Al6 2.822(6) 13 ?
Al1 Al3 2.8694(13) 14 ?
Al1 Al3 2.8694(13) 21 ?
Al1 Y2 3.416(3) 13 ?
Al1 Y2 3.483(3) 16_556 ?
Al1 Y3 3.6223(13) 13 ?
Al1 Y2 3.842(3) 4_554 ?
Al1 Al1 4.002(3) 16_556 ?
Al1 Al6 4.314(11) 16_556 ?
Al1 Al2 4.3864(11) 3_665 ?
Al1 Al2 4.3864(11) 2_545 ?
Al1 Al5 4.4070(13) . ?
Al1 Al5 4.4068(13) 13_655 ?
Al1 Al4 4.4005(13) 7 ?
Al1 Al4 4.4005(13) 3 ?
Al1 Al3 4.4303(15) . ?
Al1 Al3 4.4303(15) 8 ?
Al1 Al2 4.5192(18) 4_654 ?
Al2 Al2 2.638(2) 16_556 ?
Al2 Al1 2.6754(16) 13_655 ?
Al2 Os1 2.6818(7) 2_655 ?
Al2 Os1 2.6818(7) 15_655 ?
Al2 Al5 2.7011(10) . ?
Al2 Al5 2.7012(10) 13_655 ?
Al2 Al3 2.8045(13) 9_655 ?
Al2 Al3 2.8046(13) 2_655 ?
Al2 Al4 3.1606(16) 9_655 ?
Al2 Al4 3.1606(16) 2_655 ?
Al2 Y1 3.1974(13) 13_655 ?
Al2 Al2 3.548(2) 13_655 ?
Al2 Os1 4.3708(11) 17_656 ?
Al2 Os1 4.3708(11) 6_655 ?
Al2 Al5 4.3827(12) 16_556 ?
Al2 Al5 4.3827(12) 4_655 ?
Al2 Al1 4.3863(12) 2_655 ?
Al2 Al1 4.3863(11) 3_655 ?
Al2 Al3 4.3938(14) 15_655 ?
Al2 Al3 4.3938(14) 19_655 ?
Al2 Al4 4.4174(14) 19_655 ?
Al2 Al4 4.4174(14) 15_655 ?
Al2 Al4 4.4378(19) 3 ?
Al2 Al4 4.4378(19) 7 ?
Al2 Al1 4.5191(18) 4_655 ?
Al2 Al5 4.7116(9) 15_545 ?
Al2 Al5 4.7117(8) 2_655 ?
Al2 Os1 4.7479(12) 14 ?
Al2 Os1 4.7480(12) 3 ?
Al3 Os1 2.6546(7) 16_556 ?
Al3 Al3 2.693(3) 7 ?
Al3 Al4 2.7161(15) . ?
Al3 Al1 2.7321(11) 2 ?
Al3 Al1 2.7321(11) 17_556 ?
Al3 Al2 2.8046(13) 18_666 ?
Al3 Al2 2.8046(13) 3_665 ?
Al3 Al1 2.8693(13) 15 ?
Al3 Al1 2.8693(13) 6 ?
Al3 Y1 3.0935(14) 2 ?
Al3 Y2 3.2348(11) 16_556 ?
Al3 Al6 3.525(6) . ?
Al3 Al6 3.526(6) 16_556 ?
Al3 Al3 3.7200(19) 9 ?
Al3 Al7 3.9326(9) . ?
Al3 Al7 3.9326(9) 4 ?
Al3 Al5 4.2904(9) 6 ?
Al3 Al5 4.2904(9) 15 ?
Al3 Al2 4.3938(14) 14_565 ?
Al3 Al2 4.3938(14) 5_565 ?
Al3 Os1 4.3996(12) 5 ?
Al3 Os1 4.3996(12) 14 ?
Al3 Al6 4.456(10) 13 ?
Al3 Al6 4.456(10) 4 ?
Al3 Al1 4.4304(15) 16_556 ?
Al3 Al5 4.4914(12) 5_565 ?
Al4 Os1 2.6297(6) 16_556 ?
Al4 Al5 2.7494(10) 6 ?
Al4 Al5 2.7494(10) 15 ?
Al4 Al4 2.7746(18) 2_665 ?
Al4 Al4 2.7746(18) 3_565 ?
Al4 Al5 2.8609(12) 14_565 ?
Al4 Al5 2.8609(12) 5_565 ?
Al4 Y1 3.0489(15) 2 ?
Al4 Al2 3.1606(16) 3_665 ?
Al4 Al2 3.1606(16) 18_666 ?
Al4 Y1 3.9649(17) 3_665 ?
Al4 Al5 4.0152(12) 4_665 ?
Al4 Al5 4.0152(12) 13_665 ?
Al4 Al1 4.4005(13) 2 ?
Al4 Al1 4.4005(13) 17_556 ?
Al4 Al2 4.4174(14) 14_565 ?
Al4 Al2 4.4174(14) 5_565 ?
Al4 Al2 4.4378(19) 2 ?
Al4 Al2 4.4378(19) 17_556 ?
Al4 Al4 4.5199(10) 20 ?
Al4 Al4 4.5199(10) 20_556 ?
Al4 Os1 4.5269(11) 17_666 ?
Al4 Os1 4.5269(11) 2_665 ?
Al4 Al1 4.5970(15) 15 ?
Al4 Al1 4.5970(15) 6 ?
Al4 Os1 4.6438(15) 18_566 ?
Al4 Os1 4.6438(15) 3_565 ?
Al4 Al3 4.777(2) 7 ?
Al5 Os1 2.5609(4) 14 ?
Al5 Os1 2.5608(4) 15_655 ?
Al5 Al2 2.7012(11) 13_655 ?
Al5 Al4 2.7494(10) 9_655 ?
Al5 Al4 2.7494(10) 14 ?
Al5 Al4 2.8610(12) 7 ?
Al5 Al4 2.8609(12) 15_655 ?
Al5 Al5 2.9797(16) 2_655 ?
Al5 Al5 2.9797(16) 3_665 ?
Al5 Y1 3.3503(7) 13_655 ?
Al5 Al4 4.0152(12) 8_665 ?
Al5 Al4 4.0152(12) 13_665 ?
Al5 Al5 4.0736(19) 13_655 ?
Al5 Al3 4.2902(9) 9_655 ?
Al5 Al3 4.2904(9) 14 ?
Al5 Al2 4.3827(12) 4_654 ?
Al5 Al2 4.3826(12) 16_556 ?
Al5 Al1 4.4068(13) 13_655 ?
Al5 Al3 4.4914(12) 15_655 ?
Al5 Al3 4.4916(12) 7 ?
Al5 Al5 4.5150(10) 16_556 ?
Al5 Al5 4.5150(10) 16 ?
Al5 Os1 4.6634(12) 13_665 ?
Al5 Al2 4.7116(9) 14_665 ?
Al5 Al2 4.7118(8) 3_665 ?
Al5 Os1 5.0178(11) 2_655 ?
Al5 Os1 5.0179(11) 3 ?
Al6 Al7 0.822(14) . ?
Al6 Al6 1.64(3) 13 ?
Al6 Y2 1.743(15) 16_556 ?
Al6 Al1 2.669(3) 3 ?
Al6 Al1 2.669(3) 2 ?
Al6 Y2 2.772(15) 13 ?
Al6 Al1 2.822(6) 14 ?
Al6 Al1 2.822(6) 13 ?
Al6 Al1 2.822(6) 15 ?
Al6 Al6 2.87(3) 16_556 ?
Al6 Y3 3.080(14) 13 ?
Al6 Y2 3.388(15) 4_554 ?
Al6 Al3 3.525(6) 8 ?
Al6 Al3 3.525(6) 2 ?
Al6 Al3 3.525(6) 7 ?
Al6 Al3 3.526(6) 9 ?
Al6 Al3 3.526(6) 3 ?
Al6 Al7 3.693(14) 4 ?
Al6 Al1 4.314(11) 17_556 ?
Al6 Al1 4.314(11) 16_556 ?
Al6 Al1 4.314(11) 18_556 ?
Al6 Al3 4.456(10) 20 ?
Al6 Al3 4.456(10) 14 ?
Al6 Al3 4.456(10) 19 ?
Al6 Al3 4.456(10) 13 ?
Al6 Al3 4.456(10) 21 ?
Al7 Al6 0.822(14) 13 ?
Al7 Y2 1.949(4) 13 ?
Al7 Y3 2.2575(5) 13 ?
Al7 Y2 2.566(4) 16_556 ?
Al7 Y2 2.566(4) 4_554 ?
Al7 Al1 2.6205(12) 15 ?
Al7 Al1 2.6205(12) 3 ?
Al7 Al1 2.6205(12) 14 ?
Al7 Al1 2.6205(12) 2 ?
Al7 Al1 2.6205(12) 13 ?
Al7 Al6 3.693(14) 16_556 ?
Al7 Al6 3.693(14) 4_554 ?
Al7 Al3 3.9326(9) 20 ?
Al7 Al3 3.9326(9) 8 ?
Al7 Al3 3.9326(9) 14 ?
Al7 Al3 3.9326(9) 2 ?
Al7 Al3 3.9326(9) 19 ?
Al7 Al3 3.9326(9) 7 ?
Al7 Al3 3.9326(9) 13 ?
Al7 Al3 3.9326(9) 21 ?
Al7 Al3 3.9326(9) 9 ?
Al7 Al3 3.9326(9) 15 ?
Al7 Al3 3.9326(9) 3 ?
Al7 Al7 4.5150(10) 4 ?
Al7 Al7 4.5150(10) 4_554 ?
